data_4117415
loop_
_publ_author_name
'Shohei Tashiro'
'Ryou Kubota'
'Mitsuhiko Shionoya'

_publ_contact_author_address
;
Department of Chemistry
The University of Tokyo
Graduate School of Science
7-3-1, Hongo
Bunkyo-ku
Tokyo
113-0033
;
_publ_contact_author_email shionoya@chem.s.u-tokyo.ac.jp
_publ_contact_author_fax 81-3-5841-8061
_publ_contact_author_name 'Prof Mitsuhiko Shionoya'
_publ_contact_author_phone 81-3-5841-8061
_publ_section_title
;
 Metal-Macrocycle Framework (MMF): Supramolecular Nano-Channel Surfaces
 with Shape Sorting Capability
;
_journal_name_full 'Journal of the American Chemical Society'
_journal_page_first 2461
_journal_page_last 2464
_journal_paper_doi 10.1021/ja209422m
_journal_volume 134
_journal_year 2012
_chemical_formula_moiety '(C42 H42 N6), (C H Cl3)'
_chemical_formula_sum 'C43 H43 Cl3 N6'
_chemical_formula_weight 750.21
_space_group_IT_number 4
_symmetry_cell_setting monoclinic
_symmetry_Int_Tables_number 4
_symmetry_space_group_name_Hall 'P 2yb'
_symmetry_space_group_name_H-M 'P 1 21 1'
_atom_sites_solution_hydrogens geom
_atom_sites_solution_primary direct
_atom_sites_solution_secondary difmap
_audit_creation_date 2010-09-15
_audit_creation_method 'by CrystalStructure 4.0'
_cell_angle_alpha 90.0000
_cell_angle_beta 90.5069(7)
_cell_angle_gamma 90.0000
_cell_formula_units_Z 8
_cell_length_a 10.9711(2)
_cell_length_b 35.2476(7)
_cell_length_c 19.0490(4)
_cell_measurement_reflns_used 116267
_cell_measurement_temperature 93
_cell_measurement_theta_max 27.52
_cell_measurement_theta_min 3.05
_cell_volume 7366.1(3)
_computing_cell_refinement 'RAPID AUTO'
_computing_data_collection 'RAPID AUTO (Rigaku, ????)'
_computing_data_reduction 'RAPID AUTO'
_computing_molecular_graphics 'CrystalStructure 4.0'
_computing_publication_material 'CrystalStructure 4.0 (Rigaku, 2010)'
_computing_structure_refinement 'SHELXL97 (Sheldrick, 2008)'
_computing_structure_solution 'SHELXS97 (Sheldrick, 2008)'
_diffrn_ambient_temperature 93
_diffrn_detector_area_resol_mean 10.000
_diffrn_measured_fraction_theta_full 0.997
_diffrn_measured_fraction_theta_max 0.997
_diffrn_measurement_device_type 'Rigaku R-AXIS RAPID'
_diffrn_measurement_method \w
_diffrn_radiation_type 'Mo K\a'
_diffrn_radiation_wavelength 0.71075
_diffrn_reflns_av_R_equivalents 0.0323
_diffrn_reflns_limit_h_max 12
_diffrn_reflns_limit_h_min -14
_diffrn_reflns_limit_k_max 45
_diffrn_reflns_limit_k_min -45
_diffrn_reflns_limit_l_max 24
_diffrn_reflns_limit_l_min -24
_diffrn_reflns_number 123450
_diffrn_reflns_theta_full 27.49
_diffrn_reflns_theta_max 27.48
_diffrn_standards_number 0
_exptl_absorpt_coefficient_mu 0.290
_exptl_absorpt_correction_T_max 0.917
_exptl_absorpt_correction_T_min 0.714
_exptl_absorpt_correction_type multi-scan
_exptl_absorpt_process_details
;
    Higashi, T. (1995). Program for Absorption Correction.
    Rigaku Corporation, Tokyo, Japan.
;
_exptl_crystal_colour yellow
_exptl_crystal_density_diffrn 1.353
_exptl_crystal_description block
_exptl_crystal_F_000 3152.00
_exptl_crystal_size_max 0.600
_exptl_crystal_size_mid 0.300
_exptl_crystal_size_min 0.300
_refine_diff_density_max 0.430
_refine_diff_density_min -0.440
_refine_ls_extinction_method none
_refine_ls_goodness_of_fit_ref 0.874
_refine_ls_hydrogen_treatment constr
_refine_ls_number_parameters 1969
_refine_ls_number_reflns 17126
_refine_ls_number_restraints 1
_refine_ls_R_factor_gt 0.0327
_refine_ls_shift/su_max 0.001
_refine_ls_structure_factor_coef Fsqd
_refine_ls_weighting_details 'w = 1/[\s^2^(Fo^2^)+(0.0720P)^2^+3.3210P] where P=(Fo^2^+2Fc^2^)/3'
_refine_ls_weighting_scheme calc
_refine_ls_wR_factor_ref 0.0943
_reflns_number_gt 16265
_reflns_number_total 17126
_reflns_threshold_expression F^2^>2.0\s(F^2^)
_cod_data_source_file ja209422m_si_002_01.cif
_cod_data_source_block '_832882'
_cod_database_code 4117415

loop_
_symmetry_equiv_pos_site_id
_symmetry_equiv_pos_as_xyz
1 +X,+Y,+Z
2 -X,1/2+Y,-Z

loop_
_atom_site_label
_atom_site_type_symbol
_atom_site_fract_x
_atom_site_fract_y
_atom_site_fract_z
_atom_site_U_iso_or_equiv
_atom_site_adp_type
_atom_site_occupancy
_atom_site_symmetry_multiplicity
_atom_site_calc_flag
_atom_site_refinement_flags
Cl1 Cl 0.76791(6) 0.76682(2) 0.40206(3) 0.03019(14) Uani 1.0 2 d .
Cl2 Cl 0.85026(7) 0.78069(2) 0.25988(4) 0.03539(16) Uani 1.0 2 d .
Cl3 Cl 1.00023(7) 0.73831(2) 0.35677(5) 0.04251(18) Uani 1.0 2 d .
Cl4 Cl 0.50129(6) 0.56331(2) 0.90394(3) 0.03089(14) Uani 1.0 2 d .
Cl5 Cl 0.27332(7) 0.59461(2) 0.85577(5) 0.04257(18) Uani 1.0 2 d .
Cl6 Cl 0.41919(7) 0.55066(3) 0.76075(4) 0.03870(17) Uani 1.0 2 d .
Cl7 Cl 0.76542(8) 0.59234(2) 0.52348(5) 0.0455(2) Uani 1.0 2 d .
Cl8 Cl 0.91752(7) 0.55181(2) 0.62188(4) 0.03781(16) Uani 1.0 2 d .
Cl9 Cl 0.99529(6) 0.56240(2) 0.47810(3) 0.03103(14) Uani 1.0 2 d .
Cl10 Cl 0.27257(6) 0.76862(2) -0.02258(3) 0.02935(13) Uani 1.0 2 d .
Cl11 Cl 0.50619(7) 0.73998(2) 0.02232(4) 0.03973(17) Uani 1.0 2 d .
Cl12 Cl 0.35817(7) 0.78119(2) 0.12026(4) 0.03524(15) Uani 1.0 2 d .
N1 N 0.6710(2) 0.85359(6) 0.52218(11) 0.0211(4) Uani 1.0 2 d .
N2 N 0.8600(2) 0.81425(6) 0.58507(11) 0.0218(5) Uani 1.0 2 d .
N3 N 1.1466(2) 0.66027(6) 0.40707(11) 0.0213(5) Uani 1.0 2 d .
N4 N 1.0876(2) 0.65317(6) 0.26770(11) 0.0188(4) Uani 1.0 2 d .
N5 N 0.75636(19) 0.80068(6) 0.07843(11) 0.0206(4) Uani 1.0 2 d .
N6 N 0.61127(19) 0.84958(6) 0.14866(11) 0.0207(4) Uani 1.0 2 d .
N7 N 0.40832(19) 0.52027(6) 1.09249(12) 0.0195(4) Uani 1.0 2 d .
N8 N 0.58515(19) 0.47605(6) 1.03133(11) 0.0196(4) Uani 1.0 2 d .
N9 N 0.6613(2) 0.48519(6) 0.65842(11) 0.0214(4) Uani 1.0 2 d .
N10 N 0.5175(2) 0.53375(7) 0.58388(11) 0.0218(5) Uani 1.0 2 d .
N11 N 0.1781(2) 0.68001(6) 0.76688(11) 0.0183(4) Uani 1.0 2 d .
N12 N 0.1190(2) 0.67295(6) 0.90519(11) 0.0214(5) Uani 1.0 2 d .
N13 N 1.0218(2) 0.53477(6) 0.80115(11) 0.0206(5) Uani 1.0 2 d .
N14 N 1.1556(2) 0.48409(6) 0.72762(11) 0.0217(4) Uani 1.0 2 d .
N15 N 1.07531(19) 0.47658(6) 0.35269(11) 0.0194(4) Uani 1.0 2 d .
N16 N 0.8955(2) 0.51834(6) 0.28833(11) 0.0205(4) Uani 1.0 2 d .
N17 N 0.6197(2) 0.67186(6) 0.47418(11) 0.0215(5) Uani 1.0 2 d .
N18 N 0.67872(19) 0.67951(6) 0.61306(10) 0.0184(4) Uani 1.0 2 d .
N19 N 0.6546(2) 0.66252(6) -0.02511(11) 0.0212(5) Uani 1.0 2 d .
N20 N 0.59128(19) 0.65430(6) 0.11296(11) 0.0177(4) Uani 1.0 2 d .
N21 N 0.2503(2) 0.79860(7) 0.30235(11) 0.0212(5) Uani 1.0 2 d .
N22 N 0.1038(2) 0.84762(6) 0.23183(11) 0.0213(4) Uani 1.0 2 d .
N23 N 0.1802(2) 0.85682(6) -0.14089(11) 0.0193(4) Uani 1.0 2 d .
N24 N 0.35493(19) 0.81410(6) -0.20733(11) 0.0194(4) Uani 1.0 2 d .
C1 C 0.6872(3) 0.85693(7) 0.59551(13) 0.0188(5) Uani 1.0 2 d .
C2 C 0.6089(3) 0.87802(7) 0.63820(13) 0.0211(5) Uani 1.0 2 d .
C3 C 0.6302(3) 0.88124(7) 0.71027(14) 0.0226(5) Uani 1.0 2 d .
C4 C 0.7307(3) 0.86414(7) 0.74023(13) 0.0230(5) Uani 1.0 2 d .
C5 C 0.8097(3) 0.84286(7) 0.69878(13) 0.0224(5) Uani 1.0 2 d .
C6 C 0.7881(3) 0.83825(7) 0.62678(13) 0.0196(5) Uani 1.0 2 d .
C7 C 0.9634(3) 0.79557(7) 0.61885(13) 0.0230(5) Uani 1.0 2 d .
C8 C 1.0180(3) 0.76388(7) 0.57575(12) 0.0185(5) Uani 1.0 2 d .
C9 C 1.1429(3) 0.76176(7) 0.56574(12) 0.0203(5) Uani 1.0 2 d .
C10 C 0.9448(3) 0.73353(8) 0.55275(14) 0.0247(5) Uani 1.0 2 d .
C11 C 1.1951(3) 0.72992(7) 0.53386(12) 0.0210(5) Uani 1.0 2 d .
C12 C 0.9967(3) 0.70203(8) 0.52149(14) 0.0261(6) Uani 1.0 2 d .
C13 C 1.1228(3) 0.69983(7) 0.51214(12) 0.0214(5) Uani 1.0 2 d .
C14 C 1.1789(3) 0.66442(8) 0.48104(13) 0.0260(6) Uani 1.0 2 d .
C15 C 1.1771(2) 0.62623(7) 0.37338(12) 0.0173(5) Uani 1.0 2 d .
C16 C 1.2341(3) 0.59620(7) 0.40761(12) 0.0192(5) Uani 1.0 2 d .
C17 C 1.2543(3) 0.56173(7) 0.37320(13) 0.0201(5) Uani 1.0 2 d .
C18 C 1.2188(3) 0.55759(7) 0.30386(13) 0.0195(5) Uani 1.0 2 d .
C19 C 1.1634(2) 0.58766(7) 0.26823(12) 0.0188(5) Uani 1.0 2 d .
C20 C 1.1414(2) 0.62209(7) 0.30165(12) 0.0162(5) Uani 1.0 2 d .
C21 C 1.0494(3) 0.64875(7) 0.19465(12) 0.0196(5) Uani 1.0 2 d .
C22 C 0.9976(3) 0.68470(7) 0.16308(12) 0.0179(5) Uani 1.0 2 d .
C23 C 1.0724(3) 0.71522(7) 0.14510(13) 0.0204(5) Uani 1.0 2 d .
C24 C 0.8736(3) 0.68690(7) 0.14677(13) 0.0212(5) Uani 1.0 2 d .
C25 C 1.0250(3) 0.74637(7) 0.10921(13) 0.0206(5) Uani 1.0 2 d .
C26 C 0.8265(3) 0.71799(7) 0.11136(13) 0.0217(5) Uani 1.0 2 d .
C27 C 0.9020(3) 0.74768(7) 0.09034(12) 0.0191(5) Uani 1.0 2 d .
C28 C 0.8516(3) 0.77883(7) 0.04379(13) 0.0227(5) Uani 1.0 2 d .
C29 C 0.6824(3) 0.82491(7) 0.03833(12) 0.0192(5) Uani 1.0 2 d .
C30 C 0.6778(3) 0.82424(7) -0.03513(13) 0.0217(5) Uani 1.0 2 d .
C31 C 0.5984(3) 0.84817(8) -0.07221(13) 0.0250(5) Uani 1.0 2 d .
C32 C 0.5248(3) 0.87339(8) -0.03673(14) 0.0252(5) Uani 1.0 2 d .
C33 C 0.5271(3) 0.87413(7) 0.03689(13) 0.0224(5) Uani 1.0 2 d .
C34 C 0.6043(3) 0.84999(7) 0.07459(13) 0.0194(5) Uani 1.0 2 d .
C35 C 0.5230(3) 0.87265(8) 0.18611(13) 0.0210(5) Uani 1.0 2 d .
C36 C 0.5373(3) 0.86965(7) 0.26495(13) 0.0196(5) Uani 1.0 2 d .
C37 C 0.6482(3) 0.86310(8) 0.29808(13) 0.0223(5) Uani 1.0 2 d .
C38 C 0.4349(3) 0.87537(8) 0.30659(14) 0.0225(5) Uani 1.0 2 d .
C39 C 0.6577(3) 0.86249(7) 0.37119(13) 0.0211(5) Uani 1.0 2 d .
C40 C 0.4441(3) 0.87474(7) 0.37930(14) 0.0237(5) Uani 1.0 2 d .
C41 C 0.5558(3) 0.86805(7) 0.41269(13) 0.0190(5) Uani 1.0 2 d .
C42 C 0.5603(3) 0.86939(7) 0.49208(13) 0.0211(5) Uani 1.0 2 d .
C43 C 0.4745(2) 0.49495(7) 1.13512(13) 0.0185(5) Uani 1.0 2 d .
C44 C 0.4541(3) 0.49163(7) 1.20686(13) 0.0200(5) Uani 1.0 2 d .
C45 C 0.5252(3) 0.46752(7) 1.24897(13) 0.0213(5) Uani 1.0 2 d .
C46 C 0.6169(3) 0.44615(7) 1.21908(13) 0.0219(5) Uani 1.0 2 d .
C47 C 0.6386(3) 0.44907(7) 1.14736(13) 0.0207(5) Uani 1.0 2 d .
C48 C 0.5691(2) 0.47307(7) 1.10429(12) 0.0178(5) Uani 1.0 2 d .
C49 C 0.6936(3) 0.45847(7) 1.00234(13) 0.0208(5) Uani 1.0 2 d .
C50 C 0.7036(3) 0.46268(7) 0.92365(13) 0.0190(5) Uani 1.0 2 d .
C51 C 0.8191(3) 0.45982(7) 0.89347(14) 0.0229(5) Uani 1.0 2 d .
C52 C 0.6028(3) 0.46704(7) 0.87947(13) 0.0215(5) Uani 1.0 2 d .
C53 C 0.8319(3) 0.46119(7) 0.82105(14) 0.0227(5) Uani 1.0 2 d .
C54 C 0.6163(3) 0.46790(8) 0.80693(14) 0.0224(5) Uani 1.0 2 d .
C55 C 0.7311(3) 0.46476(7) 0.77674(13) 0.0199(5) Uani 1.0 2 d .
C56 C 0.7498(3) 0.46304(7) 0.69830(13) 0.0219(5) Uani 1.0 2 d .
C57 C 0.6675(3) 0.48362(7) 0.58470(13) 0.0193(5) Uani 1.0 2 d .
C58 C 0.7438(3) 0.45863(7) 0.54899(14) 0.0235(5) Uani 1.0 2 d .
C59 C 0.7445(3) 0.45787(8) 0.47574(14) 0.0257(6) Uani 1.0 2 d .
C60 C 0.6716(3) 0.48235(9) 0.43775(14) 0.0270(6) Uani 1.0 2 d .
C61 C 0.5936(3) 0.50740(8) 0.47293(13) 0.0244(5) Uani 1.0 2 d .
C62 C 0.5902(3) 0.50819(7) 0.54580(13) 0.0202(5) Uani 1.0 2 d .
C63 C 0.4257(3) 0.55595(7) 0.54624(12) 0.0222(5) Uani 1.0 2 d .
C64 C 0.3727(3) 0.58697(7) 0.59200(12) 0.0197(5) Uani 1.0 2 d .
C65 C 0.2502(3) 0.58727(7) 0.61013(13) 0.0212(5) Uani 1.0 2 d .
C66 C 0.4455(3) 0.61723(8) 0.61277(13) 0.0223(5) Uani 1.0 2 d .
C67 C 0.2002(3) 0.61817(7) 0.64550(13) 0.0207(5) Uani 1.0 2 d .
C68 C 0.3957(3) 0.64794(7) 0.64794(13) 0.0223(5) Uani 1.0 2 d .
C69 C 0.2727(3) 0.64927(7) 0.66356(12) 0.0189(5) Uani 1.0 2 d .
C70 C 0.2184(3) 0.68503(7) 0.69437(12) 0.0200(5) Uani 1.0 2 d .
C71 C 0.1228(2) 0.71120(7) 0.79989(12) 0.0168(5) Uani 1.0 2 d .
C72 C 0.0994(3) 0.74545(7) 0.76617(12) 0.0195(5) Uani 1.0 2 d .
C73 C 0.0423(3) 0.77538(7) 0.80107(13) 0.0217(5) Uani 1.0 2 d .
C74 C 0.0080(3) 0.77135(7) 0.87039(13) 0.0204(5) Uani 1.0 2 d .
C75 C 0.0295(3) 0.73686(7) 0.90500(12) 0.0200(5) Uani 1.0 2 d .
C76 C 0.0879(2) 0.70685(7) 0.87115(12) 0.0173(5) Uani 1.0 2 d .
C77 C 0.0834(3) 0.66806(8) 0.97859(13) 0.0252(6) Uani 1.0 2 d .
C78 C 0.1424(3) 0.63336(7) 1.01061(12) 0.0198(5) Uani 1.0 2 d .
C79 C 0.2692(3) 0.63214(8) 1.02006(13) 0.0239(5) Uani 1.0 2 d .
C80 C 0.0729(3) 0.60308(7) 1.03352(13) 0.0208(5) Uani 1.0 2 d .
C81 C 0.3238(3) 0.60129(8) 1.05393(13) 0.0226(5) Uani 1.0 2 d .
C82 C 0.1276(3) 0.57232(7) 1.06764(13) 0.0195(5) Uani 1.0 2 d .
C83 C 0.2529(3) 0.57147(7) 1.07918(12) 0.0185(5) Uani 1.0 2 d .
C84 C 0.3091(3) 0.54115(7) 1.12516(13) 0.0204(5) Uani 1.0 2 d .
C85 C 1.0955(2) 0.50983(7) 0.84010(13) 0.0190(5) Uani 1.0 2 d .
C86 C 1.1051(3) 0.51030(8) 0.91288(13) 0.0222(5) Uani 1.0 2 d .
C87 C 1.1842(3) 0.48580(8) 0.94813(13) 0.0239(5) Uani 1.0 2 d .
C88 C 1.2535(3) 0.45986(8) 0.91120(14) 0.0247(5) Uani 1.0 2 d .
C89 C 1.2451(3) 0.45900(7) 0.83765(14) 0.0233(5) Uani 1.0 2 d .
C90 C 1.1678(3) 0.48373(7) 0.80136(13) 0.0197(5) Uani 1.0 2 d .
C91 C 1.2370(3) 0.45952(8) 0.68813(13) 0.0232(5) Uani 1.0 2 d .
C92 C 1.2186(3) 0.46258(7) 0.60981(13) 0.0207(5) Uani 1.0 2 d .
C93 C 1.3198(3) 0.45983(7) 0.56640(13) 0.0217(5) Uani 1.0 2 d .
C94 C 1.1036(3) 0.46598(8) 0.57895(14) 0.0239(5) Uani 1.0 2 d .
C95 C 1.3059(3) 0.46013(7) 0.49392(13) 0.0221(5) Uani 1.0 2 d .
C96 C 1.0896(3) 0.46568(7) 0.50599(13) 0.0224(5) Uani 1.0 2 d .
C97 C 1.1908(3) 0.46226(7) 0.46260(13) 0.0200(5) Uani 1.0 2 d .
C98 C 1.1817(3) 0.45832(7) 0.38386(13) 0.0215(5) Uani 1.0 2 d .
C99 C 1.0645(3) 0.47461(7) 0.27913(13) 0.0186(5) Uani 1.0 2 d .
C100 C 1.1429(3) 0.45333(7) 0.23770(14) 0.0212(5) Uani 1.0 2 d .
C101 C 1.1273(3) 0.45121(7) 0.16526(14) 0.0225(5) Uani 1.0 2 d .
C102 C 1.0333(3) 0.47046(7) 0.13328(13) 0.0217(5) Uani 1.0 2 d .
C103 C 0.9530(3) 0.49224(7) 0.17399(13) 0.0212(5) Uani 1.0 2 d .
C104 C 0.9682(2) 0.49491(7) 0.24636(12) 0.0183(5) Uani 1.0 2 d .
C105 C 0.7953(3) 0.53858(7) 0.25504(13) 0.0218(5) Uani 1.0 2 d .
C106 C 0.7415(3) 0.56949(7) 0.30048(12) 0.0190(5) Uani 1.0 2 d .
C107 C 0.6171(3) 0.57057(7) 0.31330(13) 0.0210(5) Uani 1.0 2 d .
C108 C 0.8142(3) 0.59928(8) 0.32433(14) 0.0239(5) Uani 1.0 2 d .
C109 C 0.5650(3) 0.60157(7) 0.34738(13) 0.0210(5) Uani 1.0 2 d .
C110 C 0.7619(3) 0.63050(8) 0.35810(14) 0.0250(5) Uani 1.0 2 d .
C111 C 0.6367(3) 0.63191(7) 0.36916(12) 0.0210(5) Uani 1.0 2 d .
C112 C 0.5792(3) 0.66674(8) 0.40113(13) 0.0263(6) Uani 1.0 2 d .
C113 C 0.5862(2) 0.70563(7) 0.50817(12) 0.0178(5) Uani 1.0 2 d .
C114 C 0.5257(3) 0.73513(7) 0.47395(12) 0.0195(5) Uani 1.0 2 d .
C115 C 0.5003(3) 0.76927(7) 0.50868(13) 0.0201(5) Uani 1.0 2 d .
C116 C 0.5348(3) 0.77350(7) 0.57807(13) 0.0205(5) Uani 1.0 2 d .
C117 C 0.5949(3) 0.74411(7) 0.61361(12) 0.0185(5) Uani 1.0 2 d .
C118 C 0.6212(2) 0.71013(7) 0.57926(12) 0.0172(5) Uani 1.0 2 d .
C119 C 0.7176(3) 0.68476(7) 0.68601(12) 0.0198(5) Uani 1.0 2 d .
C120 C 0.7730(3) 0.64921(7) 0.71771(12) 0.0184(5) Uani 1.0 2 d .
C121 C 0.7010(3) 0.61829(7) 0.73727(13) 0.0206(5) Uani 1.0 2 d .
C122 C 0.8971(3) 0.64813(7) 0.73290(13) 0.0212(5) Uani 1.0 2 d .
C123 C 0.7517(3) 0.58780(7) 0.77379(13) 0.0207(5) Uani 1.0 2 d .
C124 C 0.9474(3) 0.61758(7) 0.76899(13) 0.0211(5) Uani 1.0 2 d .
C125 C 0.8753(3) 0.58743(7) 0.79139(12) 0.0185(5) Uani 1.0 2 d .
C126 C 0.9297(3) 0.55711(7) 0.83843(12) 0.0220(5) Uani 1.0 2 d .
C127 C 0.6840(2) 0.62818(7) 0.00826(12) 0.0164(5) Uani 1.0 2 d .
C128 C 0.7418(3) 0.59821(7) -0.02572(12) 0.0189(5) Uani 1.0 2 d .
C129 C 0.7593(3) 0.56348(7) 0.00800(13) 0.0205(5) Uani 1.0 2 d .
C130 C 0.7214(3) 0.55868(7) 0.07607(13) 0.0194(5) Uani 1.0 2 d .
C131 C 0.6653(3) 0.58868(7) 0.11217(12) 0.0191(5) Uani 1.0 2 d .
C132 C 0.6463(2) 0.62340(7) 0.07891(12) 0.0172(5) Uani 1.0 2 d .
C133 C 0.5491(3) 0.64882(7) 0.18438(12) 0.0201(5) Uani 1.0 2 d .
C134 C 0.4958(3) 0.68429(7) 0.21664(12) 0.0181(5) Uani 1.0 2 d .
C135 C 0.3730(3) 0.68502(7) 0.23433(13) 0.0221(5) Uani 1.0 2 d .
C136 C 0.5682(3) 0.71560(7) 0.23371(13) 0.0210(5) Uani 1.0 2 d .
C137 C 0.3246(3) 0.71569(8) 0.27057(13) 0.0229(5) Uani 1.0 2 d .
C138 C 0.5192(3) 0.74629(7) 0.27051(12) 0.0205(5) Uani 1.0 2 d .
C139 C 0.3976(3) 0.74630(7) 0.29046(12) 0.0193(5) Uani 1.0 2 d .
C140 C 0.3463(3) 0.77679(8) 0.33734(13) 0.0230(5) Uani 1.0 2 d .
C141 C 0.1773(2) 0.82299(7) 0.34245(12) 0.0190(5) Uani 1.0 2 d .
C142 C 0.1745(3) 0.82230(7) 0.41562(13) 0.0221(5) Uani 1.0 2 d .
C143 C 0.0952(3) 0.84598(8) 0.45253(13) 0.0231(5) Uani 1.0 2 d .
C144 C 0.0196(3) 0.87093(8) 0.41669(14) 0.0244(5) Uani 1.0 2 d .
C145 C 0.0212(3) 0.87195(7) 0.34334(13) 0.0221(5) Uani 1.0 2 d .
C146 C 0.0982(3) 0.84785(7) 0.30565(13) 0.0196(5) Uani 1.0 2 d .
C147 C 0.0164(3) 0.87074(8) 0.19313(13) 0.0214(5) Uani 1.0 2 d .
C148 C 0.0353(3) 0.86928(7) 0.11502(13) 0.0196(5) Uani 1.0 2 d .
C149 C -0.0628(3) 0.87765(7) 0.07063(13) 0.0219(5) Uani 1.0 2 d .
C150 C 0.1484(3) 0.86215(7) 0.08478(13) 0.0221(5) Uani 1.0 2 d .
C151 C -0.0485(3) 0.87867(7) -0.00155(13) 0.0228(5) Uani 1.0 2 d .
C152 C 0.1630(3) 0.86315(7) 0.01209(13) 0.0211(5) Uani 1.0 2 d .
C153 C 0.0648(3) 0.87145(7) -0.03213(13) 0.0191(5) Uani 1.0 2 d .
C154 C 0.0747(3) 0.87525(7) -0.11053(13) 0.0211(5) Uani 1.0 2 d .
C155 C 0.1941(3) 0.86129(7) -0.21398(13) 0.0180(5) Uani 1.0 2 d .
C156 C 0.1218(3) 0.88579(7) -0.25365(13) 0.0202(5) Uani 1.0 2 d .
C157 C 0.1417(3) 0.89081(7) -0.32544(13) 0.0217(5) Uani 1.0 2 d .
C158 C 0.2331(3) 0.87072(7) -0.35809(13) 0.0221(5) Uani 1.0 2 d .
C159 C 0.3048(3) 0.84546(7) -0.31916(13) 0.0206(5) Uani 1.0 2 d .
C160 C 0.2875(2) 0.84022(7) -0.24766(12) 0.0170(5) Uani 1.0 2 d .
C161 C 0.4527(3) 0.79362(7) -0.24295(13) 0.0204(5) Uani 1.0 2 d .
C162 C 0.5120(3) 0.76320(7) -0.19818(12) 0.0173(5) Uani 1.0 2 d .
C163 C 0.4435(3) 0.73261(7) -0.17300(13) 0.0224(5) Uani 1.0 2 d .
C164 C 0.6373(3) 0.76257(7) -0.18833(12) 0.0193(5) Uani 1.0 2 d .
C165 C 0.5005(3) 0.70226(8) -0.14021(13) 0.0239(5) Uani 1.0 2 d .
C166 C 0.6943(3) 0.73211(7) -0.15475(13) 0.0204(5) Uani 1.0 2 d .
C167 C 0.6269(3) 0.70150(7) -0.13113(12) 0.0210(5) Uani 1.0 2 d .
C168 C 0.6882(3) 0.66729(8) -0.09857(13) 0.0259(6) Uani 1.0 2 d .
C169 C 0.8954(3) 0.77572(8) 0.34871(14) 0.0240(5) Uani 1.0 2 d .
C170 C 0.3736(3) 0.55619(8) 0.84876(13) 0.0232(5) Uani 1.0 2 d .
C171 C 0.8699(3) 0.55510(8) 0.53346(13) 0.0239(5) Uani 1.0 2 d .
C172 C 0.4007(3) 0.77729(8) 0.03131(14) 0.0236(5) Uani 1.0 2 d .
H1N H 0.6782 0.8294 0.5055 0.0314 Uiso 1.0 2 calc R
H2 H 0.5403 0.8903 0.6177 0.0253 Uiso 1.0 2 calc R
H3 H 0.5753 0.8952 0.7386 0.0271 Uiso 1.0 2 calc R
H4 H 0.7462 0.8668 0.7891 0.0276 Uiso 1.0 2 calc R
H5 H 0.8793 0.8313 0.7198 0.0269 Uiso 1.0 2 calc R
H2N H 0.8755 0.8250 0.5445 0.0250 Uiso 1.0 2 calc R
H7 H 0.9368 0.7851 0.6644 0.0276 Uiso 1.0 2 calc R
H8 H 1.0273 0.8147 0.6286 0.0276 Uiso 1.0 2 calc R
H9 H 1.1936 0.7821 0.5807 0.0243 Uiso 1.0 2 calc R
H10 H 0.8590 0.7346 0.5587 0.0296 Uiso 1.0 2 calc R
H11 H 1.2807 0.7289 0.5271 0.0252 Uiso 1.0 2 calc R
H12 H 0.9461 0.6817 0.5062 0.0314 Uiso 1.0 2 calc R
H3N H 1.1682 0.6809 0.3830 0.0354 Uiso 1.0 2 calc R
H14 H 1.2687 0.6657 0.4861 0.0312 Uiso 1.0 2 calc R
H15 H 1.1502 0.6419 0.5072 0.0312 Uiso 1.0 2 calc R
H16 H 1.2597 0.5991 0.4551 0.0231 Uiso 1.0 2 calc R
H17 H 1.2922 0.5413 0.3974 0.0242 Uiso 1.0 2 calc R
H18 H 1.2322 0.5342 0.2804 0.0234 Uiso 1.0 2 calc R
H19 H 1.1403 0.5846 0.2204 0.0225 Uiso 1.0 2 calc R
H4N H 1.0457 0.6645 0.2960 0.0501 Uiso 1.0 2 calc R
H21 H 0.9871 0.6285 0.1917 0.0235 Uiso 1.0 2 calc R
H22 H 1.1204 0.6406 0.1667 0.0235 Uiso 1.0 2 calc R
H23 H 1.1564 0.7147 0.1575 0.0245 Uiso 1.0 2 calc R
H24 H 0.8208 0.6668 0.1601 0.0255 Uiso 1.0 2 calc R
H25 H 1.0770 0.7669 0.0974 0.0247 Uiso 1.0 2 calc R
H26 H 0.7416 0.7191 0.1012 0.0260 Uiso 1.0 2 calc R
H5N H 0.7771 0.8108 0.1176 0.0261 Uiso 1.0 2 calc R
H28 H 0.9187 0.7961 0.0304 0.0272 Uiso 1.0 2 calc R
H29 H 0.8179 0.7674 0.0003 0.0272 Uiso 1.0 2 calc R
H30 H 0.7292 0.8074 -0.0601 0.0261 Uiso 1.0 2 calc R
H31 H 0.5950 0.8471 -0.1220 0.0300 Uiso 1.0 2 calc R
H32 H 0.4729 0.8902 -0.0621 0.0302 Uiso 1.0 2 calc R
H33 H 0.4757 0.8912 0.0613 0.0269 Uiso 1.0 2 calc R
H6N H 0.6223 0.8251 0.1641 0.0273 Uiso 1.0 2 calc R
H35 H 0.4397 0.8645 0.1725 0.0252 Uiso 1.0 2 calc R
H36 H 0.5326 0.8995 0.1719 0.0252 Uiso 1.0 2 calc R
H37 H 0.7189 0.8590 0.2706 0.0267 Uiso 1.0 2 calc R
H38 H 0.3578 0.8797 0.2849 0.0270 Uiso 1.0 2 calc R
H39 H 0.7348 0.8582 0.3928 0.0253 Uiso 1.0 2 calc R
H40 H 0.3734 0.8789 0.4067 0.0284 Uiso 1.0 2 calc R
H7N H 0.3940 0.5132 1.0575 0.0178 Uiso 1.0 2 calc R
H42 H 0.5526 0.8961 0.5074 0.0254 Uiso 1.0 2 calc R
H43 H 0.4895 0.8553 0.5106 0.0254 Uiso 1.0 2 calc R
H44 H 0.3907 0.5060 1.2277 0.0239 Uiso 1.0 2 calc R
H45 H 0.5104 0.4658 1.2979 0.0256 Uiso 1.0 2 calc R
H46 H 0.6649 0.4296 1.2473 0.0263 Uiso 1.0 2 calc R
H47 H 0.7020 0.4344 1.1272 0.0248 Uiso 1.0 2 calc R
H8N H 0.5744 0.4990 1.0184 0.0392 Uiso 1.0 2 calc R
H49 H 0.6933 0.4311 1.0142 0.0250 Uiso 1.0 2 calc R
H50 H 0.7666 0.4699 1.0248 0.0250 Uiso 1.0 2 calc R
H51 H 0.8892 0.4569 0.9227 0.0275 Uiso 1.0 2 calc R
H52 H 0.5239 0.4695 0.8991 0.0258 Uiso 1.0 2 calc R
H53 H 0.9110 0.4597 0.8014 0.0273 Uiso 1.0 2 calc R
H54 H 0.5464 0.4707 0.7776 0.0269 Uiso 1.0 2 calc R
H9N H 0.6558 0.5083 0.6730 0.0149 Uiso 1.0 2 calc R
H56 H 0.8327 0.4724 0.6876 0.0262 Uiso 1.0 2 calc R
H57 H 0.7450 0.4363 0.6829 0.0262 Uiso 1.0 2 calc R
H58 H 0.7955 0.4420 0.5748 0.0282 Uiso 1.0 2 calc R
H59 H 0.7956 0.4404 0.4520 0.0308 Uiso 1.0 2 calc R
H60 H 0.6742 0.4823 0.3879 0.0324 Uiso 1.0 2 calc R
H61 H 0.5425 0.5240 0.4466 0.0293 Uiso 1.0 2 calc R
H10N H 0.4898 0.5228 0.6167 0.0450 Uiso 1.0 2 calc R
H63 H 0.3593 0.5389 0.5301 0.0267 Uiso 1.0 2 calc R
H64 H 0.4629 0.5676 0.5042 0.0267 Uiso 1.0 2 calc R
H65 H 0.2000 0.5662 0.5983 0.0254 Uiso 1.0 2 calc R
H66 H 0.5302 0.6169 0.6028 0.0268 Uiso 1.0 2 calc R
H67 H 0.1163 0.6180 0.6573 0.0248 Uiso 1.0 2 calc R
H68 H 0.4469 0.6684 0.6616 0.0268 Uiso 1.0 2 calc R
H11N H 0.2259 0.6689 0.7932 0.0346 Uiso 1.0 2 calc R
H70 H 0.2800 0.7055 0.6929 0.0240 Uiso 1.0 2 calc R
H71 H 0.1480 0.6930 0.6651 0.0240 Uiso 1.0 2 calc R
H72 H 0.1227 0.7486 0.7186 0.0234 Uiso 1.0 2 calc R
H73 H 0.0270 0.7986 0.7771 0.0260 Uiso 1.0 2 calc R
H74 H -0.0299 0.7918 0.8943 0.0245 Uiso 1.0 2 calc R
H75 H 0.0040 0.7338 0.9522 0.0240 Uiso 1.0 2 calc R
H12N H 0.1044 0.6526 0.8778 0.0246 Uiso 1.0 2 calc R
H77 H -0.0063 0.6656 0.9812 0.0302 Uiso 1.0 2 calc R
H78 H 0.1077 0.6908 1.0058 0.0302 Uiso 1.0 2 calc R
H79 H 0.3183 0.6524 1.0034 0.0287 Uiso 1.0 2 calc R
H80 H -0.0128 0.6032 1.0260 0.0250 Uiso 1.0 2 calc R
H81 H 0.4098 0.6006 1.0598 0.0271 Uiso 1.0 2 calc R
H82 H 0.0786 0.5518 1.0831 0.0234 Uiso 1.0 2 calc R
H13N H 0.9917 0.5242 0.7701 0.0253 Uiso 1.0 2 calc R
H84 H 0.3403 0.5532 1.1688 0.0245 Uiso 1.0 2 calc R
H85 H 0.2447 0.5229 1.1386 0.0245 Uiso 1.0 2 calc R
H86 H 1.0570 0.5276 0.9390 0.0266 Uiso 1.0 2 calc R
H87 H 1.1907 0.4869 0.9979 0.0286 Uiso 1.0 2 calc R
H88 H 1.3061 0.4428 0.9354 0.0297 Uiso 1.0 2 calc R
H89 H 1.2929 0.4413 0.8122 0.0279 Uiso 1.0 2 calc R
H14N H 1.1545 0.5089 0.7091 0.0241 Uiso 1.0 2 calc R
H91 H 1.2235 0.4329 0.7027 0.0278 Uiso 1.0 2 calc R
H92 H 1.3224 0.4662 0.6999 0.0278 Uiso 1.0 2 calc R
H93 H 1.3990 0.4577 0.5866 0.0260 Uiso 1.0 2 calc R
H94 H 1.0339 0.4685 0.6078 0.0286 Uiso 1.0 2 calc R
H95 H 1.3760 0.4588 0.4651 0.0265 Uiso 1.0 2 calc R
H96 H 1.0105 0.4678 0.4857 0.0269 Uiso 1.0 2 calc R
H15N H 1.0659 0.4981 0.3659 0.0175 Uiso 1.0 2 calc R
H98 H 1.2559 0.4693 0.3628 0.0258 Uiso 1.0 2 calc R
H99 H 1.1798 0.4310 0.3719 0.0258 Uiso 1.0 2 calc R
H100 H 1.2084 0.4400 0.2593 0.0255 Uiso 1.0 2 calc R
H101 H 1.1817 0.4365 0.1379 0.0270 Uiso 1.0 2 calc R
H102 H 1.0226 0.4691 0.0838 0.0260 Uiso 1.0 2 calc R
H103 H 0.8874 0.5053 0.1518 0.0254 Uiso 1.0 2 calc R
H16N H 0.8811 0.5106 0.3266 0.0264 Uiso 1.0 2 calc R
H105 H 0.7304 0.5202 0.2427 0.0262 Uiso 1.0 2 calc R
H106 H 0.8246 0.5501 0.2109 0.0262 Uiso 1.0 2 calc R
H107 H 0.5670 0.5500 0.2987 0.0252 Uiso 1.0 2 calc R
H108 H 0.8998 0.5984 0.3176 0.0287 Uiso 1.0 2 calc R
H109 H 0.4798 0.6019 0.3558 0.0252 Uiso 1.0 2 calc R
H110 H 0.8121 0.6509 0.3735 0.0300 Uiso 1.0 2 calc R
H17N H 0.6051 0.6514 0.5012 0.0284 Uiso 1.0 2 calc R
H112 H 0.6017 0.6894 0.3734 0.0316 Uiso 1.0 2 calc R
H113 H 0.4894 0.6642 0.3995 0.0316 Uiso 1.0 2 calc R
H114 H 0.5013 0.7321 0.4263 0.0234 Uiso 1.0 2 calc R
H115 H 0.4596 0.7893 0.4847 0.0241 Uiso 1.0 2 calc R
H116 H 0.5176 0.7965 0.6019 0.0245 Uiso 1.0 2 calc R
H117 H 0.6180 0.7473 0.6614 0.0222 Uiso 1.0 2 calc R
H18N H 0.7283 0.6669 0.5892 0.0187 Uiso 1.0 2 calc R
H119 H 0.6465 0.6925 0.7142 0.0237 Uiso 1.0 2 calc R
H120 H 0.7783 0.7055 0.6883 0.0237 Uiso 1.0 2 calc R
H121 H 0.6166 0.6181 0.7255 0.0248 Uiso 1.0 2 calc R
H122 H 0.9479 0.6684 0.7185 0.0254 Uiso 1.0 2 calc R
H123 H 0.7015 0.5671 0.7868 0.0248 Uiso 1.0 2 calc R
H124 H 1.0325 0.6172 0.7786 0.0254 Uiso 1.0 2 calc R
H19N H 0.6828 0.6818 0.0020 0.0430 Uiso 1.0 2 calc R
H126 H 0.9676 0.5692 0.8801 0.0264 Uiso 1.0 2 calc R
H127 H 0.8641 0.5401 0.8549 0.0264 Uiso 1.0 2 calc R
H128 H 0.7697 0.6015 -0.0724 0.0227 Uiso 1.0 2 calc R
H129 H 0.7973 0.5431 -0.0160 0.0246 Uiso 1.0 2 calc R
H130 H 0.7331 0.5350 0.0988 0.0233 Uiso 1.0 2 calc R
H131 H 0.6404 0.5853 0.1594 0.0229 Uiso 1.0 2 calc R
H20N H 0.5441 0.6656 0.0867 0.0215 Uiso 1.0 2 calc R
H133 H 0.6183 0.6401 0.2139 0.0241 Uiso 1.0 2 calc R
H134 H 0.4864 0.6286 0.1844 0.0241 Uiso 1.0 2 calc R
H135 H 0.3218 0.6644 0.2215 0.0266 Uiso 1.0 2 calc R
H136 H 0.6514 0.7161 0.2202 0.0252 Uiso 1.0 2 calc R
H137 H 0.2405 0.7158 0.2820 0.0274 Uiso 1.0 2 calc R
H138 H 0.5696 0.7674 0.2820 0.0246 Uiso 1.0 2 calc R
H21N H 0.2713 0.8069 0.2675 0.0223 Uiso 1.0 2 calc R
H140 H 0.3129 0.7649 0.3802 0.0276 Uiso 1.0 2 calc R
H141 H 0.4127 0.7942 0.3519 0.0276 Uiso 1.0 2 calc R
H142 H 0.2270 0.8056 0.4407 0.0265 Uiso 1.0 2 calc R
H143 H 0.0933 0.8449 0.5023 0.0278 Uiso 1.0 2 calc R
H144 H -0.0331 0.8873 0.4419 0.0292 Uiso 1.0 2 calc R
H145 H -0.0305 0.8892 0.3188 0.0265 Uiso 1.0 2 calc R
H22N H 0.1137 0.8242 0.2149 0.0229 Uiso 1.0 2 calc R
H147 H 0.0233 0.8974 0.2092 0.0257 Uiso 1.0 2 calc R
H148 H -0.0671 0.8619 0.2037 0.0257 Uiso 1.0 2 calc R
H149 H -0.1405 0.8827 0.0901 0.0262 Uiso 1.0 2 calc R
H150 H 0.2165 0.8565 0.1141 0.0265 Uiso 1.0 2 calc R
H151 H -0.1167 0.8844 -0.0308 0.0273 Uiso 1.0 2 calc R
H152 H 0.2407 0.8581 -0.0074 0.0253 Uiso 1.0 2 calc R
H23N H 0.1827 0.8344 -0.1301 0.0184 Uiso 1.0 2 calc R
H154 H 0.0002 0.8645 -0.1325 0.0253 Uiso 1.0 2 calc R
H155 H 0.0774 0.9026 -0.1225 0.0253 Uiso 1.0 2 calc R
H156 H 0.0578 0.8993 -0.2316 0.0242 Uiso 1.0 2 calc R
H157 H 0.0925 0.9080 -0.3517 0.0260 Uiso 1.0 2 calc R
H158 H 0.2473 0.8741 -0.4068 0.0266 Uiso 1.0 2 calc R
H159 H 0.3669 0.8315 -0.3421 0.0247 Uiso 1.0 2 calc R
H24N H 0.3732 0.8227 -0.1624 0.0329 Uiso 1.0 2 calc R
H161 H 0.5159 0.8120 -0.2574 0.0245 Uiso 1.0 2 calc R
H162 H 0.4190 0.7817 -0.2860 0.0245 Uiso 1.0 2 calc R
H163 H 0.3573 0.7327 -0.1785 0.0269 Uiso 1.0 2 calc R
H164 H 0.6850 0.7832 -0.2047 0.0232 Uiso 1.0 2 calc R
H165 H 0.4529 0.6816 -0.1237 0.0287 Uiso 1.0 2 calc R
H166 H 0.7802 0.7323 -0.1480 0.0244 Uiso 1.0 2 calc R
H167 H 0.6646 0.6443 -0.1252 0.0310 Uiso 1.0 2 calc R
H168 H 0.7777 0.6702 -0.1018 0.0310 Uiso 1.0 2 calc R
H169 H 0.9354 0.7998 0.3646 0.0288 Uiso 1.0 2 calc R
H170 H 0.3304 0.5326 0.8639 0.0279 Uiso 1.0 2 calc R
H171 H 0.8289 0.5308 0.5198 0.0286 Uiso 1.0 2 calc R
H172 H 0.4400 0.8015 0.0163 0.0283 Uiso 1.0 2 calc R

loop_
_atom_site_aniso_label
_atom_site_aniso_U_11
_atom_site_aniso_U_22
_atom_site_aniso_U_33
_atom_site_aniso_U_12
_atom_site_aniso_U_13
_atom_site_aniso_U_23
Cl1 0.0250(3) 0.0394(4) 0.0262(3) 0.0001(3) 0.0054(3) 0.0027(3)
Cl2 0.0382(4) 0.0450(4) 0.0230(3) -0.0038(4) 0.0018(3) 0.0025(3)
Cl3 0.0370(4) 0.0393(4) 0.0514(5) 0.0166(4) 0.0078(4) 0.0038(4)
Cl4 0.0248(3) 0.0405(4) 0.0272(3) 0.0007(3) -0.0060(3) -0.0035(3)
Cl5 0.0355(4) 0.0370(4) 0.0551(5) 0.0143(4) -0.0080(4) -0.0050(4)
Cl6 0.0403(4) 0.0541(5) 0.0217(3) -0.0032(4) 0.0002(3) -0.0041(3)
Cl7 0.0370(4) 0.0405(4) 0.0591(5) 0.0162(4) 0.0088(4) 0.0088(4)
Cl8 0.0419(4) 0.0487(5) 0.0228(3) -0.0070(4) 0.0007(3) 0.0029(3)
Cl9 0.0262(3) 0.0395(4) 0.0275(3) 0.0001(3) 0.0068(3) 0.0025(3)
Cl10 0.0238(3) 0.0371(4) 0.0270(3) 0.0013(3) -0.0053(3) -0.0023(3)
Cl11 0.0335(4) 0.0393(4) 0.0463(5) 0.0153(3) -0.0056(3) -0.0050(4)
Cl12 0.0373(4) 0.0447(4) 0.0237(3) 0.0007(3) -0.0015(3) -0.0035(3)
N1 0.0232(10) 0.0202(10) 0.0201(10) 0.0037(8) 0.0014(8) -0.0015(8)
N2 0.0225(11) 0.0250(11) 0.0180(10) 0.0062(9) 0.0018(8) -0.0029(9)
N3 0.0304(11) 0.0190(10) 0.0147(10) 0.0059(9) -0.0012(8) -0.0013(8)
N4 0.0238(10) 0.0174(10) 0.0151(9) 0.0044(8) 0.0000(8) -0.0008(8)
N5 0.0208(10) 0.0253(11) 0.0157(10) 0.0068(9) -0.0004(8) 0.0001(8)
N6 0.0212(10) 0.0217(11) 0.0193(10) 0.0061(9) 0.0003(8) 0.0001(8)
N7 0.0208(10) 0.0216(10) 0.0160(10) 0.0056(8) -0.0026(8) -0.0012(8)
N8 0.0210(10) 0.0174(10) 0.0204(10) 0.0049(8) -0.0003(8) -0.0003(8)
N9 0.0226(10) 0.0196(10) 0.0220(10) 0.0041(9) 0.0023(8) -0.0011(8)
N10 0.0232(11) 0.0257(11) 0.0166(10) 0.0068(9) 0.0012(8) -0.0011(9)
N11 0.0225(10) 0.0175(10) 0.0149(9) 0.0028(8) 0.0002(8) 0.0019(8)
N12 0.0298(11) 0.0197(10) 0.0148(10) 0.0068(9) 0.0020(8) 0.0011(8)
N13 0.0214(10) 0.0233(11) 0.0171(10) 0.0078(9) -0.0019(8) -0.0009(9)
N14 0.0229(10) 0.0225(11) 0.0198(10) 0.0060(9) -0.0004(8) -0.0011(8)
N15 0.0211(10) 0.0151(10) 0.0219(10) 0.0044(8) -0.0003(8) -0.0020(8)
N16 0.0223(10) 0.0230(11) 0.0163(10) 0.0066(9) 0.0015(8) -0.0003(8)
N17 0.0319(12) 0.0170(10) 0.0155(10) 0.0061(9) -0.0019(8) -0.0024(8)
N18 0.0214(10) 0.0195(10) 0.0143(9) 0.0048(8) -0.0007(8) -0.0015(8)
N19 0.0304(11) 0.0185(10) 0.0148(10) 0.0060(9) 0.0012(8) 0.0021(8)
N20 0.0195(10) 0.0177(10) 0.0161(10) 0.0040(8) 0.0006(8) 0.0009(8)
N21 0.0210(10) 0.0273(11) 0.0153(10) 0.0084(9) 0.0036(8) 0.0003(9)
N22 0.0227(10) 0.0229(11) 0.0183(10) 0.0067(9) 0.0013(8) 0.0006(8)
N23 0.0218(10) 0.0176(10) 0.0187(10) 0.0032(9) 0.0023(8) 0.0039(8)
N24 0.0203(10) 0.0208(10) 0.0170(10) 0.0066(8) 0.0004(8) 0.0015(8)
C1 0.0191(11) 0.0159(11) 0.0214(11) -0.0027(9) 0.0037(9) -0.0008(9)
C2 0.0201(11) 0.0169(11) 0.0262(12) -0.0006(9) 0.0042(9) -0.0025(9)
C3 0.0250(12) 0.0175(11) 0.0255(12) 0.0003(10) 0.0081(10) -0.0042(10)
C4 0.0288(13) 0.0210(12) 0.0194(11) -0.0031(10) 0.0055(10) -0.0048(9)
C5 0.0238(12) 0.0224(12) 0.0212(12) 0.0010(10) 0.0008(9) -0.0032(10)
C6 0.0212(11) 0.0177(11) 0.0200(11) -0.0006(9) 0.0037(9) -0.0030(9)
C7 0.0253(12) 0.0241(12) 0.0196(11) 0.0053(10) 0.0001(10) -0.0056(10)
C8 0.0216(11) 0.0193(11) 0.0148(10) 0.0034(10) 0.0009(9) -0.0011(9)
C9 0.0234(12) 0.0197(11) 0.0179(11) -0.0001(10) 0.0010(9) -0.0008(9)
C10 0.0220(12) 0.0288(13) 0.0233(12) -0.0005(11) 0.0022(10) -0.0038(10)
C11 0.0202(11) 0.0249(12) 0.0180(11) 0.0043(10) 0.0027(9) 0.0014(9)
C12 0.0284(13) 0.0252(13) 0.0248(13) -0.0041(11) 0.0013(10) -0.0058(10)
C13 0.0272(12) 0.0222(12) 0.0147(10) 0.0055(10) 0.0005(9) -0.0017(9)
C14 0.0364(14) 0.0255(13) 0.0161(11) 0.0106(11) -0.0035(10) -0.0041(10)
C15 0.0180(11) 0.0174(11) 0.0164(11) 0.0012(9) 0.0015(8) -0.0019(9)
C16 0.0216(11) 0.0200(11) 0.0162(11) 0.0017(10) 0.0004(9) 0.0004(9)
C17 0.0207(11) 0.0190(11) 0.0208(11) 0.0036(10) 0.0012(9) 0.0026(9)
C18 0.0226(11) 0.0152(11) 0.0207(11) -0.0003(9) 0.0029(9) -0.0015(9)
C19 0.0199(11) 0.0196(11) 0.0168(11) -0.0000(9) 0.0010(9) -0.0010(9)
C20 0.0155(10) 0.0169(11) 0.0160(11) -0.0005(9) 0.0009(8) 0.0012(9)
C21 0.0232(12) 0.0185(11) 0.0170(11) 0.0024(10) -0.0033(9) 0.0004(9)
C22 0.0198(11) 0.0195(11) 0.0144(10) 0.0026(9) -0.0021(9) -0.0013(9)
C23 0.0173(11) 0.0238(12) 0.0201(11) 0.0014(10) -0.0024(9) -0.0010(10)
C24 0.0197(11) 0.0245(12) 0.0195(11) -0.0035(10) 0.0003(9) 0.0008(9)
C25 0.0210(11) 0.0209(12) 0.0199(11) 0.0005(10) 0.0018(9) 0.0022(9)
C26 0.0165(11) 0.0275(13) 0.0210(11) 0.0019(10) -0.0003(9) -0.0003(10)
C27 0.0206(11) 0.0220(12) 0.0147(10) 0.0051(10) 0.0004(9) -0.0008(9)
C28 0.0255(12) 0.0259(12) 0.0167(11) 0.0098(11) 0.0017(9) 0.0019(10)
C29 0.0177(11) 0.0206(11) 0.0193(11) 0.0018(9) 0.0005(9) 0.0025(9)
C30 0.0213(12) 0.0274(13) 0.0165(11) 0.0032(10) 0.0003(9) 0.0024(9)
C31 0.0256(12) 0.0312(13) 0.0182(11) 0.0022(11) -0.0033(10) 0.0041(10)
C32 0.0243(12) 0.0267(13) 0.0245(12) 0.0053(11) -0.0051(10) 0.0067(10)
C33 0.0213(12) 0.0208(12) 0.0251(12) 0.0052(10) -0.0013(10) -0.0002(10)
C34 0.0173(11) 0.0212(12) 0.0198(11) -0.0008(10) -0.0003(9) 0.0004(9)
C35 0.0195(11) 0.0232(12) 0.0202(12) 0.0035(10) -0.0034(9) -0.0013(10)
C36 0.0218(11) 0.0164(11) 0.0206(11) 0.0001(9) 0.0000(9) -0.0023(9)
C37 0.0180(11) 0.0247(12) 0.0242(12) 0.0021(10) 0.0033(9) -0.0032(10)
C38 0.0184(11) 0.0234(12) 0.0258(12) 0.0036(10) 0.0005(9) -0.0003(10)
C39 0.0175(11) 0.0234(12) 0.0223(12) 0.0013(10) -0.0008(9) -0.0003(9)
C40 0.0205(12) 0.0237(12) 0.0269(13) 0.0022(10) 0.0022(10) 0.0010(10)
C41 0.0213(11) 0.0143(10) 0.0214(11) -0.0009(9) 0.0021(9) -0.0008(9)
C42 0.0221(12) 0.0195(11) 0.0218(12) 0.0015(9) 0.0018(9) -0.0001(9)
C43 0.0179(11) 0.0149(10) 0.0226(11) 0.0003(9) -0.0023(9) 0.0014(9)
C44 0.0186(11) 0.0206(11) 0.0207(11) 0.0029(9) 0.0002(9) 0.0008(9)
C45 0.0235(12) 0.0219(12) 0.0185(11) -0.0009(10) -0.0023(9) 0.0031(9)
C46 0.0210(11) 0.0191(11) 0.0255(12) 0.0006(9) -0.0046(10) 0.0044(9)
C47 0.0190(11) 0.0179(11) 0.0251(12) 0.0028(9) -0.0018(9) -0.0003(9)
C48 0.0180(11) 0.0167(10) 0.0188(11) -0.0010(9) -0.0022(9) -0.0008(9)
C49 0.0192(11) 0.0209(11) 0.0222(12) 0.0029(10) -0.0009(9) 0.0009(9)
C50 0.0199(11) 0.0138(11) 0.0233(12) -0.0002(9) 0.0007(9) -0.0012(9)
C51 0.0186(11) 0.0211(11) 0.0290(13) 0.0012(10) -0.0025(9) 0.0001(10)
C52 0.0175(11) 0.0238(12) 0.0233(12) 0.0012(10) 0.0026(9) 0.0000(10)
C53 0.0168(11) 0.0223(12) 0.0292(13) 0.0012(10) 0.0037(9) 0.0014(10)
C54 0.0182(11) 0.0246(12) 0.0244(12) 0.0012(10) 0.0015(9) 0.0006(10)
C55 0.0223(11) 0.0140(11) 0.0235(12) 0.0005(9) 0.0041(9) 0.0012(9)
C56 0.0222(12) 0.0195(12) 0.0239(12) 0.0031(10) 0.0024(10) -0.0003(10)
C57 0.0181(11) 0.0187(11) 0.0211(11) -0.0037(9) 0.0027(9) -0.0026(9)
C58 0.0216(12) 0.0219(12) 0.0272(13) -0.0013(10) 0.0040(10) -0.0028(10)
C59 0.0201(11) 0.0273(13) 0.0297(13) 0.0003(10) 0.0066(10) -0.0120(11)
C60 0.0231(12) 0.0382(15) 0.0199(12) -0.0042(11) 0.0045(10) -0.0088(11)
C61 0.0195(12) 0.0341(14) 0.0195(12) 0.0004(11) -0.0007(9) -0.0048(10)
C62 0.0167(11) 0.0240(12) 0.0200(11) -0.0015(10) 0.0040(9) -0.0043(9)
C63 0.0241(12) 0.0258(13) 0.0168(11) 0.0054(10) -0.0018(9) -0.0020(10)
C64 0.0221(11) 0.0230(12) 0.0141(10) 0.0049(10) -0.0003(9) 0.0014(9)
C65 0.0215(12) 0.0214(12) 0.0206(11) -0.0002(10) -0.0010(9) -0.0008(10)
C66 0.0182(11) 0.0288(13) 0.0201(11) 0.0010(10) 0.0019(9) 0.0001(10)
C67 0.0170(11) 0.0255(12) 0.0197(11) 0.0006(10) 0.0014(9) -0.0007(10)
C68 0.0206(12) 0.0250(12) 0.0215(12) -0.0030(10) 0.0005(9) -0.0018(10)
C69 0.0239(12) 0.0194(11) 0.0134(10) 0.0014(10) 0.0013(9) 0.0017(9)
C70 0.0237(12) 0.0204(12) 0.0160(11) 0.0018(10) 0.0032(9) 0.0006(9)
C71 0.0170(10) 0.0167(11) 0.0169(11) 0.0002(9) -0.0003(8) -0.0004(9)
C72 0.0217(11) 0.0193(11) 0.0175(11) -0.0015(9) -0.0018(9) 0.0020(9)
C73 0.0242(12) 0.0174(11) 0.0233(12) 0.0022(10) -0.0037(10) 0.0018(9)
C74 0.0209(11) 0.0188(11) 0.0216(12) 0.0045(9) -0.0006(9) -0.0021(9)
C75 0.0213(11) 0.0215(12) 0.0171(11) 0.0015(10) -0.0010(9) 0.0012(9)
C76 0.0177(11) 0.0184(11) 0.0156(11) 0.0004(9) -0.0017(8) 0.0022(9)
C77 0.0342(14) 0.0274(13) 0.0138(11) 0.0104(11) 0.0026(10) 0.0050(10)
C78 0.0255(12) 0.0207(12) 0.0131(10) 0.0052(10) -0.0013(9) 0.0006(9)
C79 0.0253(13) 0.0240(13) 0.0224(12) -0.0022(11) 0.0007(10) 0.0075(10)
C80 0.0175(11) 0.0246(12) 0.0204(11) 0.0035(10) -0.0014(9) -0.0005(9)
C81 0.0190(11) 0.0255(12) 0.0234(12) 0.0006(10) -0.0017(9) 0.0046(10)
C82 0.0202(11) 0.0182(11) 0.0200(11) -0.0005(9) -0.0005(9) -0.0008(9)
C83 0.0200(11) 0.0200(11) 0.0154(10) 0.0048(9) -0.0005(9) 0.0005(9)
C84 0.0201(11) 0.0210(12) 0.0202(11) 0.0052(10) 0.0016(9) 0.0034(9)
C85 0.0160(10) 0.0204(11) 0.0205(11) -0.0007(9) -0.0014(9) 0.0024(9)
C86 0.0197(11) 0.0255(12) 0.0214(12) -0.0007(10) 0.0012(9) -0.0007(10)
C87 0.0221(12) 0.0305(13) 0.0189(11) -0.0044(11) -0.0019(9) 0.0061(10)
C88 0.0211(12) 0.0265(13) 0.0265(13) 0.0007(11) -0.0030(10) 0.0074(11)
C89 0.0214(11) 0.0219(12) 0.0264(13) 0.0016(10) -0.0014(10) 0.0014(10)
C90 0.0167(11) 0.0199(11) 0.0224(12) -0.0002(10) -0.0005(9) 0.0007(9)
C91 0.0229(12) 0.0223(12) 0.0244(13) 0.0061(10) 0.0001(10) -0.0015(10)
C92 0.0223(12) 0.0148(11) 0.0249(12) 0.0016(9) -0.0002(9) -0.0031(9)
C93 0.0166(11) 0.0217(12) 0.0267(12) 0.0019(9) -0.0018(9) -0.0031(10)
C94 0.0205(12) 0.0271(13) 0.0241(12) 0.0032(10) 0.0017(9) -0.0009(10)
C95 0.0198(11) 0.0226(12) 0.0238(12) 0.0031(10) 0.0031(9) -0.0012(10)
C96 0.0168(11) 0.0248(12) 0.0256(12) 0.0019(10) -0.0019(9) -0.0012(10)
C97 0.0218(11) 0.0141(10) 0.0239(12) 0.0017(9) -0.0000(9) -0.0004(9)
C98 0.0210(11) 0.0215(11) 0.0220(12) 0.0052(10) -0.0007(9) -0.0010(9)
C99 0.0190(11) 0.0155(11) 0.0213(12) -0.0026(9) 0.0005(9) -0.0024(9)
C100 0.0200(11) 0.0166(11) 0.0272(13) 0.0014(10) 0.0009(10) -0.0006(10)
C101 0.0224(12) 0.0186(12) 0.0267(13) -0.0008(10) 0.0061(10) -0.0069(10)
C102 0.0233(12) 0.0217(12) 0.0200(11) -0.0029(10) 0.0040(9) -0.0039(9)
C103 0.0229(12) 0.0205(11) 0.0203(11) 0.0012(10) 0.0012(9) -0.0023(9)
C104 0.0177(10) 0.0163(11) 0.0208(11) 0.0001(9) 0.0019(9) -0.0025(9)
C105 0.0238(12) 0.0221(12) 0.0195(11) 0.0073(10) -0.0025(9) -0.0040(9)
C106 0.0213(11) 0.0199(12) 0.0158(10) 0.0039(10) -0.0008(9) -0.0006(9)
C107 0.0215(12) 0.0179(12) 0.0238(12) 0.0001(10) 0.0019(9) 0.0003(9)
C108 0.0196(11) 0.0272(13) 0.0249(12) -0.0015(10) 0.0020(10) -0.0048(11)
C109 0.0192(11) 0.0237(12) 0.0203(11) 0.0037(10) 0.0033(9) -0.0002(10)
C110 0.0275(13) 0.0221(12) 0.0254(13) -0.0034(11) -0.0019(10) -0.0070(10)
C111 0.0285(12) 0.0213(12) 0.0131(10) 0.0067(10) -0.0016(9) -0.0009(9)
C112 0.0346(14) 0.0257(13) 0.0186(12) 0.0117(11) -0.0040(10) -0.0058(10)
C113 0.0189(11) 0.0159(11) 0.0186(11) 0.0024(9) 0.0033(9) -0.0020(9)
C114 0.0204(11) 0.0211(12) 0.0170(11) 0.0026(10) -0.0002(9) -0.0003(9)
C115 0.0217(11) 0.0157(11) 0.0227(12) 0.0037(9) 0.0014(9) 0.0015(9)
C116 0.0221(11) 0.0154(11) 0.0239(12) 0.0006(9) 0.0038(9) -0.0018(9)
C117 0.0219(11) 0.0177(11) 0.0159(10) -0.0011(9) 0.0010(9) -0.0020(9)
C118 0.0169(10) 0.0162(11) 0.0185(11) -0.0004(9) 0.0011(9) 0.0010(9)
C119 0.0237(12) 0.0195(11) 0.0161(11) 0.0026(10) -0.0014(9) -0.0006(9)
C120 0.0227(12) 0.0192(11) 0.0132(10) 0.0028(9) -0.0017(9) -0.0020(9)
C121 0.0174(11) 0.0237(12) 0.0208(11) 0.0006(10) -0.0014(9) 0.0007(10)
C122 0.0209(12) 0.0223(12) 0.0204(11) -0.0024(10) -0.0002(9) -0.0002(9)
C123 0.0213(11) 0.0213(12) 0.0195(11) 0.0012(10) 0.0031(9) -0.0004(9)
C124 0.0170(11) 0.0276(13) 0.0188(11) 0.0006(10) -0.0020(9) -0.0006(10)
C125 0.0200(11) 0.0211(11) 0.0144(10) 0.0051(9) 0.0011(9) -0.0022(9)
C126 0.0239(12) 0.0248(12) 0.0173(11) 0.0077(10) 0.0019(9) 0.0018(10)
C127 0.0160(10) 0.0160(10) 0.0172(11) -0.0006(9) -0.0011(8) 0.0006(9)
C128 0.0204(11) 0.0204(11) 0.0161(11) 0.0040(9) 0.0008(9) -0.0011(9)
C129 0.0213(11) 0.0185(11) 0.0216(11) 0.0024(10) -0.0020(9) -0.0022(9)
C130 0.0226(11) 0.0144(10) 0.0211(11) -0.0003(9) -0.0041(9) 0.0011(9)
C131 0.0223(11) 0.0185(11) 0.0166(11) -0.0007(10) -0.0006(9) 0.0010(9)
C132 0.0155(10) 0.0173(11) 0.0187(11) 0.0001(9) -0.0023(8) -0.0004(9)
C133 0.0241(12) 0.0209(12) 0.0153(11) 0.0021(10) 0.0027(9) 0.0003(9)
C134 0.0198(11) 0.0210(11) 0.0135(10) 0.0041(9) 0.0012(9) 0.0010(9)
C135 0.0186(11) 0.0246(12) 0.0232(12) -0.0039(10) 0.0012(9) -0.0017(10)
C136 0.0180(11) 0.0240(12) 0.0210(12) 0.0014(10) 0.0030(9) 0.0011(10)
C137 0.0173(11) 0.0299(13) 0.0214(12) 0.0016(10) 0.0028(9) -0.0013(10)
C138 0.0212(11) 0.0222(12) 0.0182(11) -0.0011(10) -0.0008(9) -0.0002(9)
C139 0.0210(11) 0.0214(11) 0.0154(10) 0.0052(10) -0.0012(9) -0.0002(9)
C140 0.0269(12) 0.0258(12) 0.0164(11) 0.0084(11) -0.0006(9) -0.0015(10)
C141 0.0169(11) 0.0214(12) 0.0187(11) 0.0008(9) 0.0019(9) -0.0022(9)
C142 0.0220(12) 0.0271(13) 0.0172(11) 0.0027(10) 0.0008(9) 0.0011(10)
C143 0.0235(12) 0.0292(13) 0.0168(11) -0.0015(10) 0.0028(9) -0.0032(10)
C144 0.0246(12) 0.0260(13) 0.0226(12) 0.0015(11) 0.0056(10) -0.0052(10)
C145 0.0212(11) 0.0207(12) 0.0246(12) 0.0048(10) 0.0018(9) -0.0009(10)
C146 0.0188(11) 0.0210(12) 0.0191(11) -0.0003(10) 0.0031(9) 0.0004(9)
C147 0.0207(12) 0.0227(12) 0.0209(12) 0.0049(10) 0.0015(9) 0.0012(9)
C148 0.0205(11) 0.0157(11) 0.0226(11) 0.0007(9) 0.0011(9) 0.0022(9)
C149 0.0186(11) 0.0237(12) 0.0234(12) 0.0036(10) 0.0026(9) 0.0029(10)
C150 0.0195(11) 0.0252(12) 0.0216(12) 0.0033(10) -0.0007(9) 0.0020(10)
C151 0.0173(11) 0.0261(12) 0.0249(12) 0.0025(10) -0.0001(9) 0.0036(10)
C152 0.0172(11) 0.0218(12) 0.0244(12) 0.0022(10) 0.0028(9) 0.0027(10)
C153 0.0207(11) 0.0164(11) 0.0204(11) 0.0012(9) 0.0023(9) 0.0024(9)
C154 0.0197(11) 0.0224(12) 0.0212(12) 0.0043(10) 0.0024(9) 0.0027(10)
C155 0.0181(11) 0.0169(11) 0.0190(11) -0.0019(9) 0.0004(9) 0.0016(9)
C156 0.0184(11) 0.0182(11) 0.0239(12) 0.0014(9) 0.0019(9) 0.0035(9)
C157 0.0205(11) 0.0208(11) 0.0238(12) 0.0004(10) -0.0034(9) 0.0059(9)
C158 0.0248(12) 0.0241(12) 0.0175(11) 0.0001(10) -0.0015(9) 0.0053(9)
C159 0.0211(11) 0.0198(11) 0.0208(11) 0.0017(10) 0.0018(9) 0.0021(9)
C160 0.0167(10) 0.0163(10) 0.0181(11) -0.0012(9) -0.0014(8) 0.0024(9)
C161 0.0219(11) 0.0212(12) 0.0181(11) 0.0049(10) 0.0016(9) 0.0029(9)
C162 0.0213(11) 0.0170(11) 0.0136(10) 0.0020(9) -0.0007(9) -0.0005(9)
C163 0.0192(11) 0.0250(13) 0.0230(12) -0.0001(10) -0.0027(9) 0.0039(10)
C164 0.0214(12) 0.0180(11) 0.0186(11) -0.0015(10) 0.0001(9) 0.0009(9)
C165 0.0256(12) 0.0231(12) 0.0232(12) -0.0024(10) -0.0001(10) 0.0055(10)
C166 0.0180(11) 0.0234(12) 0.0197(11) 0.0026(10) -0.0019(9) -0.0007(9)
C167 0.0283(13) 0.0212(12) 0.0136(10) 0.0068(10) 0.0013(9) 0.0020(9)
C168 0.0350(14) 0.0262(13) 0.0164(11) 0.0109(12) 0.0044(10) 0.0049(10)
C169 0.0207(11) 0.0262(13) 0.0251(12) 0.0014(10) 0.0051(10) -0.0006(10)
C170 0.0207(12) 0.0252(13) 0.0237(12) 0.0010(10) -0.0024(9) -0.0010(10)
C171 0.0235(12) 0.0257(13) 0.0225(12) 0.0011(10) 0.0021(10) -0.0003(10)
C172 0.0219(12) 0.0240(12) 0.0250(12) 0.0008(10) -0.0031(10) -0.0004(10)

loop_
_atom_type_symbol
_atom_type_description
_atom_type_scat_dispersion_real
_atom_type_scat_dispersion_imag
_atom_type_scat_source
C C 0.003 0.002
;
International Tables for Crystallography
(1992, Vol. C, Tables 4.2.6.8 and 6.1.1.4)
;
H H 0.000 0.000
;
International Tables for Crystallography
(1992, Vol. C, Table 6.1.1.4)
;
N N 0.006 0.003
;
International Tables for Crystallography
(1992, Vol. C, Tables 4.2.6.8 and 6.1.1.4)
;
Cl Cl 0.148 0.159
;
International Tables for Crystallography
(1992, Vol. C, Tables 4.2.6.8 and 6.1.1.4)
;

loop_
_geom_angle_atom_site_label_1
_geom_angle_atom_site_label_2
_geom_angle_atom_site_label_3
_geom_angle
_geom_angle_publ_flag
C1 N1 C42 117.2(2) yes
C6 N2 C7 117.4(2) yes
C14 N3 C15 118.1(2) yes
C20 N4 C21 118.3(2) yes
C28 N5 C29 119.3(2) yes
C34 N6 C35 117.0(2) yes
C43 N7 C84 117.3(2) yes
C48 N8 C49 117.0(2) yes
C56 N9 C57 117.5(2) yes
C62 N10 C63 118.8(2) yes
C70 N11 C71 117.5(2) yes
C76 N12 C77 118.4(2) yes
C85 N13 C126 118.4(2) yes
C90 N14 C91 117.1(2) yes
C98 N15 C99 116.4(2) yes
C104 N16 C105 118.2(2) yes
C112 N17 C113 117.6(2) yes
C118 N18 C119 117.7(2) yes
C127 N19 C168 118.3(2) yes
C132 N20 C133 118.0(2) yes
C140 N21 C141 119.1(2) yes
C146 N22 C147 117.9(2) yes
C154 N23 C155 115.9(2) yes
C160 N24 C161 117.0(2) yes
N1 C1 C2 123.1(3) yes
N1 C1 C6 118.0(3) yes
C2 C1 C6 118.9(3) yes
C1 C2 C3 121.1(3) yes
C2 C3 C4 119.9(3) yes
C3 C4 C5 120.0(3) yes
C4 C5 C6 121.0(3) yes
N2 C6 C1 118.8(3) yes
N2 C6 C5 122.1(3) yes
C1 C6 C5 118.9(3) yes
N2 C7 C8 113.9(2) yes
C7 C8 C9 120.7(3) yes
C7 C8 C10 120.2(3) yes
C9 C8 C10 118.6(3) yes
C8 C9 C11 120.7(3) yes
C8 C10 C12 120.6(3) yes
C9 C11 C13 120.5(3) yes
C10 C12 C13 120.7(3) yes
C11 C13 C12 118.9(3) yes
C11 C13 C14 121.0(3) yes
C12 C13 C14 120.1(3) yes
N3 C14 C13 111.4(3) yes
N3 C15 C16 123.0(2) yes
N3 C15 C20 117.5(2) yes
C16 C15 C20 119.4(3) yes
C15 C16 C17 121.0(3) yes
C16 C17 C18 119.7(3) yes
C17 C18 C19 120.2(3) yes
C18 C19 C20 121.1(3) yes
N4 C20 C15 118.3(3) yes
N4 C20 C19 123.0(2) yes
C15 C20 C19 118.7(3) yes
N4 C21 C22 113.2(2) yes
C21 C22 C23 121.5(3) yes
C21 C22 C24 119.9(3) yes
C23 C22 C24 118.4(3) yes
C22 C23 C25 120.7(3) yes
C22 C24 C26 120.8(3) yes
C23 C25 C27 120.6(3) yes
C24 C26 C27 120.9(3) yes
C25 C27 C26 118.5(3) yes
C25 C27 C28 121.5(3) yes
C26 C27 C28 119.9(3) yes
N5 C28 C27 112.1(2) yes
N5 C29 C30 123.4(3) yes
N5 C29 C34 117.7(2) yes
C30 C29 C34 118.8(3) yes
C29 C30 C31 120.7(3) yes
C30 C31 C32 120.3(3) yes
C31 C32 C33 119.7(3) yes
C32 C33 C34 120.6(3) yes
N6 C34 C29 117.0(2) yes
N6 C34 C33 123.2(3) yes
C29 C34 C33 119.8(3) yes
N6 C35 C36 112.6(2) yes
C35 C36 C37 123.2(3) yes
C35 C36 C38 118.5(3) yes
C37 C36 C38 118.3(3) yes
C36 C37 C39 121.0(3) yes
C36 C38 C40 120.8(3) yes
C37 C39 C41 120.8(3) yes
C38 C40 C41 120.9(3) yes
C39 C41 C40 118.2(3) yes
C39 C41 C42 123.7(3) yes
C40 C41 C42 118.1(3) yes
N1 C42 C41 113.8(2) yes
N7 C43 C44 122.3(3) yes
N7 C43 C48 118.7(3) yes
C44 C43 C48 118.9(3) yes
C43 C44 C45 121.3(3) yes
C44 C45 C46 119.8(3) yes
C45 C46 C47 119.6(3) yes
C46 C47 C48 121.5(3) yes
N8 C48 C43 117.7(2) yes
N8 C48 C47 123.5(3) yes
C43 C48 C47 118.7(3) yes
N8 C49 C50 113.6(2) yes
C49 C50 C51 118.3(3) yes
C49 C50 C52 123.1(3) yes
C51 C50 C52 118.5(3) yes
C50 C51 C53 120.3(3) yes
C50 C52 C54 120.8(3) yes
C51 C53 C55 121.3(3) yes
C52 C54 C55 120.8(3) yes
C53 C55 C54 118.3(3) yes
C53 C55 C56 118.8(3) yes
C54 C55 C56 122.9(3) yes
N9 C56 C55 113.5(2) yes
N9 C57 C58 123.1(3) yes
N9 C57 C62 117.6(3) yes
C58 C57 C62 119.3(3) yes
C57 C58 C59 120.6(3) yes
C58 C59 C60 120.3(3) yes
C59 C60 C61 119.8(3) yes
C60 C61 C62 120.7(3) yes
N10 C62 C57 117.4(3) yes
N10 C62 C61 123.2(3) yes
C57 C62 C61 119.3(3) yes
N10 C63 C64 111.8(2) yes
C63 C64 C65 121.6(3) yes
C63 C64 C66 119.7(3) yes
C65 C64 C66 118.6(3) yes
C64 C65 C67 120.7(3) yes
C64 C66 C68 120.6(3) yes
C65 C67 C69 120.5(3) yes
C66 C68 C69 121.2(3) yes
C67 C69 C68 118.3(3) yes
C67 C69 C70 121.6(3) yes
C68 C69 C70 119.9(3) yes
N11 C70 C69 112.8(2) yes
N11 C71 C72 123.4(2) yes
N11 C71 C76 117.6(3) yes
C72 C71 C76 119.0(3) yes
C71 C72 C73 121.1(3) yes
C72 C73 C74 120.2(3) yes
C73 C74 C75 119.5(3) yes
C74 C75 C76 121.0(3) yes
N12 C76 C71 117.9(3) yes
N12 C76 C75 122.9(2) yes
C71 C76 C75 119.2(3) yes
N12 C77 C78 111.3(3) yes
C77 C78 C79 119.9(3) yes
C77 C78 C80 121.1(3) yes
C79 C78 C80 119.0(3) yes
C78 C79 C81 120.2(3) yes
C78 C80 C82 120.7(3) yes
C79 C81 C83 120.6(3) yes
C80 C82 C83 120.7(3) yes
C81 C83 C82 118.8(3) yes
C81 C83 C84 120.5(3) yes
C82 C83 C84 120.3(3) yes
N7 C84 C83 114.3(2) yes
N13 C85 C86 124.0(3) yes
N13 C85 C90 116.9(3) yes
C86 C85 C90 119.1(3) yes
C85 C86 C87 121.0(3) yes
C86 C87 C88 120.5(3) yes
C87 C88 C89 119.3(3) yes
C88 C89 C90 121.0(3) yes
N14 C90 C85 117.5(3) yes
N14 C90 C89 123.5(3) yes
C85 C90 C89 119.0(3) yes
N14 C91 C92 113.0(3) yes
C91 C92 C93 118.8(3) yes
C91 C92 C94 122.5(3) yes
C93 C92 C94 118.6(3) yes
C92 C93 C95 120.5(3) yes
C92 C94 C96 120.7(3) yes
C93 C95 C97 121.2(3) yes
C94 C96 C97 120.6(3) yes
C95 C97 C96 118.3(3) yes
C95 C97 C98 118.2(3) yes
C96 C97 C98 123.4(3) yes
N15 C98 C97 114.2(2) yes
N15 C99 C100 123.0(3) yes
N15 C99 C104 118.1(3) yes
C100 C99 C104 119.0(3) yes
C99 C100 C101 121.4(3) yes
C100 C101 C102 119.9(3) yes
C101 C102 C103 119.8(3) yes
C102 C103 C104 120.8(3) yes
N16 C104 C99 118.1(2) yes
N16 C104 C103 122.7(3) yes
C99 C104 C103 119.1(3) yes
N16 C105 C106 113.7(2) yes
C105 C106 C107 120.6(3) yes
C105 C106 C108 120.2(3) yes
C107 C106 C108 118.9(3) yes
C106 C107 C109 120.7(3) yes
C106 C108 C110 120.4(3) yes
C107 C109 C111 120.5(3) yes
C108 C110 C111 120.4(3) yes
C109 C111 C110 119.0(3) yes
C109 C111 C112 120.6(3) yes
C110 C111 C112 120.4(3) yes
N17 C112 C111 111.0(3) yes
N17 C113 C114 122.8(2) yes
N17 C113 C118 117.8(3) yes
C114 C113 C118 119.3(3) yes
C113 C114 C115 121.1(3) yes
C114 C115 C116 119.4(3) yes
C115 C116 C117 120.5(3) yes
C116 C117 C118 120.4(3) yes
N18 C118 C113 118.1(3) yes
N18 C118 C117 122.6(2) yes
C113 C118 C117 119.3(3) yes
N18 C119 C120 112.7(2) yes
C119 C120 C121 121.7(3) yes
C119 C120 C122 119.6(3) yes
C121 C120 C122 118.5(3) yes
C120 C121 C123 120.7(3) yes
C120 C122 C124 120.6(3) yes
C121 C123 C125 120.7(3) yes
C122 C124 C125 121.2(3) yes
C123 C125 C124 118.2(3) yes
C123 C125 C126 121.8(3) yes
C124 C125 C126 119.8(3) yes
N13 C126 C125 111.20(19) yes
N19 C127 C128 123.1(2) yes
N19 C127 C132 117.6(3) yes
C128 C127 C132 119.1(3) yes
C127 C128 C129 120.8(3) yes
C128 C129 C130 120.0(3) yes
C129 C130 C131 120.4(3) yes
C130 C131 C132 120.2(3) yes
N20 C132 C127 118.3(3) yes
N20 C132 C131 122.3(2) yes
C127 C132 C131 119.4(3) yes
N20 C133 C134 113.4(2) yes
C133 C134 C135 119.5(3) yes
C133 C134 C136 121.8(3) yes
C135 C134 C136 118.6(3) yes
C134 C135 C137 120.6(3) yes
C134 C136 C138 120.5(3) yes
C135 C137 C139 121.1(3) yes
C136 C138 C139 120.7(3) yes
C137 C139 C138 118.4(3) yes
C137 C139 C140 119.7(3) yes
C138 C139 C140 121.7(3) yes
N21 C140 C139 112.1(2) yes
N21 C141 C142 123.4(3) yes
N21 C141 C146 117.4(2) yes
C142 C141 C146 119.1(3) yes
C141 C142 C143 120.7(3) yes
C142 C143 C144 120.2(3) yes
C143 C144 C145 119.8(3) yes
C144 C145 C146 120.6(3) yes
N22 C146 C141 117.3(3) yes
N22 C146 C145 123.2(3) yes
C141 C146 C145 119.5(3) yes
N22 C147 C148 112.7(2) yes
C147 C148 C149 118.6(3) yes
C147 C148 C150 123.1(3) yes
C149 C148 C150 118.2(3) yes
C148 C149 C151 120.9(3) yes
C148 C150 C152 121.0(3) yes
C149 C151 C153 121.1(3) yes
C150 C152 C153 120.7(3) yes
C151 C153 C152 118.1(3) yes
C151 C153 C154 117.9(3) yes
C152 C153 C154 123.8(3) yes
N23 C154 C153 114.9(2) yes
N23 C155 C156 122.6(3) yes
N23 C155 C160 118.1(3) yes
C156 C155 C160 119.2(3) yes
C155 C156 C157 121.1(3) yes
C156 C157 C158 119.7(3) yes
C157 C158 C159 119.7(3) yes
C158 C159 C160 121.6(3) yes
N24 C160 C155 118.2(2) yes
N24 C160 C159 123.2(3) yes
C155 C160 C159 118.5(3) yes
N24 C161 C162 113.6(2) yes
C161 C162 C163 120.6(3) yes
C161 C162 C164 120.6(3) yes
C163 C162 C164 118.4(3) yes
C162 C163 C165 120.4(3) yes
C162 C164 C166 121.0(3) yes
C163 C165 C167 121.0(3) yes
C164 C166 C167 120.6(3) yes
C165 C167 C166 118.5(3) yes
C165 C167 C168 120.3(3) yes
C166 C167 C168 121.1(3) yes
N19 C168 C167 111.7(3) yes
Cl1 C169 Cl2 110.63(14) yes
Cl1 C169 Cl3 109.77(16) yes
Cl2 C169 Cl3 109.63(15) yes
Cl4 C170 Cl5 109.95(15) yes
Cl4 C170 Cl6 110.59(14) yes
Cl5 C170 Cl6 109.98(15) yes
Cl7 C171 Cl8 109.94(15) yes
Cl7 C171 Cl9 109.85(15) yes
Cl8 C171 Cl9 110.83(14) yes
Cl10 C172 Cl11 109.62(15) yes
Cl10 C172 Cl12 110.87(14) yes
Cl11 C172 Cl12 109.32(15) yes
C1 N1 H1N 114.293 no
C42 N1 H1N 107.204 no
C6 N2 H2N 110.519 no
C7 N2 H2N 115.295 no
C14 N3 H3N 110.631 no
C15 N3 H3N 113.289 no
C20 N4 H4N 108.398 no
C21 N4 H4N 121.578 no
C28 N5 H5N 115.301 no
C29 N5 H5N 111.746 no
C34 N6 H6N 109.628 no
C35 N6 H6N 116.942 no
C43 N7 H7N 114.822 no
C84 N7 H7N 114.033 no
C48 N8 H8N 109.761 no
C49 N8 H8N 113.927 no
C56 N9 H9N 112.696 no
C57 N9 H9N 111.291 no
C62 N10 H10N 108.497 no
C63 N10 H10N 112.217 no
C70 N11 H11N 115.962 no
C71 N11 H11N 112.049 no
C76 N12 H12N 111.672 no
C77 N12 H12N 114.343 no
C85 N13 H13N 110.131 no
C126 N13 H13N 109.720 no
C90 N14 H14N 112.467 no
C91 N14 H14N 111.295 no
C98 N15 H15N 113.192 no
C99 N15 H15N 110.257 no
C104 N16 H16N 116.033 no
C105 N16 H16N 114.374 no
C112 N17 H17N 112.878 no
C113 N17 H17N 111.507 no
C118 N18 H18N 116.726 no
C119 N18 H18N 113.422 no
C127 N19 H19N 108.281 no
C168 N19 H19N 111.816 no
C132 N20 H20N 111.480 no
C133 N20 H20N 115.533 no
C140 N21 H21N 112.163 no
C141 N21 H21N 114.640 no
C146 N22 H22N 111.789 no
C147 N22 H22N 114.669 no
C154 N23 H23N 110.985 no
C155 N23 H23N 110.623 no
C160 N24 H24N 113.397 no
C161 N24 H24N 115.832 no
C1 C2 H2 119.449 no
C3 C2 H2 119.453 no
C2 C3 H3 120.043 no
C4 C3 H3 120.037 no
C3 C4 H4 120.001 no
C5 C4 H4 119.995 no
C4 C5 H5 119.480 no
C6 C5 H5 119.479 no
N2 C7 H7 108.779 no
N2 C7 H8 108.784 no
C8 C7 H7 108.778 no
C8 C7 H8 108.784 no
H7 C7 H8 107.682 no
C8 C9 H9 119.640 no
C11 C9 H9 119.630 no
C8 C10 H10 119.715 no
C12 C10 H10 119.705 no
C9 C11 H11 119.765 no
C13 C11 H11 119.730 no
C10 C12 H12 119.671 no
C13 C12 H12 119.673 no
N3 C14 H14 109.344 no
N3 C14 H15 109.343 no
C13 C14 H14 109.355 no
C13 C14 H15 109.351 no
H14 C14 H15 107.983 no
C15 C16 H16 119.516 no
C17 C16 H16 119.528 no
C16 C17 H17 120.176 no
C18 C17 H17 120.137 no
C17 C18 H18 119.928 no
C19 C18 H18 119.891 no
C18 C19 H19 119.463 no
C20 C19 H19 119.455 no
N4 C21 H21 108.926 no
N4 C21 H22 108.929 no
C22 C21 H21 108.940 no
C22 C21 H22 108.949 no
H21 C21 H22 107.746 no
C22 C23 H23 119.665 no
C25 C23 H23 119.662 no
C22 C24 H24 119.614 no
C26 C24 H24 119.619 no
C23 C25 H25 119.690 no
C27 C25 H25 119.707 no
C24 C26 H26 119.562 no
C27 C26 H26 119.537 no
N5 C28 H28 109.201 no
N5 C28 H29 109.182 no
C27 C28 H28 109.177 no
C27 C28 H29 109.172 no
H28 C28 H29 107.872 no
C29 C30 H30 119.642 no
C31 C30 H30 119.632 no
C30 C31 H31 119.844 no
C32 C31 H31 119.840 no
C31 C32 H32 120.136 no
C33 C32 H32 120.139 no
C32 C33 H33 119.703 no
C34 C33 H33 119.709 no
N6 C35 H35 109.075 no
N6 C35 H36 109.081 no
C36 C35 H35 109.089 no
C36 C35 H36 109.095 no
H35 C35 H36 107.829 no
C36 C37 H37 119.517 no
C39 C37 H37 119.517 no
C36 C38 H38 119.585 no
C40 C38 H38 119.583 no
C37 C39 H39 119.577 no
C41 C39 H39 119.574 no
C38 C40 H40 119.548 no
C41 C40 H40 119.555 no
N1 C42 H42 108.811 no
N1 C42 H43 108.807 no
C41 C42 H42 108.806 no
C41 C42 H43 108.801 no
H42 C42 H43 107.674 no
C43 C44 H44 119.347 no
C45 C44 H44 119.337 no
C44 C45 H45 120.091 no
C46 C45 H45 120.061 no
C45 C46 H46 120.181 no
C47 C46 H46 120.178 no
C46 C47 H47 119.245 no
C48 C47 H47 119.236 no
N8 C49 H49 108.830 no
N8 C49 H50 108.824 no
C50 C49 H49 108.844 no
C50 C49 H50 108.839 no
H49 C49 H50 107.691 no
C50 C51 H51 119.834 no
C53 C51 H51 119.832 no
C50 C52 H52 119.612 no
C54 C52 H52 119.599 no
C51 C53 H53 119.355 no
C55 C53 H53 119.373 no
C52 C54 H54 119.569 no
C55 C54 H54 119.588 no
N9 C56 H56 108.877 no
N9 C56 H57 108.878 no
C55 C56 H56 108.863 no
C55 C56 H57 108.872 no
H56 C56 H57 107.709 no
C57 C58 H58 119.720 no
C59 C58 H58 119.727 no
C58 C59 H59 119.849 no
C60 C59 H59 119.853 no
C59 C60 H60 120.129 no
C61 C60 H60 120.085 no
C60 C61 H61 119.626 no
C62 C61 H61 119.631 no
N10 C63 H63 109.291 no
N10 C63 H64 109.272 no
C64 C63 H63 109.261 no
C64 C63 H64 109.255 no
H63 C63 H64 107.930 no
C64 C65 H65 119.645 no
C67 C65 H65 119.656 no
C64 C66 H66 119.711 no
C68 C66 H66 119.689 no
C65 C67 H67 119.763 no
C69 C67 H67 119.786 no
C66 C68 H68 119.378 no
C69 C68 H68 119.390 no
N11 C70 H70 109.038 no
N11 C70 H71 109.021 no
C69 C70 H70 109.017 no
C69 C70 H71 109.007 no
H70 C70 H71 107.817 no
C71 C72 H72 119.443 no
C73 C72 H72 119.418 no
C72 C73 H73 119.895 no
C74 C73 H73 119.891 no
C73 C74 H74 120.265 no
C75 C74 H74 120.283 no
C74 C75 H75 119.502 no
C76 C75 H75 119.474 no
N12 C77 H77 109.365 no
N12 C77 H78 109.371 no
C78 C77 H77 109.365 no
C78 C77 H78 109.361 no
H77 C77 H78 107.986 no
C78 C79 H79 119.887 no
C81 C79 H79 119.868 no
C78 C80 H80 119.655 no
C82 C80 H80 119.669 no
C79 C81 H81 119.703 no
C83 C81 H81 119.734 no
C80 C82 H82 119.667 no
C83 C82 H82 119.674 no
N7 C84 H84 108.677 no
N7 C84 H85 108.664 no
C83 C84 H84 108.682 no
C83 C84 H85 108.673 no
H84 C84 H85 107.597 no
C85 C86 H86 119.504 no
C87 C86 H86 119.508 no
C86 C87 H87 119.769 no
C88 C87 H87 119.773 no
C87 C88 H88 120.319 no
C89 C88 H88 120.332 no
C88 C89 H89 119.503 no
C90 C89 H89 119.497 no
N14 C91 H91 108.987 no
N14 C91 H92 108.984 no
C92 C91 H91 108.980 no
C92 C91 H92 108.975 no
H91 C91 H92 107.785 no
C92 C93 H93 119.740 no
C95 C93 H93 119.730 no
C92 C94 H94 119.647 no
C96 C94 H94 119.637 no
C93 C95 H95 119.404 no
C97 C95 H95 119.398 no
C94 C96 H96 119.698 no
C97 C96 H96 119.702 no
N15 C98 H98 108.691 no
N15 C98 H99 108.699 no
C97 C98 H98 108.691 no
C97 C98 H99 108.685 no
H98 C98 H99 107.636 no
C99 C100 H100 119.328 no
C101 C100 H100 119.314 no
C100 C101 H101 120.045 no
C102 C101 H101 120.021 no
C101 C102 H102 120.105 no
C103 C102 H102 120.093 no
C102 C103 H103 119.587 no
C104 C103 H103 119.570 no
N16 C105 H105 108.840 no
N16 C105 H106 108.822 no
C106 C105 H105 108.822 no
C106 C105 H106 108.821 no
H105 C105 H106 107.687 no
C106 C107 H107 119.651 no
C109 C107 H107 119.668 no
C106 C108 H108 119.793 no
C110 C108 H108 119.775 no
C107 C109 H109 119.732 no
C111 C109 H109 119.723 no
C108 C110 H110 119.793 no
C111 C110 H110 119.777 no
N17 C112 H112 109.447 no
N17 C112 H113 109.452 no
C111 C112 H112 109.430 no
C111 C112 H113 109.431 no
H112 C112 H113 108.042 no
C113 C114 H114 119.487 no
C115 C114 H114 119.455 no
C114 C115 H115 120.309 no
C116 C115 H115 120.317 no
C115 C116 H116 119.750 no
C117 C116 H116 119.746 no
C116 C117 H117 119.784 no
C118 C117 H117 119.774 no
N18 C119 H119 109.043 no
N18 C119 H120 109.047 no
C120 C119 H119 109.042 no
C120 C119 H120 109.045 no
H119 C119 H120 107.796 no
C120 C121 H121 119.660 no
C123 C121 H121 119.669 no
C120 C122 H122 119.721 no
C124 C122 H122 119.722 no
C121 C123 H123 119.648 no
C125 C123 H123 119.657 no
C122 C124 H124 119.378 no
C125 C124 H124 119.408 no
N13 C126 H126 109.401 no
N13 C126 H127 109.399 no
C125 C126 H126 109.384 no
C125 C126 H127 109.378 no
H126 C126 H127 108.016 no
C127 C128 H128 119.596 no
C129 C128 H128 119.600 no
C128 C129 H129 119.980 no
C130 C129 H129 119.975 no
C129 C130 H130 119.807 no
C131 C130 H130 119.816 no
C130 C131 H131 119.902 no
C132 C131 H131 119.917 no
N20 C133 H133 108.882 no
N20 C133 H134 108.883 no
C134 C133 H133 108.884 no
C134 C133 H134 108.885 no
H133 C133 H134 107.715 no
C134 C135 H135 119.684 no
C137 C135 H135 119.693 no
C134 C136 H136 119.767 no
C138 C136 H136 119.765 no
C135 C137 H137 119.458 no
C139 C137 H137 119.488 no
C136 C138 H138 119.626 no
C139 C138 H138 119.634 no
N21 C140 H140 109.190 no
N21 C140 H141 109.211 no
C139 C140 H140 109.186 no
C139 C140 H141 109.188 no
H140 C140 H141 107.884 no
C141 C142 H142 119.640 no
C143 C142 H142 119.632 no
C142 C143 H143 119.900 no
C144 C143 H143 119.877 no
C143 C144 H144 120.117 no
C145 C144 H144 120.114 no
C144 C145 H145 119.684 no
C146 C145 H145 119.678 no
N22 C147 H147 109.050 no
N22 C147 H148 109.058 no
C148 C147 H147 109.047 no
C148 C147 H148 109.062 no
H147 C147 H148 107.818 no
C148 C149 H149 119.556 no
C151 C149 H149 119.563 no
C148 C150 H150 119.496 no
C152 C150 H150 119.483 no
C149 C151 H151 119.450 no
C153 C151 H151 119.450 no
C150 C152 H152 119.661 no
C153 C152 H152 119.646 no
N23 C154 H154 108.560 no
N23 C154 H155 108.552 no
C153 C154 H154 108.551 no
C153 C154 H155 108.539 no
H154 C154 H155 107.542 no
C155 C156 H156 119.448 no
C157 C156 H156 119.446 no
C156 C157 H157 120.132 no
C158 C157 H157 120.122 no
C157 C158 H158 120.153 no
C159 C158 H158 120.134 no
C158 C159 H159 119.191 no
C160 C159 H159 119.187 no
N24 C161 H161 108.819 no
N24 C161 H162 108.835 no
C162 C161 H161 108.840 no
C162 C161 H162 108.839 no
H161 C161 H162 107.701 no
C162 C163 H163 119.784 no
C165 C163 H163 119.788 no
C162 C164 H164 119.504 no
C166 C164 H164 119.502 no
C163 C165 H165 119.504 no
C167 C165 H165 119.493 no
C164 C166 H166 119.710 no
C167 C166 H166 119.692 no
N19 C168 H167 109.276 no
N19 C168 H168 109.277 no
C167 C168 H167 109.270 no
C167 C168 H168 109.271 no
H167 C168 H168 107.946 no
Cl1 C169 H169 108.930 no
Cl2 C169 H169 108.921 no
Cl3 C169 H169 108.932 no
Cl4 C170 H170 108.762 no
Cl5 C170 H170 108.769 no
Cl6 C170 H170 108.757 no
Cl7 C171 H171 108.733 no
Cl8 C171 H171 108.716 no
Cl9 C171 H171 108.722 no
Cl10 C172 H172 109.002 no
Cl11 C172 H172 108.997 no
Cl12 C172 H172 109.006 no

loop_
_geom_bond_atom_site_label_1
_geom_bond_atom_site_label_2
_geom_bond_distance
_geom_bond_publ_flag
Cl1 C169 1.764(3) yes
Cl2 C169 1.768(3) yes
Cl3 C169 1.756(3) yes
Cl4 C170 1.762(3) yes
Cl5 C170 1.750(3) yes
Cl6 C170 1.765(3) yes
Cl7 C171 1.752(3) yes
Cl8 C171 1.763(3) yes
Cl9 C171 1.760(3) yes
Cl10 C172 1.760(3) yes
Cl11 C172 1.761(3) yes
Cl12 C172 1.767(3) yes
N1 C1 1.411(4) yes
N1 C42 1.449(4) yes
N2 C6 1.407(4) yes
N2 C7 1.457(4) yes
N3 C14 1.457(4) yes
N3 C15 1.402(4) yes
N4 C20 1.400(4) yes
N4 C21 1.458(4) yes
N5 C28 1.461(4) yes
N5 C29 1.400(4) yes
N6 C34 1.412(4) yes
N6 C35 1.456(4) yes
N7 C43 1.405(4) yes
N7 C84 1.458(4) yes
N8 C48 1.406(3) yes
N8 C49 1.455(4) yes
N9 C56 1.455(4) yes
N9 C57 1.408(4) yes
N10 C62 1.409(4) yes
N10 C63 1.459(4) yes
N11 C70 1.465(4) yes
N11 C71 1.407(4) yes
N12 C76 1.400(4) yes
N12 C77 1.465(4) yes
N13 C85 1.402(4) yes
N13 C126 1.469(4) yes
N14 C90 1.410(4) yes
N14 C91 1.458(4) yes
N15 C98 1.455(4) yes
N15 C99 1.407(4) yes
N16 C104 1.403(4) yes
N16 C105 1.452(4) yes
N17 C112 1.468(4) yes
N17 C113 1.405(4) yes
N18 C118 1.404(4) yes
N18 C119 1.462(3) yes
N19 C127 1.403(4) yes
N19 C168 1.460(4) yes
N20 C132 1.407(4) yes
N20 C133 1.454(4) yes
N21 C140 1.460(4) yes
N21 C141 1.405(4) yes
N22 C146 1.408(4) yes
N22 C147 1.454(4) yes
N23 C154 1.451(4) yes
N23 C155 1.411(4) yes
N24 C160 1.406(4) yes
N24 C161 1.465(4) yes
C1 C2 1.401(4) yes
C1 C6 1.415(4) yes
C2 C3 1.395(4) yes
C3 C4 1.376(4) yes
C4 C5 1.397(4) yes
C5 C6 1.399(4) yes
C7 C8 1.513(4) yes
C8 C9 1.387(4) yes
C8 C10 1.405(4) yes
C9 C11 1.401(4) yes
C10 C12 1.385(4) yes
C11 C13 1.385(4) yes
C12 C13 1.399(4) yes
C13 C14 1.515(4) yes
C15 C16 1.389(4) yes
C15 C20 1.425(4) yes
C16 C17 1.399(4) yes
C17 C18 1.381(4) yes
C18 C19 1.395(4) yes
C19 C20 1.393(4) yes
C21 C22 1.512(4) yes
C22 C23 1.398(4) yes
C22 C24 1.395(4) yes
C23 C25 1.392(4) yes
C24 C26 1.384(4) yes
C25 C27 1.395(4) yes
C26 C27 1.395(4) yes
C27 C28 1.513(4) yes
C29 C30 1.400(4) yes
C29 C34 1.415(4) yes
C30 C31 1.400(4) yes
C31 C32 1.381(4) yes
C32 C33 1.403(4) yes
C33 C34 1.395(4) yes
C35 C36 1.512(4) yes
C36 C37 1.385(4) yes
C36 C38 1.396(4) yes
C37 C39 1.396(4) yes
C38 C40 1.388(4) yes
C39 C41 1.388(4) yes
C40 C41 1.396(4) yes
C41 C42 1.513(4) yes
C43 C44 1.392(4) yes
C43 C48 1.424(4) yes
C44 C45 1.401(4) yes
C45 C46 1.384(4) yes
C46 C47 1.393(4) yes
C47 C48 1.400(4) yes
C49 C50 1.511(4) yes
C50 C51 1.400(4) yes
C50 C52 1.392(4) yes
C51 C53 1.389(4) yes
C52 C54 1.391(4) yes
C53 C55 1.391(4) yes
C54 C55 1.393(4) yes
C55 C56 1.511(4) yes
C57 C58 1.396(4) yes
C57 C62 1.417(4) yes
C58 C59 1.396(4) yes
C59 C60 1.377(4) yes
C60 C61 1.404(4) yes
C61 C62 1.389(4) yes
C63 C64 1.517(4) yes
C64 C65 1.391(4) yes
C64 C66 1.388(4) yes
C65 C67 1.395(4) yes
C66 C68 1.388(4) yes
C67 C69 1.395(4) yes
C68 C69 1.386(4) yes
C69 C70 1.515(4) yes
C71 C72 1.390(4) yes
C71 C76 1.422(4) yes
C72 C73 1.398(4) yes
C73 C74 1.384(4) yes
C74 C75 1.402(4) yes
C75 C76 1.397(4) yes
C77 C78 1.510(4) yes
C78 C79 1.403(4) yes
C78 C80 1.384(4) yes
C79 C81 1.396(4) yes
C80 C82 1.397(4) yes
C81 C83 1.395(4) yes
C82 C83 1.391(4) yes
C83 C84 1.510(4) yes
C85 C86 1.390(4) yes
C85 C90 1.425(4) yes
C86 C87 1.393(4) yes
C87 C88 1.385(4) yes
C88 C89 1.404(4) yes
C89 C90 1.395(4) yes
C91 C92 1.508(4) yes
C92 C93 1.394(4) yes
C92 C94 1.392(4) yes
C93 C95 1.388(4) yes
C94 C96 1.397(4) yes
C95 C97 1.393(4) yes
C96 C97 1.395(4) yes
C97 C98 1.509(4) yes
C99 C100 1.392(4) yes
C99 C104 1.416(4) yes
C100 C101 1.391(4) yes
C101 C102 1.372(4) yes
C102 C103 1.407(4) yes
C103 C104 1.390(4) yes
C105 C106 1.515(4) yes
C106 C107 1.389(4) yes
C106 C108 1.393(4) yes
C107 C109 1.396(4) yes
C108 C110 1.400(4) yes
C109 C111 1.389(4) yes
C110 C111 1.392(4) yes
C111 C112 1.511(4) yes
C113 C114 1.393(4) yes
C113 C118 1.413(4) yes
C114 C115 1.402(4) yes
C115 C116 1.380(4) yes
C116 C117 1.400(4) yes
C117 C118 1.396(4) yes
C119 C120 1.516(4) yes
C120 C121 1.399(4) yes
C120 C122 1.390(4) yes
C121 C123 1.393(4) yes
C122 C124 1.389(4) yes
C123 C125 1.394(4) yes
C124 C125 1.394(4) yes
C125 C126 1.514(4) yes
C127 C128 1.395(4) yes
C127 C132 1.421(4) yes
C128 C129 1.395(4) yes
C129 C130 1.376(4) yes
C130 C131 1.406(4) yes
C131 C132 1.393(4) yes
C133 C134 1.513(4) yes
C134 C135 1.391(4) yes
C134 C136 1.397(4) yes
C135 C137 1.391(4) yes
C136 C138 1.399(4) yes
C137 C139 1.394(4) yes
C138 C139 1.391(4) yes
C139 C140 1.509(4) yes
C141 C142 1.395(4) yes
C141 C146 1.415(4) yes
C142 C143 1.400(4) yes
C143 C144 1.385(4) yes
C144 C145 1.398(4) yes
C145 C146 1.400(4) yes
C147 C148 1.505(4) yes
C148 C149 1.395(4) yes
C148 C150 1.395(4) yes
C149 C151 1.386(4) yes
C150 C152 1.396(4) yes
C151 C153 1.401(4) yes
C152 C153 1.393(4) yes
C153 C154 1.504(4) yes
C155 C156 1.391(4) yes
C155 C160 1.423(4) yes
C156 C157 1.398(4) yes
C157 C158 1.381(4) yes
C158 C159 1.396(4) yes
C159 C160 1.389(4) yes
C161 C162 1.513(4) yes
C162 C163 1.402(4) yes
C162 C164 1.386(4) yes
C163 C165 1.386(4) yes
C164 C166 1.395(4) yes
C165 C167 1.395(4) yes
C166 C167 1.386(4) yes
C167 C168 1.511(4) yes
N1 H1N 0.914 no
N2 H2N 0.879 no
N3 H3N 0.893 no
N4 H4N 0.816 no
N5 H5N 0.855 no
N6 H6N 0.918 no
N7 H7N 0.727 no
N8 H8N 0.854 no
N9 H9N 0.863 no
N10 H10N 0.797 no
N11 H11N 0.822 no
N12 H12N 0.901 no
N13 H13N 0.771 no
N14 H14N 0.943 no
N15 H15N 0.807 no
N16 H16N 0.796 no
N17 H17N 0.901 no
N18 H18N 0.840 no
N19 H19N 0.907 no
N20 H20N 0.820 no
N21 H21N 0.764 no
N22 H22N 0.895 no
N23 H23N 0.818 no
N24 H24N 0.929 no
C2 H2 0.950 no
C3 H3 0.950 no
C4 H4 0.950 no
C5 H5 0.950 no
C7 H7 0.990 no
C7 H8 0.990 no
C9 H9 0.950 no
C10 H10 0.950 no
C11 H11 0.950 no
C12 H12 0.950 no
C14 H14 0.990 no
C14 H15 0.990 no
C16 H16 0.950 no
C17 H17 0.950 no
C18 H18 0.950 no
C19 H19 0.950 no
C21 H21 0.990 no
C21 H22 0.990 no
C23 H23 0.950 no
C24 H24 0.950 no
C25 H25 0.950 no
C26 H26 0.950 no
C28 H28 0.990 no
C28 H29 0.990 no
C30 H30 0.950 no
C31 H31 0.950 no
C32 H32 0.950 no
C33 H33 0.950 no
C35 H35 0.990 no
C35 H36 0.990 no
C37 H37 0.950 no
C38 H38 0.950 no
C39 H39 0.950 no
C40 H40 0.950 no
C42 H42 0.990 no
C42 H43 0.990 no
C44 H44 0.950 no
C45 H45 0.950 no
C46 H46 0.950 no
C47 H47 0.950 no
C49 H49 0.990 no
C49 H50 0.990 no
C51 H51 0.950 no
C52 H52 0.950 no
C53 H53 0.950 no
C54 H54 0.950 no
C56 H56 0.990 no
C56 H57 0.990 no
C58 H58 0.950 no
C59 H59 0.950 no
C60 H60 0.950 no
C61 H61 0.950 no
C63 H63 0.990 no
C63 H64 0.990 no
C65 H65 0.950 no
C66 H66 0.950 no
C67 H67 0.950 no
C68 H68 0.950 no
C70 H70 0.990 no
C70 H71 0.990 no
C72 H72 0.950 no
C73 H73 0.950 no
C74 H74 0.950 no
C75 H75 0.950 no
C77 H77 0.990 no
C77 H78 0.990 no
C79 H79 0.950 no
C80 H80 0.950 no
C81 H81 0.950 no
C82 H82 0.950 no
C84 H84 0.990 no
C84 H85 0.990 no
C86 H86 0.950 no
C87 H87 0.950 no
C88 H88 0.950 no
C89 H89 0.950 no
C91 H91 0.990 no
C91 H92 0.990 no
C93 H93 0.950 no
C94 H94 0.950 no
C95 H95 0.950 no
C96 H96 0.950 no
C98 H98 0.990 no
C98 H99 0.990 no
C100 H100 0.950 no
C101 H101 0.950 no
C102 H102 0.950 no
C103 H103 0.950 no
C105 H105 0.990 no
C105 H106 0.990 no
C107 H107 0.950 no
C108 H108 0.950 no
C109 H109 0.950 no
C110 H110 0.950 no
C112 H112 0.990 no
C112 H113 0.990 no
C114 H114 0.950 no
C115 H115 0.950 no
C116 H116 0.950 no
C117 H117 0.950 no
C119 H119 0.990 no
C119 H120 0.990 no
C121 H121 0.950 no
C122 H122 0.950 no
C123 H123 0.950 no
C124 H124 0.950 no
C126 H126 0.990 no
C126 H127 0.990 no
C128 H128 0.950 no
C129 H129 0.950 no
C130 H130 0.950 no
C131 H131 0.950 no
C133 H133 0.990 no
C133 H134 0.990 no
C135 H135 0.950 no
C136 H136 0.950 no
C137 H137 0.950 no
C138 H138 0.950 no
C140 H140 0.990 no
C140 H141 0.990 no
C142 H142 0.950 no
C143 H143 0.950 no
C144 H144 0.950 no
C145 H145 0.950 no
C147 H147 0.990 no
C147 H148 0.990 no
C149 H149 0.950 no
C150 H150 0.950 no
C151 H151 0.950 no
C152 H152 0.950 no
C154 H154 0.990 no
C154 H155 0.990 no
C156 H156 0.950 no
C157 H157 0.950 no
C158 H158 0.950 no
C159 H159 0.950 no
C161 H161 0.990 no
C161 H162 0.990 no
C163 H163 0.950 no
C164 H164 0.950 no
C165 H165 0.950 no
C166 H166 0.950 no
C168 H167 0.990 no
C168 H168 0.990 no
C169 H169 1.000 no
C170 H170 1.000 no
C171 H171 1.000 no
C172 H172 1.000 no

loop_
_geom_contact_atom_site_label_1
_geom_contact_atom_site_label_2
_geom_contact_distance
_geom_contact_publ_flag
_geom_contact_site_symmetry_2
N1 N2 2.759(3) no .
N1 C39 2.896(4) no .
N2 C10 3.058(4) no .
N3 N4 2.739(3) no .
N3 C11 3.481(4) no .
N3 C12 3.112(4) no .
N4 C23 3.203(4) no .
N4 C24 3.484(4) no .
N5 N6 2.708(3) no .
N5 C25 3.559(4) no .
N5 C26 3.078(4) no .
N6 C37 2.911(4) no .
N7 N8 2.755(3) no .
N7 C81 3.089(4) no .
N8 C52 2.918(4) no .
N9 N10 2.719(4) no .
N9 C54 2.940(4) no .
N10 C65 3.527(4) no .
N10 C66 3.097(4) no .
N11 N12 2.730(3) no .
N11 C67 3.188(4) no .
N11 C68 3.494(4) no .
N12 C79 3.084(4) no .
N12 C80 3.510(4) no .
N13 N14 2.710(3) no .
N13 C123 3.539(4) no .
N13 C124 3.091(4) no .
N14 C94 2.954(4) no .
N15 N16 2.742(3) no .
N15 C96 2.948(4) no .
N16 C108 3.069(4) no .
N17 N18 2.731(3) no .
N17 C109 3.508(4) no .
N17 C110 3.084(4) no .
N18 C121 3.210(4) no .
N18 C122 3.475(4) no .
N19 N20 2.742(3) no .
N19 C165 3.092(4) no .
N19 C166 3.511(4) no .
N20 C135 3.514(4) no .
N20 C136 3.168(4) no .
N21 N22 2.709(4) no .
N21 C137 3.095(4) no .
N21 C138 3.536(4) no .
N22 C150 2.894(4) no .
N23 N24 2.755(3) no .
N23 C152 2.930(4) no .
N24 C163 3.100(4) no .
C1 C4 2.805(4) no .
C2 C5 2.770(4) no .
C2 C42 2.846(4) no .
C3 C6 2.806(4) no .
C5 C7 2.826(4) no .
C8 C13 2.813(4) no .
C9 C12 2.774(4) no .
C10 C11 2.776(4) no .
C14 C16 2.850(4) no .
C15 C18 2.798(4) no .
C16 C19 2.776(4) no .
C17 C20 2.808(4) no .
C19 C21 2.852(4) no .
C22 C27 2.815(4) no .
C23 C26 2.769(4) no .
C24 C25 2.773(4) no .
C28 C30 2.900(4) no .
C29 C32 2.812(4) no .
C30 C33 2.783(4) no .
C31 C34 2.797(4) no .
C33 C35 2.844(4) no .
C36 C41 2.820(4) no .
C37 C40 2.764(4) no .
C38 C39 2.765(4) no .
C43 C46 2.813(4) no .
C44 C47 2.770(4) no .
C44 C84 2.820(4) no .
C45 C48 2.809(4) no .
C47 C49 2.852(4) no .
C50 C55 2.818(4) no .
C51 C54 2.772(4) no .
C52 C53 2.766(4) no .
C56 C58 2.849(4) no .
C57 C60 2.800(4) no .
C58 C61 2.780(4) no .
C59 C62 2.799(4) no .
C61 C63 2.884(4) no .
C64 C69 2.813(4) no .
C65 C68 2.760(4) no .
C66 C67 2.768(4) no .
C70 C72 2.853(4) no .
C71 C74 2.814(4) no .
C72 C75 2.777(4) no .
C73 C76 2.803(4) no .
C75 C77 2.860(4) no .
C78 C83 2.812(4) no .
C79 C82 2.776(4) no .
C80 C81 2.776(4) no .
C85 C88 2.810(4) no .
C86 C89 2.779(4) no .
C86 C126 2.896(4) no .
C87 C90 2.801(4) no .
C89 C91 2.849(4) no .
C92 C97 2.818(4) no .
C93 C96 2.774(4) no .
C94 C95 2.766(4) no .
C98 C100 2.818(4) no .
C99 C102 2.800(4) no .
C100 C103 2.766(4) no .
C101 C104 2.802(4) no .
C103 C105 2.844(4) no .
C106 C111 2.811(4) no .
C107 C110 2.773(4) no .
C108 C109 2.774(4) no .
C112 C114 2.845(4) no .
C113 C116 2.798(4) no .
C114 C117 2.778(4) no .
C115 C118 2.807(4) no .
C117 C119 2.839(4) no .
C120 C125 2.818(4) no .
C121 C124 2.765(4) no .
C122 C123 2.774(4) no .
C127 C130 2.798(4) no .
C128 C131 2.785(4) no .
C128 C168 2.861(4) no .
C129 C132 2.802(4) no .
C131 C133 2.836(4) no .
C134 C139 2.818(4) no .
C135 C138 2.773(4) no .
C136 C137 2.769(4) no .
C140 C142 2.898(4) no .
C141 C144 2.809(4) no .
C142 C145 2.783(4) no .
C143 C146 2.799(4) no .
C145 C147 2.862(4) no .
C148 C153 2.826(4) no .
C149 C152 2.774(4) no .
C150 C151 2.766(4) no .
C154 C156 2.804(4) no .
C155 C158 2.802(4) no .
C156 C159 2.766(4) no .
C157 C160 2.809(4) no .
C159 C161 2.835(4) no .
C162 C167 2.814(4) no .
C163 C166 2.771(4) no .
C164 C165 2.763(4) no .
Cl1 C113 3.575(3) no .
Cl1 C114 3.201(3) no .
Cl1 C115 3.586(3) no .
Cl2 C26 3.598(3) no .
Cl2 C27 3.484(3) no .
Cl3 N3 3.322(3) no .
Cl3 N4 3.582(3) no .
Cl3 C12 3.389(3) no .
Cl3 C13 3.512(3) no .
Cl3 C141 3.573(3) no 1_655
Cl4 C128 3.195(3) no 1_556
Cl4 C129 3.441(3) no 1_556
Cl5 N12 3.377(3) no .
Cl5 C78 3.564(3) no .
Cl5 C79 3.398(3) no .
Cl5 C85 3.580(3) no 1_455
Cl6 N10 3.596(3) no .
Cl6 C64 3.493(3) no .
Cl7 N17 3.357(3) no .
Cl7 C62 3.562(3) no .
Cl7 C110 3.425(3) no .
Cl7 C111 3.537(3) no .
Cl8 C125 3.499(3) no .
Cl9 C16 3.185(3) no .
Cl9 C17 3.488(3) no .
Cl10 C74 3.534(3) no 1_554
Cl10 C75 3.194(3) no 1_554
Cl10 C76 3.588(3) no 1_554
Cl11 N19 3.309(3) no .
Cl11 N20 3.598(3) no .
Cl11 C29 3.575(3) no .
Cl11 C165 3.370(3) no .
Cl11 C167 3.494(3) no .
Cl12 C138 3.569(3) no .
Cl12 C139 3.491(3) no .
N1 C115 3.521(4) no .
N1 C116 3.371(4) no .
N3 Cl3 3.322(3) no .
N4 Cl3 3.582(3) no .
N4 C135 3.392(4) no 1_655
N4 C137 3.409(4) no 1_655
N5 C149 3.365(4) no 1_655
N8 C130 3.379(4) no 1_556
N10 Cl6 3.596(3) no .
N10 C93 3.404(4) no 1_455
N11 C122 3.340(4) no 1_455
N11 C124 3.355(4) no 1_455
N12 Cl5 3.377(3) no .
N13 C53 3.350(4) no .
N15 C18 3.395(4) no .
N17 Cl7 3.357(3) no .
N18 C66 3.371(4) no .
N18 C68 3.370(4) no .
N19 Cl11 3.309(3) no .
N20 Cl11 3.598(3) no .
N20 C24 3.360(4) no .
N20 C26 3.421(4) no .
N21 C38 3.380(4) no .
N23 C73 3.423(4) no 1_554
N23 C74 3.563(4) no 1_554
C1 C116 3.398(4) no .
C3 C45 3.575(4) no 2_657
C4 C100 3.460(4) no 2_756
C9 C142 3.587(4) no 1_655
C11 C70 3.450(4) no 1_655
C12 Cl3 3.389(3) no .
C13 Cl3 3.512(3) no .
C14 C67 3.537(4) no 1_655
C16 Cl9 3.185(3) no .
C17 Cl9 3.488(3) no .
C18 N15 3.395(4) no .
C18 C99 3.410(4) no .
C19 C84 3.570(4) no 1_654
C21 C80 3.477(4) no 1_654
C23 C77 3.584(4) no 1_654
C24 N20 3.360(4) no .
C24 C132 3.583(4) no .
C26 Cl2 3.598(3) no .
C26 N20 3.421(4) no .
C27 Cl2 3.484(3) no .
C29 Cl11 3.575(3) no .
C29 C149 3.408(4) no 1_655
C29 C151 3.595(4) no 1_655
C29 C172 3.518(4) no .
C34 C172 3.493(4) no .
C38 N21 3.380(4) no .
C38 C141 3.448(4) no .
C40 C141 3.514(4) no .
C40 C142 3.561(4) no .
C41 C93 3.532(4) no 2_756
C42 C95 3.528(4) no 2_756
C45 C3 3.575(4) no 2_647
C48 C130 3.493(4) no 1_556
C51 C148 3.573(4) no 2_646
C51 C150 3.485(4) no 2_646
C53 N13 3.350(4) no .
C53 C85 3.379(4) no .
C53 C126 3.562(4) no .
C57 C171 3.503(4) no .
C61 C95 3.595(4) no 1_455
C62 Cl7 3.562(3) no .
C62 C93 3.447(4) no 1_455
C62 C171 3.495(4) no .
C64 Cl6 3.493(3) no .
C66 N18 3.371(4) no .
C67 C14 3.537(4) no 1_455
C68 N18 3.370(4) no .
C68 C118 3.563(4) no .
C70 C11 3.450(4) no 1_455
C71 C122 3.556(4) no 1_455
C73 N23 3.423(4) no 1_556
C73 C155 3.469(4) no 1_556
C74 Cl10 3.534(3) no 1_556
C74 N23 3.563(4) no 1_556
C75 Cl10 3.194(3) no 1_556
C76 Cl10 3.588(3) no 1_556
C77 C23 3.584(4) no 1_456
C78 Cl5 3.564(3) no .
C79 Cl5 3.398(3) no .
C80 C21 3.477(4) no 1_456
C84 C19 3.570(4) no 1_456
C85 Cl5 3.580(3) no 1_655
C85 C53 3.379(4) no .
C85 C170 3.463(4) no 1_655
C86 C170 3.584(4) no 1_655
C88 C149 3.592(4) no 2_646
C90 C170 3.521(4) no 1_655
C93 N10 3.404(4) no 1_655
C93 C41 3.532(4) no 2_746
C93 C62 3.447(4) no 1_655
C95 C42 3.528(4) no 2_746
C95 C61 3.595(4) no 1_655
C99 C18 3.410(4) no .
C100 C4 3.460(4) no 2_746
C102 C154 3.584(4) no 2_645
C105 C130 3.569(4) no .
C105 C131 3.534(4) no .
C109 C133 3.526(4) no .
C110 Cl7 3.425(3) no .
C111 Cl7 3.537(3) no .
C113 Cl1 3.575(3) no .
C114 Cl1 3.201(3) no .
C114 C140 3.566(4) no .
C115 Cl1 3.586(3) no .
C115 N1 3.521(4) no .
C116 N1 3.371(4) no .
C116 C1 3.398(4) no .
C118 C68 3.563(4) no .
C119 C166 3.474(4) no 1_556
C121 C168 3.576(4) no 1_556
C122 N11 3.340(4) no 1_655
C122 C71 3.556(4) no 1_655
C124 N11 3.355(4) no 1_655
C125 Cl8 3.499(3) no .
C126 C53 3.562(4) no .
C128 Cl4 3.195(3) no 1_554
C129 Cl4 3.441(3) no 1_554
C130 N8 3.379(4) no 1_554
C130 C48 3.493(4) no 1_554
C130 C105 3.569(4) no .
C131 C105 3.534(4) no .
C132 C24 3.583(4) no .
C133 C109 3.526(4) no .
C135 N4 3.392(4) no 1_455
C137 N4 3.409(4) no 1_455
C138 Cl12 3.569(3) no .
C139 Cl12 3.491(3) no .
C140 C114 3.566(4) no .
C141 Cl3 3.573(3) no 1_455
C141 C38 3.448(4) no .
C141 C40 3.514(4) no .
C141 C169 3.516(4) no 1_455
C142 C9 3.587(4) no 1_455
C142 C40 3.561(4) no .
C146 C169 3.481(4) no 1_455
C148 C51 3.573(4) no 2_656
C149 N5 3.365(4) no 1_455
C149 C29 3.408(4) no 1_455
C149 C88 3.592(4) no 2_656
C150 C51 3.485(4) no 2_656
C151 C29 3.595(4) no 1_455
C154 C102 3.584(4) no 2_655
C155 C73 3.469(4) no 1_554
C165 Cl11 3.370(3) no .
C166 C119 3.474(4) no 1_554
C167 Cl11 3.494(3) no .
C168 C121 3.576(4) no 1_554
C169 C141 3.516(4) no 1_655
C169 C146 3.481(4) no 1_655
C170 C85 3.463(4) no 1_455
C170 C86 3.584(4) no 1_455
C170 C90 3.521(4) no 1_455
C171 C57 3.503(4) no .
C171 C62 3.495(4) no .
C172 C29 3.518(4) no .
C172 C34 3.493(4) no .
N1 H2 2.6630 no .
N1 H2N 2.4925 no .
N1 H39 2.5727 no .
N2 H1N 2.5508 no .
N2 H5 2.6427 no .
N2 H10 2.8510 no .
N3 H12 3.0089 no .
N3 H16 2.6461 no .
N3 H4N 2.3841 no .
N4 H3N 2.5539 no .
N4 H19 2.6453 no .
N4 H23 3.1155 no .
N4 H24 3.5906 no .
N5 H26 2.9118 no .
N5 H30 2.6633 no .
N5 H6N 2.3693 no .
N6 H5N 2.3559 no .
N6 H33 2.6633 no .
N6 H37 2.6179 no .
N7 H44 2.6328 no .
N7 H8N 2.4330 no .
N7 H81 2.8994 no .
N8 H7N 2.5266 no .
N8 H47 2.6626 no .
N8 H52 2.6120 no .
N9 H54 2.6567 no .
N9 H58 2.6585 no .
N9 H10N 2.4300 no .
N10 H9N 2.4386 no .
N10 H61 2.6542 no .
N10 H66 2.9568 no .
N11 H67 3.0921 no .
N11 H72 2.6547 no .
N11 H12N 2.4654 no .
N12 H11N 2.4467 no .
N12 H75 2.6498 no .
N12 H79 2.9545 no .
N13 H86 2.6625 no .
N13 H14N 2.4642 no .
N13 H124 2.9409 no .
N14 H13N 2.4316 no .
N14 H89 2.6633 no .
N14 H94 2.6902 no .
N15 H96 2.6564 no .
N15 H100 2.6464 no .
N15 H16N 2.4910 no .
N16 H15N 2.4766 no .
N16 H103 2.6428 no .
N16 H108 2.8777 no .
N17 H110 2.9583 no .
N17 H114 2.6466 no .
N17 H18N 2.4902 no .
N18 H17N 2.4793 no .
N18 H117 2.6482 no .
N18 H121 3.1255 no .
N18 H122 3.5779 no .
N19 H128 2.6558 no .
N19 H20N 2.4624 no .
N19 H165 2.9668 no .
N20 H19N 2.5408 no .
N20 H131 2.6430 no .
N20 H136 3.0538 no .
N21 H137 2.9471 no .
N21 H142 2.6612 no .
N21 H22N 2.4056 no .
N22 H21N 2.4244 no .
N22 H145 2.6651 no .
N22 H150 2.5895 no .
N23 H152 2.6224 no .
N23 H156 2.6442 no .
N23 H24N 2.4719 no .
N24 H23N 2.5091 no .
N24 H159 2.6447 no .
N24 H163 2.9218 no .
C1 H3 3.2893 no .
C1 H5 3.2822 no .
C1 H2N 2.5521 no .
C1 H42 2.6191 no .
C1 H43 2.6938 no .
C2 H1N 3.1526 no .
C2 H4 3.2579 no .
C2 H42 2.6398 no .
C2 H43 2.8649 no .
C3 H5 3.2538 no .
C4 H2 3.2517 no .
C5 H3 3.2603 no .
C5 H2N 3.0969 no .
C5 H7 2.5561 no .
C5 H8 2.9201 no .
C6 H1N 2.6152 no .
C6 H2 3.2834 no .
C6 H4 3.2880 no .
C6 H7 2.5821 no .
C6 H8 2.7525 no .
C7 H5 2.4838 no .
C7 H9 2.6765 no .
C7 H10 2.6860 no .
C8 H2N 2.7252 no .
C8 H11 3.2759 no .
C8 H12 3.2781 no .
C9 H7 3.0656 no .
C9 H8 2.5599 no .
C9 H10 3.2596 no .
C10 H2N 3.3169 no .
C10 H7 2.8004 no .
C10 H8 3.3278 no .
C10 H9 3.2618 no .
C11 H12 3.2562 no .
C11 H3N 3.3649 no .
C11 H14 2.5720 no .
C11 H15 3.1809 no .
C12 H11 3.2585 no .
C12 H3N 3.3394 no .
C12 H14 3.3223 no .
C12 H15 2.7224 no .
C13 H9 3.2713 no .
C13 H10 3.2734 no .
C13 H3N 2.6023 no .
C14 H11 2.6782 no .
C14 H12 2.6736 no .
C14 H16 2.5173 no .
C15 H14 2.7418 no .
C15 H15 2.6280 no .
C15 H17 3.2809 no .
C15 H19 3.2845 no .
C15 H4N 2.4563 no .
C16 H3N 3.1059 no .
C16 H14 2.8935 no .
C16 H15 2.6596 no .
C16 H18 3.2634 no .
C17 H19 3.2590 no .
C18 H16 3.2583 no .
C19 H17 3.2655 no .
C19 H4N 3.0490 no .
C19 H21 2.8086 no .
C19 H22 2.7256 no .
C20 H3N 2.6024 no .
C20 H16 3.2884 no .
C20 H18 3.2800 no .
C20 H21 2.6912 no .
C20 H22 2.6606 no .
C21 H19 2.5177 no .
C21 H23 2.7011 no .
C21 H24 2.6647 no .
C22 H4N 2.6782 no .
C22 H25 3.2773 no .
C22 H26 3.2691 no .
C23 H4N 3.4000 no .
C23 H21 3.3202 no .
C23 H22 2.7137 no .
C23 H24 3.2590 no .
C24 H4N 3.4891 no .
C24 H21 2.5504 no .
C24 H22 3.1817 no .
C24 H23 3.2588 no .
C25 H26 3.2562 no .
C25 H5N 3.5474 no .
C25 H28 2.5793 no .
C25 H29 3.1524 no .
C26 H25 3.2574 no .
C26 H5N 3.3172 no .
C26 H28 3.3177 no .
C26 H29 2.7427 no .
C27 H23 3.2739 no .
C27 H24 3.2713 no .
C27 H5N 2.6654 no .
C28 H25 2.6996 no .
C28 H26 2.6655 no .
C28 H30 2.5854 no .
C29 H28 2.7898 no .
C29 H29 2.6188 no .
C29 H31 3.2875 no .
C29 H33 3.2888 no .
C29 H6N 2.4911 no .
C30 H5N 3.1335 no .
C30 H28 3.0774 no .
C30 H29 2.6089 no .
C30 H32 3.2705 no .
C31 H33 3.2622 no .
C32 H30 3.2649 no .
C33 H31 3.2662 no .
C33 H6N 3.1469 no .
C33 H35 2.7847 no .
C33 H36 2.7237 no .
C34 H5N 2.4794 no .
C34 H30 3.2831 no .
C34 H32 3.2855 no .
C34 H35 2.6580 no .
C34 H36 2.6700 no .
C35 H33 2.5158 no .
C35 H37 2.7172 no .
C35 H38 2.6355 no .
C36 H6N 2.6556 no .
C36 H39 3.2707 no .
C36 H40 3.2736 no .
C37 H6N 2.8931 no .
C37 H35 3.2955 no .
C37 H36 2.9956 no .
C37 H38 3.2468 no .
C38 H35 2.5834 no .
C38 H36 2.9158 no .
C38 H37 3.2481 no .
C39 H1N 2.8191 no .
C39 H40 3.2488 no .
C39 H42 3.0854 no .
C39 H43 3.2571 no .
C40 H39 3.2499 no .
C40 H42 2.8086 no .
C40 H43 2.6374 no .
C41 H1N 2.5966 no .
C41 H37 3.2726 no .
C41 H38 3.2743 no .
C42 H2 2.5162 no .
C42 H39 2.7309 no .
C42 H40 2.6271 no .
C43 H45 3.2873 no .
C43 H47 3.2876 no .
C43 H8N 2.4916 no .
C43 H84 2.6085 no .
C43 H85 2.7087 no .
C44 H7N 3.0130 no .
C44 H46 3.2698 no .
C44 H84 2.6024 no .
C44 H85 2.8519 no .
C45 H47 3.2535 no .
C46 H44 3.2623 no .
C47 H45 3.2599 no .
C47 H8N 3.0984 no .
C47 H49 2.6866 no .
C47 H50 2.8325 no .
C48 H7N 2.5415 no .
C48 H44 3.2838 no .
C48 H46 3.2905 no .
C48 H49 2.6508 no .
C48 H50 2.6567 no .
C49 H47 2.5257 no .
C49 H51 2.6389 no .
C49 H52 2.7246 no .
C50 H8N 2.6364 no .
C50 H53 3.2724 no .
C50 H54 3.2724 no .
C51 H49 2.8770 no .
C51 H50 2.5966 no .
C51 H52 3.2598 no .
C52 H8N 2.8953 no .
C52 H49 3.0219 no .
C52 H50 3.2882 no .
C52 H51 3.2600 no .
C53 H54 3.2503 no .
C53 H56 2.5726 no .
C53 H57 2.9259 no .
C54 H53 3.2492 no .
C54 H9N 2.9564 no .
C54 H56 3.3048 no .
C54 H57 2.9795 no .
C55 H51 3.2753 no .
C55 H52 3.2739 no .
C55 H9N 2.6287 no .
C56 H53 2.6339 no .
C56 H54 2.7199 no .
C56 H58 2.5219 no .
C57 H56 2.6871 no .
C57 H57 2.6426 no .
C57 H59 3.2792 no .
C57 H61 3.2804 no .
C57 H10N 2.4707 no .
C58 H9N 3.1016 no .
C58 H56 2.8486 no .
C58 H57 2.6703 no .
C58 H60 3.2638 no .
C59 H61 3.2603 no .
C60 H58 3.2586 no .
C61 H59 3.2659 no .
C61 H10N 3.0250 no .
C61 H63 3.0135 no .
C61 H64 2.6306 no .
C62 H9N 2.5223 no .
C62 H58 3.2862 no .
C62 H60 3.2827 no .
C62 H63 2.7693 no .
C62 H64 2.6333 no .
C63 H61 2.5610 no .
C63 H65 2.6998 no .
C63 H66 2.6594 no .
C64 H10N 2.6404 no .
C64 H67 3.2746 no .
C64 H68 3.2627 no .
C65 H10N 3.4755 no .
C65 H63 2.5863 no .
C65 H64 3.1756 no .
C65 H66 3.2490 no .
C66 H10N 3.3631 no .
C66 H63 3.3107 no .
C66 H64 2.7174 no .
C66 H65 3.2483 no .
C67 H68 3.2472 no .
C67 H11N 3.3433 no .
C67 H70 3.3241 no .
C67 H71 2.7261 no .
C68 H67 3.2482 no .
C68 H11N 3.4304 no .
C68 H70 2.5467 no .
C68 H71 3.1674 no .
C69 H65 3.2764 no .
C69 H66 3.2678 no .
C69 H11N 2.6202 no .
C70 H67 2.7047 no .
C70 H68 2.6547 no .
C70 H72 2.5182 no .
C71 H70 2.6883 no .
C71 H71 2.6638 no .
C71 H73 3.2812 no .
C71 H75 3.2896 no .
C71 H12N 2.5518 no .
C72 H11N 3.0765 no .
C72 H70 2.8104 no .
C72 H71 2.7252 no .
C72 H74 3.2713 no .
C73 H75 3.2604 no .
C74 H72 3.2639 no .
C75 H73 3.2656 no .
C75 H12N 3.1259 no .
C75 H77 2.9293 no .
C75 H78 2.6517 no .
C76 H11N 2.5153 no .
C76 H72 3.2823 no .
C76 H74 3.2920 no .
C76 H77 2.7594 no .
C76 H78 2.6341 no .
C77 H75 2.5258 no .
C77 H79 2.6735 no .
C77 H80 2.6769 no .
C78 H12N 2.6492 no .
C78 H81 3.2820 no .
C78 H82 3.2687 no .
C79 H12N 3.3242 no .
C79 H77 3.3229 no .
C79 H78 2.7351 no .
C79 H80 3.2603 no .
C80 H12N 3.4623 no .
C80 H77 2.5672 no .
C80 H78 3.1603 no .
C80 H79 3.2590 no .
C81 H7N 3.1986 no .
C81 H82 3.2579 no .
C81 H84 2.7729 no .
C81 H85 3.3176 no .
C82 H7N 3.5954 no .
C82 H81 3.2576 no .
C82 H84 3.0876 no .
C82 H85 2.5452 no .
C83 H7N 2.6058 no .
C83 H79 3.2787 no .
C83 H80 3.2750 no .
C84 H44 2.4738 no .
C84 H81 2.6805 no .
C84 H82 2.6721 no .
C85 H87 3.2739 no .
C85 H89 3.2896 no .
C85 H14N 2.5841 no .
C85 H126 2.6361 no .
C85 H127 2.7698 no .
C86 H13N 3.0211 no .
C86 H88 3.2696 no .
C86 H126 2.6377 no .
C86 H127 3.0429 no .
C87 H89 3.2618 no .
C88 H86 3.2635 no .
C89 H87 3.2662 no .
C89 H14N 3.1681 no .
C89 H91 2.7396 no .
C89 H92 2.7767 no .
C90 H13N 2.4704 no .
C90 H86 3.2864 no .
C90 H88 3.2917 no .
C90 H91 2.6722 no .
C90 H92 2.6560 no .
C91 H89 2.5192 no .
C91 H93 2.6393 no .
C91 H94 2.7102 no .
C92 H14N 2.5997 no .
C92 H95 3.2682 no .
C92 H96 3.2766 no .
C93 H91 2.9670 no .
C93 H92 2.5524 no .
C93 H94 3.2556 no .
C94 H14N 2.9531 no .
C94 H91 2.9306 no .
C94 H92 3.3123 no .
C94 H93 3.2559 no .
C95 H96 3.2543 no .
C95 H98 2.5738 no .
C95 H99 2.8839 no .
C96 H95 3.2527 no .
C96 H15N 2.9136 no .
C96 H98 3.2981 no .
C96 H99 3.0078 no .
C97 H93 3.2753 no .
C97 H94 3.2782 no .
C97 H15N 2.6129 no .
C98 H95 2.6235 no .
C98 H96 2.7336 no .
C98 H100 2.4784 no .
C99 H98 2.6313 no .
C99 H99 2.6540 no .
C99 H101 3.2797 no .
C99 H103 3.2782 no .
C99 H16N 2.5508 no .
C100 H15N 3.0336 no .
C100 H98 2.7345 no .
C100 H99 2.7010 no .
C100 H102 3.2521 no .
C101 H103 3.2578 no .
C102 H100 3.2446 no .
C103 H101 3.2655 no .
C103 H16N 3.0877 no .
C103 H105 2.9503 no .
C103 H106 2.5786 no .
C104 H15N 2.5099 no .
C104 H100 3.2770 no .
C104 H102 3.2869 no .
C104 H105 2.7579 no .
C104 H106 2.5890 no .
C105 H103 2.5108 no .
C105 H107 2.6774 no .
C105 H108 2.6761 no .
C106 H16N 2.6251 no .
C106 H109 3.2730 no .
C106 H110 3.2780 no .
C107 H16N 3.5930 no .
C107 H105 2.5564 no .
C107 H106 3.0970 no .
C107 H108 3.2540 no .
C108 H16N 3.2114 no .
C108 H105 3.3177 no .
C108 H106 2.7747 no .
C108 H107 3.2539 no .
C109 H110 3.2549 no .
C109 H17N 3.4406 no .
C109 H112 3.1596 no .
C109 H113 2.5612 no .
C110 H109 3.2549 no .
C110 H17N 3.3184 no .
C110 H112 2.7365 no .
C110 H113 3.3183 no .
C111 H107 3.2716 no .
C111 H108 3.2771 no .
C111 H17N 2.6328 no .
C112 H109 2.6724 no .
C112 H110 2.6724 no .
C112 H114 2.5049 no .
C113 H112 2.6382 no .
C113 H113 2.7399 no .
C113 H115 3.2884 no .
C113 H117 3.2839 no .
C113 H18N 2.5754 no .
C114 H17N 3.1192 no .
C114 H112 2.6450 no .
C114 H113 2.9005 no .
C114 H116 3.2615 no .
C115 H117 3.2662 no .
C116 H114 3.2562 no .
C117 H115 3.2723 no .
C117 H18N 3.1276 no .
C117 H119 2.6992 no .
C117 H120 2.8059 no .
C118 H17N 2.5543 no .
C118 H114 3.2786 no .
C118 H116 3.2805 no .
C118 H119 2.6575 no .
C118 H120 2.6927 no .
C119 H117 2.5028 no .
C119 H121 2.7081 no .
C119 H122 2.6589 no .
C120 H18N 2.5697 no .
C120 H123 3.2794 no .
C120 H124 3.2653 no .
C121 H18N 3.3161 no .
C121 H119 2.7177 no .
C121 H120 3.3252 no .
C121 H122 3.2576 no .
C122 H18N 3.3576 no .
C122 H119 3.1802 no .
C122 H120 2.5478 no .
C122 H121 3.2558 no .
C123 H13N 3.4595 no .
C123 H124 3.2515 no .
C123 H126 3.1721 no .
C123 H127 2.5893 no .
C124 H13N 3.3275 no .
C124 H123 3.2531 no .
C124 H126 2.7260 no .
C124 H127 3.3168 no .
C125 H13N 2.6026 no .
C125 H121 3.2754 no .
C125 H122 3.2772 no .
C126 H86 2.5795 no .
C126 H123 2.7044 no .
C126 H124 2.6620 no .
C127 H129 3.2799 no .
C127 H131 3.2907 no .
C127 H20N 2.5235 no .
C127 H167 2.6119 no .
C127 H168 2.7722 no .
C128 H19N 3.0642 no .
C128 H130 3.2574 no .
C128 H167 2.6302 no .
C128 H168 2.9505 no .
C129 H131 3.2669 no .
C130 H128 3.2533 no .
C131 H129 3.2716 no .
C131 H20N 3.0568 no .
C131 H133 2.7059 no .
C131 H134 2.7885 no .
C132 H19N 2.5609 no .
C132 H128 3.2873 no .
C132 H130 3.2806 no .
C132 H133 2.6583 no .
C132 H134 2.6859 no .
C133 H131 2.5016 no .
C133 H135 2.6547 no .
C133 H136 2.7074 no .
C134 H20N 2.6202 no .
C134 H137 3.2685 no .
C134 H138 3.2803 no .
C135 H20N 3.4632 no .
C135 H133 3.1492 no .
C135 H134 2.5349 no .
C135 H136 3.2569 no .
C136 H20N 3.3172 no .
C136 H133 2.7447 no .
C136 H134 3.3279 no .
C136 H135 3.2574 no .
C137 H138 3.2519 no .
C137 H21N 3.2678 no .
C137 H140 2.7181 no .
C137 H141 3.3103 no .
C138 H137 3.2503 no .
C138 H21N 3.4580 no .
C138 H140 3.1623 no .
C138 H141 2.5785 no .
C139 H135 3.2764 no .
C139 H136 3.2778 no .
C139 H21N 2.5808 no .
C140 H137 2.6576 no .
C140 H138 2.6963 no .
C140 H142 2.5809 no .
C141 H140 2.6269 no .
C141 H141 2.7796 no .
C141 H143 3.2826 no .
C141 H145 3.2896 no .
C141 H22N 2.5218 no .
C142 H21N 3.0728 no .
C142 H140 2.6213 no .
C142 H141 3.0562 no .
C142 H144 3.2725 no .
C143 H145 3.2624 no .
C144 H142 3.2673 no .
C145 H143 3.2654 no .
C145 H22N 3.1458 no .
C145 H147 2.7089 no .
C145 H148 2.8448 no .
C146 H21N 2.4993 no .
C146 H142 3.2820 no .
C146 H144 3.2875 no .
C146 H147 2.6596 no .
C146 H148 2.6906 no .
C147 H145 2.5377 no .
C147 H149 2.6327 no .
C147 H150 2.7196 no .
C148 H22N 2.6196 no .
C148 H151 3.2708 no .
C148 H152 3.2812 no .
C149 H147 2.8805 no .
C149 H148 2.5962 no .
C149 H150 3.2539 no .
C150 H22N 2.8465 no .
C150 H147 3.0159 no .
C150 H148 3.2887 no .
C150 H149 3.2544 no .
C151 H152 3.2580 no .
C151 H154 2.6033 no .
C151 H155 2.8255 no .
C152 H151 3.2556 no .
C152 H23N 2.9022 no .
C152 H154 3.2688 no .
C152 H155 3.0569 no .
C153 H149 3.2792 no .
C153 H150 3.2748 no .
C153 H23N 2.6277 no .
C154 H151 2.6224 no .
C154 H152 2.7342 no .
C154 H156 2.4627 no .
C155 H154 2.6468 no .
C155 H155 2.6137 no .
C155 H157 3.2830 no .
C155 H159 3.2767 no .
C155 H24N 2.5768 no .
C156 H23N 3.0398 no .
C156 H154 2.7795 no .
C156 H155 2.6170 no .
C156 H158 3.2636 no .
C157 H159 3.2539 no .
C158 H156 3.2570 no .
C159 H157 3.2618 no .
C159 H24N 3.1759 no .
C159 H161 2.8438 no .
C159 H162 2.6458 no .
C160 H23N 2.5345 no .
C160 H156 3.2862 no .
C160 H158 3.2841 no .
C160 H161 2.7033 no .
C160 H162 2.6240 no .
C161 H159 2.4919 no .
C161 H163 2.6908 no .
C161 H164 2.6700 no .
C162 H24N 2.6850 no .
C162 H165 3.2732 no .
C162 H166 3.2719 no .
C163 H24N 3.2761 no .
C163 H161 3.3281 no .
C163 H162 2.7742 no .
C163 H164 3.2550 no .
C164 H161 2.5524 no .
C164 H162 3.0942 no .
C164 H163 3.2541 no .
C165 H19N 3.4291 no .
C165 H166 3.2516 no .
C165 H167 2.7369 no .
C165 H168 3.3198 no .
C166 H19N 3.4754 no .
C166 H165 3.2491 no .
C166 H167 3.1639 no .
C166 H168 2.5688 no .
C167 H19N 2.6944 no .
C167 H163 3.2740 no .
C167 H164 3.2676 no .
C168 H128 2.5337 no .
C168 H165 2.6692 no .
C168 H166 2.6801 no .
H1N H2 3.3956 no .
H1N H2N 2.2878 no .
H1N H39 2.4594 no .
H1N H42 2.7260 no .
H1N H43 2.2644 no .
H2 H3 2.3379 no .
H2 H42 2.1168 no .
H2 H43 2.4452 no .
H3 H4 2.3266 no .
H4 H5 2.3390 no .
H5 H2N 3.3464 no .
H5 H7 2.0440 no .
H5 H8 2.4595 no .
H2N H7 2.7617 no .
H2N H8 2.3287 no .
H2N H10 3.2031 no .
H2N H39 3.4670 no .
H7 H9 3.2514 no .
H7 H10 2.8143 no .
H8 H9 2.3474 no .
H9 H11 2.3422 no .
H10 H12 2.3256 no .
H11 H3N 3.4453 no .
H11 H14 2.3650 no .
H11 H15 3.4051 no .
H12 H3N 3.3997 no .
H12 H15 2.6428 no .
H3N H14 2.3066 no .
H3N H15 2.7459 no .
H3N H16 3.3434 no .
H3N H4N 2.2015 no .
H14 H16 2.4227 no .
H15 H16 2.1739 no .
H16 H17 2.3450 no .
H17 H18 2.3323 no .
H18 H19 2.3356 no .
H19 H4N 3.3333 no .
H19 H21 2.3452 no .
H19 H22 2.2326 no .
H4N H21 2.4397 no .
H4N H22 2.7365 no .
H4N H23 3.4092 no .
H4N H24 3.5606 no .
H21 H24 2.3448 no .
H22 H23 2.6483 no .
H22 H24 3.4155 no .
H23 H25 2.3323 no .
H24 H26 2.3227 no .
H25 H28 2.3795 no .
H25 H29 3.3782 no .
H26 H5N 3.2680 no .
H26 H29 2.7069 no .
H5N H28 2.3421 no .
H5N H29 2.7471 no .
H5N H30 3.4227 no .
H5N H6N 1.9881 no .
H5N H37 3.4389 no .
H28 H30 2.7186 no .
H29 H30 2.0565 no .
H30 H31 2.3423 no .
H31 H32 2.3309 no .
H32 H33 2.3503 no .
H33 H6N 3.4345 no .
H33 H35 2.3550 no .
H33 H36 2.2125 no .
H6N H35 2.4441 no .
H6N H36 2.8043 no .
H6N H37 2.5734 no .
H35 H37 3.5795 no .
H35 H38 2.3895 no .
H36 H37 3.1118 no .
H36 H38 2.9774 no .
H37 H39 2.3328 no .
H38 H40 2.3255 no .
H39 H42 3.2589 no .
H39 H43 3.5202 no .
H40 H42 2.8006 no .
H40 H43 2.4883 no .
H7N H44 3.2527 no .
H7N H8N 2.1794 no .
H7N H81 3.0851 no .
H7N H84 2.6154 no .
H7N H85 2.2868 no .
H44 H45 2.3426 no .
H44 H84 2.0779 no .
H44 H85 2.3989 no .
H45 H46 2.3374 no .
H46 H47 2.3343 no .
H47 H8N 3.3743 no .
H47 H49 2.1564 no .
H47 H50 2.4287 no .
H8N H49 2.7264 no .
H8N H50 2.3463 no .
H8N H52 2.5560 no .
H49 H51 2.9244 no .
H49 H52 3.1653 no .
H50 H51 2.4183 no .
H50 H52 3.5651 no .
H51 H53 2.3270 no .
H52 H54 2.3294 no .
H53 H56 2.3676 no .
H53 H57 3.0034 no .
H54 H9N 2.6856 no .
H54 H56 3.5924 no .
H54 H57 3.0894 no .
H9N H56 2.3307 no .
H9N H57 2.7274 no .
H9N H58 3.3712 no .
H9N H10N 2.1672 no .
H56 H58 2.4330 no .
H57 H58 2.1481 no .
H58 H59 2.3397 no .
H59 H60 2.3276 no .
H60 H61 2.3502 no .
H61 H10N 3.2971 no .
H61 H63 2.6284 no .
H61 H64 2.0838 no .
H10N H63 2.2474 no .
H10N H64 2.6740 no .
H10N H65 3.5427 no .
H10N H66 3.3563 no .
H63 H65 2.3886 no .
H63 H66 3.5973 no .
H64 H65 3.4101 no .
H64 H66 2.6595 no .
H65 H67 2.3372 no .
H66 H68 2.3241 no .
H67 H11N 3.3617 no .
H67 H71 2.6699 no .
H68 H11N 3.5045 no .
H68 H70 2.3326 no .
H68 H71 3.3935 no .
H11N H70 2.3865 no .
H11N H71 2.7166 no .
H11N H72 3.3421 no .
H11N H12N 2.1756 no .
H70 H72 2.3525 no .
H71 H72 2.2265 no .
H72 H73 2.3384 no .
H73 H74 2.3360 no .
H74 H75 2.3490 no .
H75 H12N 3.3838 no .
H75 H77 2.4710 no .
H75 H78 2.1493 no .
H12N H77 2.3682 no .
H12N H78 2.7860 no .
H12N H79 3.3358 no .
H12N H80 3.5660 no .
H77 H80 2.3592 no .
H78 H79 2.6787 no .
H78 H80 3.3809 no .
H79 H81 2.3400 no .
H80 H82 2.3370 no .
H81 H84 2.7771 no .
H82 H84 3.2895 no .
H82 H85 2.3314 no .
H13N H86 3.2921 no .
H13N H14N 2.2070 no .
H13N H123 3.5410 no .
H13N H124 3.3140 no .
H13N H126 2.6439 no .
H13N H127 2.2175 no .
H86 H87 2.3325 no .
H86 H126 2.0852 no .
H86 H127 2.6789 no .
H87 H88 2.3363 no .
H88 H89 2.3512 no .
H89 H14N 3.4326 no .
H89 H91 2.2345 no .
H89 H92 2.3373 no .
H14N H91 2.7870 no .
H14N H92 2.3865 no .
H14N H94 2.7296 no .
H91 H93 3.0721 no .
H91 H94 3.0171 no .
H92 H93 2.3419 no .
H93 H95 2.3255 no .
H94 H96 2.3374 no .
H95 H98 2.3729 no .
H95 H99 2.9475 no .
H96 H15N 2.5982 no .
H96 H98 3.5851 no .
H96 H99 3.1485 no .
H15N H98 2.3198 no .
H15N H99 2.6778 no .
H15N H100 3.2891 no .
H15N H16N 2.1992 no .
H98 H100 2.2813 no .
H99 H100 2.1916 no .
H100 H101 2.3317 no .
H101 H102 2.3242 no .
H102 H103 2.3526 no .
H103 H16N 3.3377 no .
H103 H105 2.5099 no .
H103 H106 2.0610 no .
H16N H105 2.3146 no .
H16N H106 2.6758 no .
H16N H108 3.1074 no .
H105 H107 2.3431 no .
H106 H107 3.2975 no .
H106 H108 2.7740 no .
H107 H109 2.3374 no .
H108 H110 2.3441 no .
H109 H17N 3.5410 no .
H109 H112 3.3761 no .
H109 H113 2.3497 no .
H110 H17N 3.3418 no .
H110 H112 2.6782 no .
H17N H112 2.7786 no .
H17N H113 2.3493 no .
H17N H114 3.3749 no .
H17N H18N 2.2121 no .
H112 H114 2.1255 no .
H113 H114 2.4507 no .
H114 H115 2.3490 no .
H115 H116 2.3308 no .
H116 H117 2.3427 no .
H117 H18N 3.3802 no .
H117 H119 2.1992 no .
H117 H120 2.3470 no .
H18N H119 2.7085 no .
H18N H120 2.3889 no .
H18N H121 3.3559 no .
H18N H122 3.4311 no .
H119 H121 2.6524 no .
H119 H122 3.4144 no .
H120 H122 2.3412 no .
H121 H123 2.3335 no .
H122 H124 2.3263 no .
H123 H126 3.4057 no .
H123 H127 2.3932 no .
H124 H126 2.6719 no .
H19N H128 3.3103 no .
H19N H20N 2.2997 no .
H19N H165 3.4614 no .
H19N H166 3.5403 no .
H19N H167 2.7663 no .
H19N H168 2.2794 no .
H128 H129 2.3387 no .
H128 H167 2.1437 no .
H128 H168 2.4878 no .
H129 H130 2.3224 no .
H130 H131 2.3519 no .
H131 H20N 3.3206 no .
H131 H133 2.2080 no .
H131 H134 2.3299 no .
H20N H133 2.7032 no .
H20N H134 2.3644 no .
H20N H135 3.5579 no .
H20N H136 3.3112 no .
H133 H135 3.3676 no .
H133 H136 2.7052 no .
H134 H135 2.3178 no .
H135 H137 2.3284 no .
H136 H138 2.3404 no .
H137 H21N 3.2416 no .
H137 H140 2.6650 no .
H137 H141 3.5964 no .
H138 H21N 3.5648 no .
H138 H140 3.3954 no .
H138 H141 2.3810 no .
H21N H140 2.6440 no .
H21N H141 2.2702 no .
H21N H142 3.3402 no .
H21N H22N 2.0811 no .
H21N H150 3.4531 no .
H140 H142 2.0714 no .
H141 H142 2.6890 no .
H142 H143 2.3429 no .
H143 H144 2.3347 no .
H144 H145 2.3451 no .
H145 H22N 3.4240 no .
H145 H147 2.1950 no .
H145 H148 2.4248 no .
H22N H147 2.7668 no .
H22N H148 2.3954 no .
H22N H150 2.5103 no .
H147 H149 2.9270 no .
H147 H150 3.1481 no .
H148 H149 2.4164 no .
H148 H150 3.5668 no .
H149 H151 2.3216 no .
H150 H152 2.3334 no .
H151 H154 2.4353 no .
H151 H155 2.8398 no .
H152 H23N 2.5575 no .
H152 H154 3.5458 no .
H152 H155 3.2253 no .
H152 H24N 3.5287 no .
H23N H154 2.2655 no .
H23N H155 2.6711 no .
H23N H156 3.2877 no .
H23N H24N 2.2221 no .
H154 H156 2.3440 no .
H155 H156 2.0900 no .
H156 H157 2.3420 no .
H157 H158 2.3346 no .
H158 H159 2.3367 no .
H159 H24N 3.4386 no .
H159 H161 2.3881 no .
H159 H162 2.1300 no .
H24N H161 2.4329 no .
H24N H162 2.8130 no .
H24N H163 3.1938 no .
H161 H164 2.3354 no .
H162 H163 2.7698 no .
H162 H164 3.2924 no .
H163 H165 2.3253 no .
H164 H166 2.3340 no .
H165 H167 2.6705 no .
H166 H167 3.3829 no .
H166 H168 2.3609 no .
Cl1 H1N 3.1225 no .
Cl1 H2N 3.5929 no .
Cl1 H10 3.3373 no .
Cl1 H39 3.2467 no .
Cl1 H112 3.3252 no .
Cl1 H114 3.2083 no .
Cl1 H138 3.1431 no .
Cl2 H5N 3.0128 no .
Cl2 H6N 3.4575 no .
Cl2 H37 3.1204 no .
Cl2 H136 3.2392 no .
Cl2 H138 3.1472 no .
Cl2 H22N 3.3878 no 1_655
Cl2 H148 3.1891 no 1_655
Cl3 H12 3.5311 no .
Cl3 H3N 2.7796 no .
Cl3 H4N 2.8926 no .
Cl3 H137 3.1109 no 1_655
Cl3 H140 3.5798 no 1_655
Cl4 H8N 3.2407 no .
Cl4 H52 3.3186 no .
Cl4 H81 3.4070 no .
Cl4 H123 3.1469 no .
Cl4 H128 3.2655 no 1_556
Cl4 H167 3.4180 no 1_556
Cl5 H11N 2.9204 no .
Cl5 H12N 2.7932 no .
Cl5 H79 3.5024 no .
Cl5 H124 3.1161 no 1_455
Cl5 H126 3.5061 no 1_455
Cl6 H54 3.1609 no .
Cl6 H9N 3.4405 no .
Cl6 H10N 3.0211 no .
Cl6 H14N 3.3934 no 1_455
Cl6 H92 3.3637 no 1_455
Cl6 H121 3.2885 no .
Cl6 H123 3.1850 no .
Cl7 H64 3.4479 no .
Cl7 H66 3.1248 no .
Cl7 H110 3.5637 no .
Cl7 H17N 2.7560 no .
Cl7 H18N 2.9397 no .
Cl8 H9N 3.4051 no .
Cl8 H56 3.2074 no .
Cl8 H65 3.1759 no 1_655
Cl8 H67 3.2608 no 1_655
Cl8 H13N 3.0886 no .
Cl8 H14N 3.4252 no .
Cl8 H94 3.2130 no .
Cl9 H15 3.3219 no .
Cl9 H16 3.2097 no .
Cl9 H65 3.1958 no 1_655
Cl9 H96 3.3410 no .
Cl9 H15N 3.2145 no .
Cl9 H108 3.4632 no .
Cl10 H25 3.1499 no 1_455
Cl10 H75 3.2236 no 1_554
Cl10 H78 3.3324 no 1_554
Cl10 H152 3.1873 no .
Cl10 H23N 3.2412 no .
Cl10 H24N 3.4642 no .
Cl10 H163 3.3664 no .
Cl11 H26 3.0662 no .
Cl11 H29 3.5826 no .
Cl11 H19N 2.8496 no .
Cl11 H20N 2.9223 no .
Cl11 H165 3.5032 no .
Cl12 H23 3.3051 no 1_455
Cl12 H25 3.1520 no 1_455
Cl12 H6N 3.3840 no .
Cl12 H35 3.2252 no .
Cl12 H21N 3.1044 no .
Cl12 H22N 3.5811 no .
Cl12 H150 3.0786 no .
N1 H115 3.3157 no .
N1 H116 3.0373 no .
N2 H143 3.2057 no 1_655
N3 H137 3.2575 no 1_655
N4 H108 2.9846 no .
N4 H135 2.7517 no 1_655
N4 H137 2.7836 no 1_655
N5 H149 3.1124 no 1_655
N6 H89 3.4792 no 2_756
N6 H149 3.1741 no 1_655
N6 H172 3.5596 no .
N7 H87 3.2028 no 1_455
N8 H32 3.1497 no 2_646
N8 H33 3.5324 no 2_646
N8 H129 3.4440 no 1_556
N8 H130 2.9262 no 1_556
N9 H93 3.3192 no 1_455
N10 H93 2.9784 no 1_455
N11 H122 2.7116 no 1_455
N11 H124 2.7393 no 1_455
N11 H163 2.8915 no 1_556
N12 H124 3.2454 no 1_455
N13 H53 2.9128 no .
N13 H170 3.5816 no 1_655
N14 H53 3.1593 no .
N15 H17 3.3983 no .
N15 H18 3.0048 no .
N15 H157 3.0387 no 2_645
N16 H60 3.3454 no .
N17 H66 3.2804 no .
N18 H10 2.9655 no .
N18 H12 3.5855 no .
N18 H66 2.7488 no .
N18 H68 2.7414 no .
N19 H26 3.2623 no .
N20 H24 2.7026 no .
N20 H26 2.8282 no .
N20 H81 2.9212 no 1_554
N21 H38 3.1126 no .
N22 H38 3.1656 no .
N22 H169 3.5691 no 1_455
N23 H47 3.0360 no 2_656
N23 H73 3.0714 no 1_554
N23 H74 3.3227 no 1_554
N24 H31 3.2943 no .
C1 H99 3.0524 no 2_756
C1 H116 2.8301 no .
C2 H45 3.5779 no 2_657
C2 H95 3.4676 no 2_756
C2 H98 3.5434 no 2_756
C2 H99 2.9839 no 2_756
C2 H100 3.5393 no 2_756
C2 H116 3.1173 no .
C2 H159 3.1464 no 1_556
C2 H161 3.2316 no 1_556
C3 H31 3.4392 no 1_556
C3 H45 3.3598 no 2_657
C3 H99 3.1507 no 2_756
C3 H100 2.7822 no 2_756
C3 H159 3.5163 no 1_556
C3 H161 2.8135 no 1_556
C4 H31 3.0874 no 1_556
C4 H99 3.3338 no 2_756
C4 H100 2.7553 no 2_756
C4 H101 3.5734 no 2_756
C4 H161 2.9884 no 1_556
C4 H164 3.0826 no 1_556
C5 H73 3.2071 no 1_655
C5 H99 3.3879 no 2_756
C5 H100 3.5206 no 2_756
C5 H161 3.5098 no 1_556
C5 H164 3.1179 no 1_556
C6 H99 3.2883 no 2_756
C6 H116 3.3412 no .
C7 H72 3.0578 no 1_655
C7 H73 3.0903 no 1_655
C7 H143 3.1686 no 1_655
C8 H71 3.3353 no 1_655
C8 H72 2.9934 no 1_655
C8 H143 3.2896 no 1_655
C9 H70 3.4634 no 1_655
C9 H71 3.0743 no 1_655
C9 H72 2.9589 no 1_655
C9 H142 2.9917 no 1_655
C9 H143 3.2155 no 1_655
C10 H71 3.3913 no 1_655
C10 H18N 3.4167 no .
C10 H120 3.3262 no .
C11 H70 3.2767 no 1_655
C11 H71 2.8684 no 1_655
C11 H140 3.4393 no 1_655
C11 H142 3.2239 no 1_655
C12 H71 3.2026 no 1_655
C12 H18N 3.4546 no .
C13 H71 2.9334 no 1_655
C15 H108 3.3587 no .
C15 H109 3.4489 no 1_655
C15 H135 3.5746 no 1_655
C16 H63 3.3693 no 1_655
C16 H64 3.2608 no 1_655
C16 H109 2.8862 no 1_655
C17 H63 3.2938 no 1_655
C17 H64 3.3785 no 1_655
C17 H15N 3.0512 no .
C17 H98 3.2634 no .
C17 H109 2.8726 no 1_655
C18 H44 3.0030 no 1_654
C18 H84 2.9130 no 1_654
C18 H85 3.3912 no 1_654
C18 H15N 2.9388 no .
C18 H98 3.3311 no .
C18 H109 3.4006 no 1_655
C19 H84 2.9836 no 1_654
C19 H85 3.4841 no 1_654
C19 H108 3.0724 no .
C19 H135 3.3391 no 1_655
C20 H108 2.7976 no .
C20 H135 2.9192 no 1_655
C20 H137 3.4976 no 1_655
C21 H108 3.3762 no .
C21 H135 3.0770 no 1_655
C21 H137 3.5608 no 1_655
C22 H77 3.5300 no 1_654
C22 H78 3.2473 no 1_654
C23 H78 2.8193 no 1_654
C23 H135 3.5709 no 1_655
C23 H137 3.1804 no 1_655
C24 H77 3.5106 no 1_654
C24 H19N 3.4522 no .
C24 H133 3.5025 no .
C24 H136 3.0031 no .
C25 H75 3.0301 no 1_654
C25 H78 2.9275 no 1_654
C25 H22N 3.5333 no 1_655
C26 H19N 2.8971 no .
C26 H136 2.8404 no .
C27 H75 2.9098 no 1_654
C27 H78 3.4310 no 1_654
C28 H74 3.1734 no 1_654
C28 H75 2.8989 no 1_654
C29 H149 2.9774 no 1_655
C29 H151 3.3216 no 1_655
C29 H172 2.8123 no .
C30 H151 3.0945 no 1_655
C30 H164 3.5406 no .
C30 H172 2.9076 no .
C31 H4 3.1807 no 1_554
C31 H151 3.4609 no 1_655
C31 H24N 3.1272 no .
C31 H164 3.5440 no .
C31 H172 2.9353 no .
C32 H49 3.1735 no 2_656
C32 H152 3.2167 no .
C32 H24N 3.4074 no .
C32 H172 2.8841 no .
C33 H49 3.2851 no 2_656
C33 H88 3.0770 no 2_756
C33 H152 3.2950 no .
C33 H172 2.7582 no .
C34 H88 3.4218 no 2_756
C34 H149 3.0396 no 1_655
C34 H172 2.7136 no .
C35 H89 3.1529 no 2_756
C36 H89 3.4729 no 2_756
C36 H91 3.4938 no 2_756
C36 H141 3.4258 no .
C37 H89 3.5293 no 2_756
C37 H91 2.8342 no 2_756
C37 H138 3.4959 no .
C38 H57 2.9231 no 2_656
C38 H21N 3.0947 no .
C38 H141 3.0008 no .
C39 H91 3.1413 no 2_756
C39 H93 3.5092 no 2_756
C40 H57 3.2195 no 2_656
C40 H93 3.4530 no 2_756
C40 H141 2.9079 no .
C41 H93 3.1999 no 2_756
C41 H115 3.2750 no .
C41 H141 3.2492 no .
C42 H93 3.4863 no 2_756
C42 H95 3.3295 no 2_756
C42 H115 3.0345 no .
C42 H116 3.3476 no .
C43 H105 3.5733 no 1_556
C43 H130 3.2482 no 1_556
C44 H3 3.5685 no 2_647
C44 H18 3.1940 no 1_456
C44 H100 3.4107 no 1_456
C44 H105 3.2603 no 1_556
C44 H107 2.9647 no 1_556
C45 H3 2.7872 no 2_647
C45 H60 3.1420 no 1_556
C45 H105 2.9217 no 1_556
C45 H107 3.0908 no 1_556
C46 H3 2.8896 no 2_647
C46 H60 3.5107 no 1_556
C46 H105 2.9248 no 1_556
C47 H32 2.9004 no 2_646
C47 H103 3.3738 no 1_556
C47 H105 3.2505 no 1_556
C47 H130 3.3336 no 1_556
C47 H155 3.5560 no 2_646
C48 H32 3.0647 no 2_646
C48 H105 3.5721 no 1_556
C48 H130 2.8305 no 1_556
C49 H32 3.2355 no 2_646
C49 H33 3.2403 no 2_646
C49 H129 3.2138 no 1_556
C49 H130 3.2893 no 1_556
C50 H33 3.2102 no 2_646
C50 H127 3.5071 no .
C50 H129 3.2244 no 1_556
C51 H127 2.9649 no .
C51 H129 3.4144 no 1_556
C51 H147 3.4222 no 2_646
C52 H33 3.0289 no 2_646
C52 H36 2.9679 no 2_646
C52 H88 3.5386 no 1_455
C53 H13N 2.9959 no .
C53 H127 2.8747 no .
C53 H147 2.8156 no 2_646
C54 H36 2.9421 no 2_646
C54 H38 3.5784 no 2_646
C55 H38 3.3600 no 2_646
C55 H13N 3.5476 no .
C55 H127 3.3692 no .
C55 H147 3.5999 no 2_646
C56 H38 3.1820 no 2_646
C56 H94 3.5804 no .
C57 H93 3.0838 no 1_455
C57 H171 2.7334 no .
C58 H40 3.2060 no 2_646
C58 H94 3.3837 no .
C58 H96 3.1910 no .
C58 H171 2.7686 no .
C59 H96 2.9432 no .
C59 H157 3.4572 no 2_645
C59 H158 3.2343 no 2_645
C59 H171 2.8562 no .
C60 H45 3.2371 no 1_554
C60 H95 3.3923 no 1_455
C60 H16N 3.2921 no .
C60 H171 2.8794 no .
C61 H93 3.5199 no 1_455
C61 H95 2.9397 no 1_455
C61 H171 2.8469 no .
C62 H93 2.8625 no 1_455
C62 H95 3.2930 no 1_455
C62 H171 2.7865 no .
C63 H16 2.9310 no 1_455
C63 H17 3.2215 no 1_455
C63 H93 3.5586 no 1_455
C64 H15 3.4991 no 1_455
C64 H16 2.9097 no 1_455
C65 H15 2.9522 no 1_455
C65 H16 2.9858 no 1_455
C65 H14N 3.5099 no 1_455
C66 H14 3.5250 no 1_455
C66 H17N 3.0169 no .
C66 H18N 3.5936 no .
C66 H121 2.8405 no .
C67 H14 3.5551 no 1_455
C67 H15 2.8129 no 1_455
C67 H122 3.5779 no 1_455
C67 H124 3.1459 no 1_455
C68 H14 3.4303 no 1_455
C68 H119 3.4013 no .
C68 H121 3.0175 no .
C69 H14 3.4305 no 1_455
C69 H15 3.2663 no 1_455
C70 H122 3.0628 no 1_455
C70 H124 3.5356 no 1_455
C70 H163 3.3089 no 1_556
C71 H122 2.8819 no 1_455
C71 H124 3.4797 no 1_455
C71 H163 2.7098 no 1_556
C72 H7 2.9715 no 1_455
C72 H122 3.3058 no 1_455
C72 H163 3.0440 no 1_556
C73 H5 3.0721 no 1_455
C73 H7 2.8594 no 1_455
C73 H8 3.5691 no 1_455
C73 H23N 2.8946 no 1_556
C73 H154 3.4194 no 1_556
C73 H166 3.3996 no 1_456
C74 H28 3.3264 no 1_456
C74 H29 3.2524 no 1_456
C74 H30 3.5764 no 1_456
C74 H23N 2.9342 no 1_556
C74 H154 3.2845 no 1_556
C74 H166 2.8705 no 1_456
C75 H28 3.4051 no 1_456
C75 H29 3.1491 no 1_456
C75 H166 2.9110 no 1_456
C76 H122 3.5454 no 1_455
C76 H163 3.2417 no 1_556
C76 H166 3.5087 no 1_456
C78 H22 2.9955 no 1_456
C79 H22 3.2613 no 1_456
C79 H20N 3.4685 no 1_556
C80 H21 3.2883 no 1_456
C80 H22 2.9031 no 1_456
C80 H86 3.2165 no 1_455
C80 H126 3.3524 no 1_455
C81 H22 3.4049 no 1_456
C81 H20N 3.3688 no 1_556
C81 H134 3.1958 no 1_556
C82 H19 2.9439 no 1_456
C82 H21 3.4552 no 1_456
C82 H22 3.0588 no 1_456
C82 H86 3.0095 no 1_455
C82 H87 3.3661 no 1_455
C83 H19 3.0059 no 1_456
C83 H22 3.2969 no 1_456
C83 H87 3.4257 no 1_455
C84 H18 3.0915 no 1_456
C84 H19 3.0209 no 1_456
C84 H87 3.3424 no 1_455
C85 H51 3.3379 no .
C85 H53 2.7822 no .
C85 H170 2.7334 no 1_655
C86 H51 3.0323 no .
C86 H53 3.4854 no .
C86 H82 3.5713 no 1_655
C86 H170 2.7642 no 1_655
C87 H7N 3.2381 no 1_655
C87 H51 3.4238 no .
C87 H102 3.2022 no 1_556
C87 H170 2.8132 no 1_655
C88 H36 3.5506 no 2_746
C88 H52 2.9968 no 1_655
C88 H149 2.9880 no 2_646
C88 H170 2.8483 no 1_655
C89 H36 3.2224 no 2_746
C89 H52 3.2854 no 1_655
C89 H54 3.5306 no 1_655
C89 H149 3.2350 no 2_646
C89 H170 2.8018 no 1_655
C90 H53 2.9420 no .
C90 H170 2.7449 no 1_655
C91 H145 3.3612 no 2_646
C92 H63 3.4601 no 1_655
C92 H144 3.4805 no 2_646
C92 H145 3.5853 no 2_646
C93 H42 3.0025 no 2_746
C93 H10N 3.0491 no 1_655
C93 H63 2.9060 no 1_655
C94 H58 3.4841 no .
C94 H144 2.9054 no 2_646
C94 H145 3.4345 no 2_646
C95 H17 3.4023 no .
C95 H42 2.7395 no 2_746
C95 H61 3.5584 no 1_655
C95 H63 2.9204 no 1_655
C96 H58 3.5911 no .
C96 H59 3.4933 no .
C96 H144 3.0024 no 2_646
C97 H17 3.2493 no .
C97 H63 3.5121 no 1_655
C98 H17 3.1743 no .
C98 H18 3.3717 no .
C98 H157 3.5411 no 2_645
C99 H18 2.7926 no .
C99 H156 3.1043 no 2_645
C99 H157 3.2296 no 2_645
C100 H4 3.3248 no 2_746
C100 H18 3.1199 no .
C100 H44 3.2995 no 1_654
C100 H85 3.2968 no 1_654
C100 H156 2.9115 no 2_645
C101 H4 3.3927 no 2_746
C101 H85 2.8844 no 1_654
C101 H87 3.5035 no 1_554
C101 H151 3.4816 no 2_645
C101 H154 3.4171 no 2_645
C101 H155 2.9348 no 2_645
C101 H156 3.0179 no 2_645
C102 H50 3.5679 no 1_554
C102 H82 3.0631 no 1_654
C102 H85 2.9674 no 1_654
C102 H87 3.1704 no 1_554
C102 H155 2.6906 no 2_645
C102 H156 3.2898 no 2_645
C103 H47 3.5327 no 1_554
C103 H50 3.5742 no 1_554
C103 H82 3.0566 no 1_654
C103 H85 3.4509 no 1_654
C103 H130 3.1739 no .
C103 H155 3.3251 no 2_645
C103 H156 3.4557 no 2_645
C104 H18 3.2697 no .
C104 H156 3.3922 no 2_645
C105 H60 3.4883 no .
C105 H130 3.0501 no .
C105 H131 2.9772 no .
C106 H60 3.5757 no .
C106 H131 2.9514 no .
C106 H133 3.2708 no .
C107 H60 3.4751 no .
C107 H61 3.1383 no .
C107 H131 2.9905 no .
C107 H133 3.0966 no .
C107 H134 3.4932 no .
C108 H4N 3.4712 no .
C108 H21 3.3364 no .
C108 H133 3.3216 no .
C109 H61 3.3345 no .
C109 H64 3.4174 no .
C109 H133 2.9455 no .
C109 H134 3.3522 no .
C110 H4N 3.5488 no .
C110 H133 3.1725 no .
C111 H133 2.9766 no .
C113 H10 3.2979 no .
C113 H11 3.4729 no 1_455
C113 H68 3.5599 no .
C114 H11 2.8887 no 1_455
C114 H140 3.1100 no .
C114 H141 3.3489 no .
C115 H1N 2.8820 no .
C115 H11 2.8213 no 1_455
C115 H43 3.0338 no .
C115 H140 3.1867 no .
C115 H141 3.2490 no .
C115 H142 3.4975 no .
C116 H1N 2.8818 no .
C116 H11 3.3364 no 1_455
C116 H43 3.1926 no .
C116 H159 3.1520 no 1_556
C116 H161 3.4240 no 1_556
C116 H162 2.9081 no 1_556
C117 H10 3.1069 no .
C117 H68 3.2577 no .
C117 H161 3.5442 no 1_556
C117 H162 3.0336 no 1_556
C118 H10 2.7792 no .
C118 H66 3.4641 no .
C118 H68 2.8856 no .
C119 H10 3.3827 no .
C119 H66 3.5215 no .
C119 H68 3.0566 no .
C120 H167 3.2341 no 1_556
C120 H168 3.5171 no 1_556
C121 H66 3.1606 no .
C121 H68 3.5917 no .
C121 H167 2.8070 no 1_556
C122 H67 3.0069 no 1_655
C122 H71 3.4372 no 1_655
C122 H12N 3.5644 no 1_655
C122 H168 3.5085 no 1_556
C123 H9N 3.5504 no .
C123 H128 2.9743 no 1_556
C123 H167 2.9341 no 1_556
C124 H67 2.8330 no 1_655
C124 H11N 3.5762 no 1_655
C124 H12N 2.9536 no 1_655
C125 H128 2.8934 no 1_556
C125 H167 3.4560 no 1_556
C126 H53 3.5119 no .
C126 H128 2.9094 no 1_556
C126 H129 3.1791 no 1_556
C127 H24 3.5215 no .
C127 H80 3.4549 no 1_654
C127 H81 3.3182 no 1_554
C128 H80 2.8640 no 1_654
C128 H126 3.2368 no 1_554
C128 H127 3.3513 no 1_554
C129 H8N 3.0539 no 1_554
C129 H50 3.3131 no 1_554
C129 H80 2.8846 no 1_654
C129 H126 3.3613 no 1_554
C129 H127 3.2520 no 1_554
C130 H8N 2.8639 no 1_554
C130 H50 3.3152 no 1_554
C130 H80 3.4547 no 1_654
C130 H103 2.9821 no .
C130 H105 3.4524 no .
C130 H106 2.8133 no .
C131 H24 3.3623 no .
C131 H81 2.9965 no 1_554
C131 H105 3.5337 no .
C131 H106 2.8949 no .
C132 H24 2.8896 no .
C132 H26 3.5570 no .
C132 H81 2.7372 no 1_554
C133 H24 3.0872 no .
C133 H81 3.2841 no 1_554
C134 H112 3.1989 no .
C134 H113 3.5566 no .
C135 H22 3.4257 no 1_455
C135 H23 2.9702 no 1_455
C135 H113 3.4642 no .
C136 H24 3.5594 no .
C136 H26 3.1764 no .
C136 H112 2.8368 no .
C137 H3N 3.0160 no 1_455
C137 H4N 3.5895 no 1_455
C137 H23 2.8239 no 1_455
C137 H113 3.5383 no .
C137 H114 3.5764 no .
C138 H112 2.9410 no .
C138 H114 3.0181 no .
C139 H112 3.3869 no .
C139 H114 2.8620 no .
C140 H114 2.8631 no .
C140 H115 3.0912 no .
C141 H38 3.0271 no .
C141 H40 3.1571 no .
C141 H169 2.8132 no 1_455
C142 H9 3.4529 no 1_455
C142 H40 2.9632 no .
C142 H115 3.5770 no .
C142 H169 2.9007 no 1_455
C143 H2N 3.0823 no 1_455
C143 H9 3.4845 no 1_455
C143 H40 3.3872 no .
C143 H158 3.2956 no 1_556
C143 H169 2.9125 no 1_455
C144 H2N 3.3337 no 1_455
C144 H39 3.1856 no 1_455
C144 H58 3.2263 no 2_656
C144 H94 3.5207 no 2_656
C144 H169 2.8488 no 1_455
C145 H39 3.3240 no 1_455
C145 H57 3.4626 no 2_656
C145 H58 3.5382 no 2_656
C145 H91 3.5423 no 2_656
C145 H94 3.5823 no 2_656
C145 H169 2.7444 no 1_455
C146 H38 3.0909 no .
C146 H57 3.5651 no 2_656
C146 H169 2.7129 no 1_455
C147 H53 3.2356 no 2_656
C148 H5N 3.5052 no 1_455
C148 H28 3.2944 no 1_455
C148 H51 3.2798 no 2_656
C149 H5N 3.0773 no 1_455
C149 H28 2.9815 no 1_455
C149 H51 3.3840 no 2_656
C149 H88 3.5224 no 2_656
C150 H25 3.4558 no 1_455
C150 H28 3.5773 no 1_455
C150 H35 3.5940 no .
C150 H49 3.5416 no 2_656
C150 H51 3.3689 no 2_656
C151 H28 2.9960 no 1_455
C151 H51 3.5885 no 2_656
C151 H102 3.5640 no 2_655
C152 H28 3.5928 no 1_455
C152 H49 2.9142 no 2_656
C152 H51 3.5792 no 2_656
C153 H28 3.3284 no 1_455
C153 H49 3.4011 no 2_656
C153 H74 3.3015 no 1_554
C154 H47 3.2351 no 2_656
C154 H73 3.4846 no 1_554
C154 H74 3.1593 no 1_554
C154 H101 3.5796 no 2_655
C154 H102 3.5140 no 2_655
C155 H46 2.9343 no 2_656
C155 H47 3.2628 no 2_656
C155 H73 2.8760 no 1_554
C156 H5 3.3154 no 1_454
C156 H8 3.5128 no 1_454
C156 H46 2.8057 no 2_656
C156 H47 3.5210 no 2_656
C156 H73 3.2997 no 1_554
C157 H8 3.0844 no 1_454
C157 H46 2.9208 no 2_656
C157 H59 3.0604 no 2_655
C158 H2 3.4747 no 1_554
C158 H8 3.0081 no 1_454
C158 H9 3.3605 no 1_454
C158 H46 3.1570 no 2_656
C158 H59 3.0522 no 2_655
C158 H143 3.1901 no 1_554
C159 H2 3.2678 no 1_554
C159 H8 3.3730 no 1_454
C159 H9 3.1737 no 1_454
C159 H46 3.2813 no 2_656
C159 H116 3.2788 no 1_554
C160 H46 3.1929 no 2_656
C160 H73 3.2507 no 1_554
C161 H31 3.3508 no .
C161 H116 3.0479 no 1_554
C161 H117 3.0544 no 1_554
C162 H31 3.4129 no .
C162 H117 2.9787 no 1_554
C162 H119 3.3488 no 1_554
C163 H11N 3.3369 no 1_554
C163 H70 3.2512 no 1_554
C163 H119 3.4145 no 1_554
C164 H30 3.0714 no .
C164 H31 3.2695 no .
C164 H117 2.9179 no 1_554
C164 H119 3.0919 no 1_554
C164 H120 3.4674 no 1_554
C165 H11N 3.4650 no 1_554
C165 H119 3.2323 no 1_554
C166 H29 3.4695 no .
C166 H30 3.2281 no .
C166 H119 2.9036 no 1_554
C166 H120 3.2729 no 1_554
C167 H119 2.9723 no 1_554
C169 H39 3.5061 no .
C170 H52 3.5995 no .
C171 H96 3.5629 no .
C172 H152 3.4234 no .
H1N Cl1 3.1225 no .
H1N C115 2.8820 no .
H1N C116 2.8818 no .
H1N H115 2.8083 no .
H1N H116 2.8057 no .
H2 C158 3.4747 no 1_556
H2 C159 3.2678 no 1_556
H2 H45 3.1603 no 2_657
H2 H95 3.0320 no 2_756
H2 H98 3.5882 no 2_756
H2 H99 3.3932 no 2_756
H2 H116 3.3287 no .
H2 H158 3.2948 no 1_556
H2 H159 2.9205 no 1_556
H3 C44 3.5685 no 2_657
H3 C45 2.7872 no 2_657
H3 C46 2.8896 no 2_657
H3 H31 3.1568 no 1_556
H3 H45 2.7478 no 2_657
H3 H46 2.9145 no 2_657
H3 H100 2.8493 no 2_756
H3 H159 3.5470 no 1_556
H3 H161 3.0051 no 1_556
H4 C31 3.1807 no 1_556
H4 C100 3.3248 no 2_756
H4 C101 3.3927 no 2_756
H4 H30 3.5616 no 1_556
H4 H31 2.4804 no 1_556
H4 H100 2.7857 no 2_756
H4 H101 2.9266 no 2_756
H4 H154 3.1512 no 1_656
H4 H161 3.2955 no 1_556
H4 H164 3.0252 no 1_556
H5 C73 3.0721 no 1_655
H5 C156 3.3154 no 1_656
H5 H73 2.2634 no 1_655
H5 H154 3.3140 no 1_656
H5 H156 3.2258 no 1_656
H5 H164 3.0899 no 1_556
H2N Cl1 3.5929 no .
H2N C143 3.0823 no 1_655
H2N C144 3.3337 no 1_655
H2N H143 2.6228 no 1_655
H2N H144 3.1113 no 1_655
H7 C72 2.9715 no 1_655
H7 C73 2.8594 no 1_655
H7 H72 2.6157 no 1_655
H7 H73 2.4026 no 1_655
H7 H120 3.3337 no .
H8 C73 3.5691 no 1_655
H8 C156 3.5128 no 1_656
H8 C157 3.0844 no 1_656
H8 C158 3.0081 no 1_656
H8 C159 3.3730 no 1_656
H8 H72 3.0726 no 1_655
H8 H73 2.8864 no 1_655
H8 H143 2.7332 no 1_655
H8 H157 3.3840 no 1_656
H8 H158 3.2681 no 1_656
H9 C142 3.4529 no 1_655
H9 C143 3.4845 no 1_655
H9 C158 3.3605 no 1_656
H9 C159 3.1737 no 1_656
H9 H70 3.5669 no 1_655
H9 H71 3.5653 no 1_655
H9 H72 2.9903 no 1_655
H9 H115 3.4677 no 1_655
H9 H142 2.8188 no 1_655
H9 H143 2.8829 no 1_655
H9 H158 3.3020 no 1_656
H9 H159 2.9593 no 1_656
H9 H162 3.5293 no 1_656
H10 Cl1 3.3373 no .
H10 N18 2.9655 no .
H10 C113 3.2979 no .
H10 C117 3.1069 no .
H10 C118 2.7792 no .
H10 C119 3.3827 no .
H10 H117 3.3333 no .
H10 H18N 2.8482 no .
H10 H120 2.8233 no .
H11 C113 3.4729 no 1_655
H11 C114 2.8887 no 1_655
H11 C115 2.8213 no 1_655
H11 C116 3.3364 no 1_655
H11 H70 3.2652 no 1_655
H11 H71 3.2712 no 1_655
H11 H114 3.1039 no 1_655
H11 H115 3.0097 no 1_655
H11 H140 3.0952 no 1_655
H11 H142 3.2143 no 1_655
H12 Cl3 3.5311 no .
H12 N18 3.5855 no .
H12 H110 3.1087 no .
H12 H18N 2.9233 no .
H3N Cl3 2.7796 no .
H3N C137 3.0160 no 1_655
H3N H113 3.5833 no 1_655
H3N H135 3.5672 no 1_655
H3N H137 2.4224 no 1_655
H3N H140 3.3601 no 1_655
H14 C66 3.5250 no 1_655
H14 C67 3.5551 no 1_655
H14 C68 3.4303 no 1_655
H14 C69 3.4305 no 1_655
H14 H113 2.9415 no 1_655
H15 Cl9 3.3219 no .
H15 C64 3.4991 no 1_655
H15 C65 2.9522 no 1_655
H15 C67 2.8129 no 1_655
H15 C69 3.2663 no 1_655
H15 H65 3.2266 no 1_655
H15 H67 3.0073 no 1_655
H15 H71 3.5052 no 1_655
H16 Cl9 3.2097 no .
H16 C63 2.9310 no 1_655
H16 C64 2.9097 no 1_655
H16 C65 2.9858 no 1_655
H16 H63 2.7766 no 1_655
H16 H64 2.6555 no 1_655
H16 H65 3.0415 no 1_655
H16 H109 3.0822 no 1_655
H16 H113 3.5747 no 1_655
H17 N15 3.3983 no .
H17 C63 3.2215 no 1_655
H17 C95 3.4023 no .
H17 C97 3.2493 no .
H17 C98 3.1743 no .
H17 H61 2.9576 no 1_655
H17 H63 2.6286 no 1_655
H17 H64 2.9058 no 1_655
H17 H95 3.3056 no .
H17 H15N 2.9678 no .
H17 H98 2.6494 no .
H17 H107 3.5801 no 1_655
H17 H109 3.0765 no 1_655
H18 N15 3.0048 no .
H18 C44 3.1940 no 1_654
H18 C84 3.0915 no 1_654
H18 C98 3.3717 no .
H18 C99 2.7926 no .
H18 C100 3.1199 no .
H18 C104 3.2697 no .
H18 H44 2.2476 no 1_654
H18 H84 2.5332 no 1_654
H18 H85 2.7344 no 1_654
H18 H15N 2.7660 no .
H18 H98 2.7848 no .
H18 H100 3.3557 no .
H19 C82 2.9439 no 1_654
H19 C83 3.0059 no 1_654
H19 C84 3.0209 no 1_654
H19 H82 2.9331 no 1_654
H19 H84 2.6549 no 1_654
H19 H85 2.9149 no 1_654
H19 H108 3.2737 no .
H19 H135 3.4454 no 1_655
H4N Cl3 2.8926 no .
H4N C108 3.4712 no .
H4N C110 3.5488 no .
H4N C137 3.5895 no 1_655
H4N H108 2.8576 no .
H4N H110 3.0074 no .
H4N H135 3.3569 no 1_655
H4N H137 2.8138 no 1_655
H21 C80 3.2883 no 1_654
H21 C82 3.4552 no 1_654
H21 C108 3.3364 no .
H21 H80 3.2793 no 1_654
H21 H82 3.5540 no 1_654
H21 H106 3.3112 no .
H21 H108 2.8001 no .
H22 C78 2.9955 no 1_654
H22 C79 3.2613 no 1_654
H22 C80 2.9031 no 1_654
H22 C81 3.4049 no 1_654
H22 C82 3.0588 no 1_654
H22 C83 3.2969 no 1_654
H22 C135 3.4257 no 1_655
H22 H78 3.5403 no 1_654
H22 H80 3.3138 no 1_654
H22 H82 3.5396 no 1_654
H22 H135 2.5765 no 1_655
H23 Cl12 3.3051 no 1_655
H23 C135 2.9702 no 1_655
H23 C137 2.8239 no 1_655
H23 H78 3.0526 no 1_654
H23 H135 2.8086 no 1_655
H23 H137 2.5364 no 1_655
H24 N20 2.7026 no .
H24 C127 3.5215 no .
H24 C131 3.3623 no .
H24 C132 2.8896 no .
H24 C133 3.0872 no .
H24 C136 3.5594 no .
H24 H19N 3.4009 no .
H24 H131 3.4908 no .
H24 H20N 3.3312 no .
H24 H133 2.6300 no .
H24 H136 2.7958 no .
H25 Cl10 3.1499 no 1_655
H25 Cl12 3.1520 no 1_655
H25 C150 3.4558 no 1_655
H25 H75 3.1010 no 1_654
H25 H78 3.2201 no 1_654
H25 H22N 3.0372 no 1_655
H25 H150 3.5231 no 1_655
H26 Cl11 3.0662 no .
H26 N19 3.2623 no .
H26 N20 2.8282 no .
H26 C132 3.5570 no .
H26 C136 3.1764 no .
H26 H19N 2.3871 no .
H26 H20N 2.8842 no .
H26 H136 2.4844 no .
H5N Cl2 3.0128 no .
H5N C148 3.5052 no 1_655
H5N C149 3.0773 no 1_655
H5N H148 2.9678 no 1_655
H5N H149 2.7441 no 1_655
H28 C74 3.3264 no 1_654
H28 C75 3.4051 no 1_654
H28 C148 3.2944 no 1_655
H28 C149 2.9815 no 1_655
H28 C150 3.5773 no 1_655
H28 C151 2.9960 no 1_655
H28 C152 3.5928 no 1_655
H28 C153 3.3284 no 1_655
H28 H74 2.6622 no 1_654
H28 H75 2.8167 no 1_654
H28 H149 3.3248 no 1_655
H28 H151 3.3441 no 1_655
H29 Cl11 3.5826 no .
H29 C74 3.2524 no 1_654
H29 C75 3.1491 no 1_654
H29 C166 3.4695 no .
H29 H74 2.7671 no 1_654
H29 H75 2.5378 no 1_654
H29 H19N 3.3626 no .
H29 H166 3.1078 no .
H30 C74 3.5764 no 1_654
H30 C164 3.0714 no .
H30 C166 3.2281 no .
H30 H4 3.5616 no 1_554
H30 H74 2.8431 no 1_654
H30 H151 3.2433 no 1_655
H30 H164 2.9195 no .
H30 H166 3.1821 no .
H30 H172 3.5085 no .
H31 N24 3.2943 no .
H31 C3 3.4392 no 1_554
H31 C4 3.0874 no 1_554
H31 C161 3.3508 no .
H31 C162 3.4129 no .
H31 C164 3.2695 no .
H31 H3 3.1568 no 1_554
H31 H4 2.4804 no 1_554
H31 H24N 2.6858 no .
H31 H161 2.9812 no .
H31 H164 2.9241 no .
H31 H172 3.5341 no .
H32 N8 3.1497 no 2_656
H32 C47 2.9004 no 2_656
H32 C48 3.0647 no 2_656
H32 C49 3.2355 no 2_656
H32 H47 2.7598 no 2_656
H32 H49 2.5041 no 2_656
H32 H152 2.9823 no .
H32 H24N 3.2333 no .
H32 H172 3.4824 no .
H33 N8 3.5324 no 2_656
H33 C49 3.2403 no 2_656
H33 C50 3.2102 no 2_656
H33 C52 3.0289 no 2_656
H33 H49 2.7272 no 2_656
H33 H52 2.8592 no 2_656
H33 H88 3.0064 no 2_756
H33 H150 3.2622 no .
H33 H152 3.1079 no .
H33 H172 3.2975 no .
H6N Cl2 3.4575 no .
H6N Cl12 3.3840 no .
H6N H138 3.0894 no .
H6N H149 3.5974 no 1_655
H6N H172 3.5385 no .
H35 Cl12 3.2252 no .
H35 C150 3.5940 no .
H35 H21N 3.2964 no .
H35 H150 2.6950 no .
H36 C52 2.9679 no 2_656
H36 C54 2.9421 no 2_656
H36 C88 3.5506 no 2_756
H36 C89 3.2224 no 2_756
H36 H52 2.8776 no 2_656
H36 H54 2.8252 no 2_656
H36 H88 3.1155 no 2_756
H36 H89 2.4329 no 2_756
H37 Cl2 3.1204 no .
H37 H89 3.3060 no 2_756
H37 H91 2.7282 no 2_756
H37 H145 3.0813 no 1_655
H37 H148 2.6843 no 1_655
H38 N21 3.1126 no .
H38 N22 3.1656 no .
H38 C54 3.5784 no 2_656
H38 C55 3.3600 no 2_656
H38 C56 3.1820 no 2_656
H38 C141 3.0271 no .
H38 C146 3.0909 no .
H38 H54 3.5801 no 2_656
H38 H57 2.3724 no 2_656
H38 H21N 2.7566 no .
H38 H141 3.3289 no .
H38 H22N 3.5673 no .
H39 Cl1 3.2467 no .
H39 C144 3.1856 no 1_655
H39 C145 3.3240 no 1_655
H39 C169 3.5061 no .
H39 H91 3.2340 no 2_756
H39 H144 2.8921 no 1_655
H39 H145 3.1423 no 1_655
H39 H169 3.0659 no .
H40 C58 3.2060 no 2_656
H40 C141 3.1571 no .
H40 C142 2.9632 no .
H40 C143 3.3872 no .
H40 H57 2.9407 no 2_656
H40 H58 2.9187 no 2_656
H40 H141 3.1953 no .
H40 H142 3.1148 no .
H7N C87 3.2381 no 1_455
H7N H87 2.6610 no 1_455
H7N H88 3.5295 no 1_455
H42 C93 3.0025 no 2_756
H42 C95 2.7395 no 2_756
H42 H93 2.8677 no 2_756
H42 H95 2.4021 no 2_756
H43 C115 3.0338 no .
H43 C116 3.1926 no .
H43 H115 2.3996 no .
H43 H116 2.7191 no .
H43 H158 3.1703 no 1_556
H43 H159 3.2320 no 1_556
H44 C18 3.0030 no 1_456
H44 C100 3.2995 no 1_456
H44 H18 2.2476 no 1_456
H44 H98 3.2475 no 1_456
H44 H100 3.1313 no 1_456
H44 H107 2.8157 no 1_556
H45 C2 3.5779 no 2_647
H45 C3 3.3598 no 2_647
H45 C60 3.2371 no 1_556
H45 H2 3.1603 no 2_647
H45 H3 2.7478 no 2_647
H45 H60 2.5395 no 1_556
H45 H61 3.5112 no 1_556
H45 H95 3.5298 no 1_456
H45 H98 3.0651 no 1_456
H45 H100 3.5083 no 1_456
H45 H105 3.2635 no 1_556
H45 H107 3.0311 no 1_556
H46 C155 2.9343 no 2_646
H46 C156 2.8057 no 2_646
H46 C157 2.9208 no 2_646
H46 C158 3.1570 no 2_646
H46 C159 3.2813 no 2_646
H46 C160 3.1929 no 2_646
H46 H3 2.9145 no 2_647
H46 H60 3.2604 no 1_556
H46 H105 3.2754 no 1_556
H46 H156 3.2405 no 2_646
H46 H157 3.3949 no 2_646
H47 N23 3.0360 no 2_646
H47 C103 3.5327 no 1_556
H47 C154 3.2351 no 2_646
H47 C155 3.2628 no 2_646
H47 C156 3.5210 no 2_646
H47 H32 2.7598 no 2_646
H47 H103 3.2520 no 1_556
H47 H152 3.5863 no 2_646
H47 H155 2.6701 no 2_646
H47 H156 3.5120 no 2_646
H8N Cl4 3.2407 no .
H8N C129 3.0539 no 1_556
H8N C130 2.8639 no 1_556
H8N H129 2.9768 no 1_556
H8N H130 2.6345 no 1_556
H49 C32 3.1735 no 2_646
H49 C33 3.2851 no 2_646
H49 C150 3.5416 no 2_646
H49 C152 2.9142 no 2_646
H49 C153 3.4011 no 2_646
H49 H32 2.5041 no 2_646
H49 H33 2.7272 no 2_646
H49 H152 2.6767 no 2_646
H49 H155 3.3920 no 2_646
H50 C102 3.5679 no 1_556
H50 C103 3.5742 no 1_556
H50 C129 3.3131 no 1_556
H50 C130 3.3152 no 1_556
H50 H102 3.0160 no 1_556
H50 H103 3.0171 no 1_556
H50 H129 2.7160 no 1_556
H50 H130 2.7172 no 1_556
H50 H155 3.4613 no 2_646
H51 C85 3.3379 no .
H51 C86 3.0323 no .
H51 C87 3.4238 no .
H51 C148 3.2798 no 2_646
H51 C149 3.3840 no 2_646
H51 C150 3.3689 no 2_646
H51 C151 3.5885 no 2_646
H51 C152 3.5792 no 2_646
H51 H86 3.1113 no .
H51 H102 3.4157 no 1_556
H51 H127 3.2131 no .
H51 H129 3.4102 no 1_556
H51 H147 3.4172 no 2_646
H52 Cl4 3.3186 no .
H52 C88 2.9968 no 1_455
H52 C89 3.2854 no 1_455
H52 C170 3.5995 no .
H52 H33 2.8592 no 2_646
H52 H36 2.8776 no 2_646
H52 H88 2.6643 no 1_455
H52 H89 3.1737 no 1_455
H52 H170 3.1435 no .
H53 N13 2.9128 no .
H53 N14 3.1593 no .
H53 C85 2.7822 no .
H53 C86 3.4854 no .
H53 C90 2.9420 no .
H53 C126 3.5119 no .
H53 C147 3.2356 no 2_646
H53 H13N 2.5138 no .
H53 H127 3.0562 no .
H53 H147 2.3198 no 2_646
H54 Cl6 3.1609 no .
H54 C89 3.5306 no 1_455
H54 H36 2.8252 no 2_646
H54 H38 3.5801 no 2_646
H54 H89 3.0448 no 1_455
H54 H92 2.8617 no 1_455
H9N Cl6 3.4405 no .
H9N Cl8 3.4051 no .
H9N C123 3.5504 no .
H9N H123 3.0363 no .
H9N H171 3.5856 no .
H56 Cl8 3.2074 no .
H56 H13N 2.9655 no .
H56 H94 2.6952 no .
H57 C38 2.9231 no 2_646
H57 C40 3.2195 no 2_646
H57 C145 3.4626 no 2_646
H57 C146 3.5651 no 2_646
H57 H38 2.3724 no 2_646
H57 H40 2.9407 no 2_646
H57 H145 3.5450 no 2_646
H57 H147 3.5313 no 2_646
H58 C94 3.4841 no .
H58 C96 3.5911 no .
H58 C144 3.2263 no 2_646
H58 C145 3.5382 no 2_646
H58 H40 2.9187 no 2_646
H58 H94 2.8428 no .
H58 H96 3.0552 no .
H58 H144 3.2599 no 2_646
H58 H171 3.3217 no .
H59 C96 3.4933 no .
H59 C157 3.0604 no 2_645
H59 C158 3.0522 no 2_645
H59 H96 2.6233 no .
H59 H16N 3.5701 no .
H59 H157 2.5507 no 2_645
H59 H158 2.5334 no 2_645
H59 H171 3.4576 no .
H60 N16 3.3454 no .
H60 C45 3.1420 no 1_554
H60 C46 3.5107 no 1_554
H60 C105 3.4883 no .
H60 C106 3.5757 no .
H60 C107 3.4751 no .
H60 H45 2.5395 no 1_554
H60 H46 3.2604 no 1_554
H60 H16N 2.7492 no .
H60 H105 3.1379 no .
H60 H107 3.1510 no .
H60 H171 3.4704 no .
H61 C95 3.5584 no 1_455
H61 C107 3.1383 no .
H61 C109 3.3345 no .
H61 H17 2.9576 no 1_455
H61 H45 3.5112 no 1_554
H61 H95 2.9572 no 1_455
H61 H107 2.9768 no .
H61 H109 3.3156 no .
H61 H171 3.4349 no .
H10N Cl6 3.0211 no .
H10N C93 3.0491 no 1_455
H10N H92 3.1496 no 1_455
H10N H93 2.5644 no 1_455
H63 C16 3.3693 no 1_455
H63 C17 3.2938 no 1_455
H63 C92 3.4601 no 1_455
H63 C93 2.9060 no 1_455
H63 C95 2.9204 no 1_455
H63 C97 3.5121 no 1_455
H63 H16 2.7766 no 1_455
H63 H17 2.6286 no 1_455
H63 H93 3.0870 no 1_455
H63 H95 3.0888 no 1_455
H64 Cl7 3.4479 no .
H64 C16 3.2608 no 1_455
H64 C17 3.3785 no 1_455
H64 C109 3.4174 no .
H64 H16 2.6555 no 1_455
H64 H17 2.9058 no 1_455
H64 H109 3.0841 no .
H64 H17N 3.3424 no .
H65 Cl8 3.1759 no 1_455
H65 Cl9 3.1958 no 1_455
H65 H15 3.2266 no 1_455
H65 H16 3.0415 no 1_455
H65 H14N 2.9665 no 1_455
H66 Cl7 3.1248 no .
H66 N17 3.2804 no .
H66 N18 2.7488 no .
H66 C118 3.4641 no .
H66 C119 3.5215 no .
H66 C121 3.1606 no .
H66 H17N 2.4350 no .
H66 H18N 2.8109 no .
H66 H121 2.5152 no .
H67 Cl8 3.2608 no 1_455
H67 C122 3.0069 no 1_455
H67 C124 2.8330 no 1_455
H67 H15 3.0073 no 1_455
H67 H122 2.8219 no 1_455
H67 H124 2.4934 no 1_455
H68 N18 2.7414 no .
H68 C113 3.5599 no .
H68 C117 3.2577 no .
H68 C118 2.8856 no .
H68 C119 3.0566 no .
H68 C121 3.5917 no .
H68 H17N 3.5778 no .
H68 H117 3.3542 no .
H68 H18N 3.3925 no .
H68 H119 2.5455 no .
H68 H121 2.8393 no .
H11N Cl5 2.9204 no .
H11N C124 3.5762 no 1_455
H11N C163 3.3369 no 1_556
H11N C165 3.4650 no 1_556
H11N H122 3.3540 no 1_455
H11N H124 2.8068 no 1_455
H11N H163 2.7237 no 1_556
H11N H165 2.9742 no 1_556
H70 C9 3.4634 no 1_455
H70 C11 3.2767 no 1_455
H70 C163 3.2512 no 1_556
H70 H9 3.5669 no 1_455
H70 H11 3.2652 no 1_455
H70 H162 3.1134 no 1_556
H70 H163 2.7574 no 1_556
H71 C8 3.3353 no 1_455
H71 C9 3.0743 no 1_455
H71 C10 3.3913 no 1_455
H71 C11 2.8684 no 1_455
H71 C12 3.2026 no 1_455
H71 C13 2.9334 no 1_455
H71 C122 3.4372 no 1_455
H71 H9 3.5653 no 1_455
H71 H11 3.2712 no 1_455
H71 H15 3.5052 no 1_455
H71 H122 2.5772 no 1_455
H72 C7 3.0578 no 1_455
H72 C8 2.9934 no 1_455
H72 C9 2.9589 no 1_455
H72 H7 2.6157 no 1_455
H72 H8 3.0726 no 1_455
H72 H9 2.9903 no 1_455
H72 H122 3.4137 no 1_455
H72 H162 3.4567 no 1_556
H72 H163 3.2704 no 1_556
H73 N23 3.0714 no 1_556
H73 C5 3.2071 no 1_455
H73 C7 3.0903 no 1_455
H73 C154 3.4846 no 1_556
H73 C155 2.8760 no 1_556
H73 C156 3.2997 no 1_556
H73 C160 3.2507 no 1_556
H73 H5 2.2634 no 1_455
H73 H7 2.4026 no 1_455
H73 H8 2.8864 no 1_455
H73 H23N 2.7532 no 1_556
H73 H154 2.9092 no 1_556
H73 H156 3.5722 no 1_556
H74 N23 3.3227 no 1_556
H74 C28 3.1734 no 1_456
H74 C153 3.3015 no 1_556
H74 C154 3.1593 no 1_556
H74 H28 2.6622 no 1_456
H74 H29 2.7671 no 1_456
H74 H30 2.8431 no 1_456
H74 H23N 2.8154 no 1_556
H74 H154 2.6341 no 1_556
H74 H166 3.0580 no 1_456
H75 Cl10 3.2236 no 1_556
H75 C25 3.0301 no 1_456
H75 C27 2.9098 no 1_456
H75 C28 2.8989 no 1_456
H75 H25 3.1010 no 1_456
H75 H28 2.8167 no 1_456
H75 H29 2.5378 no 1_456
H75 H166 3.0968 no 1_456
H75 H168 3.4935 no 1_456
H12N Cl5 2.7932 no .
H12N C122 3.5644 no 1_455
H12N C124 2.9536 no 1_455
H12N H122 3.5180 no 1_455
H12N H124 2.3917 no 1_455
H12N H126 3.3014 no 1_455
H77 C22 3.5300 no 1_456
H77 C24 3.5106 no 1_456
H77 H19N 3.4841 no 1_456
H77 H128 3.4839 no 1_456
H77 H168 2.8407 no 1_456
H78 Cl10 3.3324 no 1_556
H78 C22 3.2473 no 1_456
H78 C23 2.8193 no 1_456
H78 C25 2.9275 no 1_456
H78 C27 3.4310 no 1_456
H78 H22 3.5403 no 1_456
H78 H23 3.0526 no 1_456
H78 H25 3.2201 no 1_456
H79 Cl5 3.5024 no .
H79 H20N 2.9680 no 1_556
H79 H165 3.0272 no 1_556
H80 C127 3.4549 no 1_456
H80 C128 2.8640 no 1_456
H80 C129 2.8846 no 1_456
H80 C130 3.4547 no 1_456
H80 H21 3.2793 no 1_456
H80 H22 3.3138 no 1_456
H80 H86 3.2340 no 1_455
H80 H126 3.0319 no 1_455
H80 H128 3.0218 no 1_456
H80 H129 3.0724 no 1_456
H81 Cl4 3.4070 no .
H81 N20 2.9212 no 1_556
H81 C127 3.3182 no 1_556
H81 C131 2.9965 no 1_556
H81 C132 2.7372 no 1_556
H81 C133 3.2841 no 1_556
H81 H131 3.1939 no 1_556
H81 H20N 2.7694 no 1_556
H81 H134 2.6977 no 1_556
H82 C86 3.5713 no 1_455
H82 C102 3.0631 no 1_456
H82 C103 3.0566 no 1_456
H82 H19 2.9331 no 1_456
H82 H21 3.5540 no 1_456
H82 H22 3.5396 no 1_456
H82 H86 2.8825 no 1_455
H82 H87 3.0684 no 1_455
H82 H102 2.9786 no 1_456
H82 H103 2.9737 no 1_456
H13N Cl8 3.0886 no .
H13N C53 2.9959 no .
H13N C55 3.5476 no .
H13N H53 2.5138 no .
H13N H56 2.9655 no .
H84 C18 2.9130 no 1_456
H84 C19 2.9836 no 1_456
H84 H18 2.5332 no 1_456
H84 H19 2.6549 no 1_456
H84 H107 3.4953 no 1_556
H84 H131 3.4872 no 1_556
H84 H134 3.1182 no 1_556
H85 C18 3.3912 no 1_456
H85 C19 3.4841 no 1_456
H85 C100 3.2968 no 1_456
H85 C101 2.8844 no 1_456
H85 C102 2.9674 no 1_456
H85 C103 3.4509 no 1_456
H85 H18 2.7344 no 1_456
H85 H19 2.9149 no 1_456
H85 H87 3.0206 no 1_455
H85 H101 3.1254 no 1_456
H85 H102 3.2537 no 1_456
H86 C80 3.2165 no 1_655
H86 C82 3.0095 no 1_655
H86 H51 3.1113 no .
H86 H80 3.2340 no 1_655
H86 H82 2.8825 no 1_655
H86 H102 3.4676 no 1_556
H86 H129 3.0314 no 1_556
H86 H170 3.3398 no 1_655
H87 N7 3.2028 no 1_655
H87 C82 3.3661 no 1_655
H87 C83 3.4257 no 1_655
H87 C84 3.3424 no 1_655
H87 C101 3.5035 no 1_556
H87 C102 3.1704 no 1_556
H87 H7N 2.6610 no 1_655
H87 H82 3.0684 no 1_655
H87 H85 3.0206 no 1_655
H87 H101 3.2087 no 1_556
H87 H102 2.5558 no 1_556
H87 H170 3.3947 no 1_655
H88 C33 3.0770 no 2_746
H88 C34 3.4218 no 2_746
H88 C52 3.5386 no 1_655
H88 C149 3.5224 no 2_646
H88 H33 3.0064 no 2_746
H88 H36 3.1155 no 2_746
H88 H7N 3.5295 no 1_655
H88 H52 2.6643 no 1_655
H88 H149 2.8298 no 2_646
H88 H151 3.4540 no 2_646
H88 H170 3.4570 no 1_655
H89 N6 3.4792 no 2_746
H89 C35 3.1529 no 2_746
H89 C36 3.4729 no 2_746
H89 C37 3.5293 no 2_746
H89 H36 2.4329 no 2_746
H89 H37 3.3060 no 2_746
H89 H52 3.1737 no 1_655
H89 H54 3.0448 no 1_655
H89 H149 3.2519 no 2_646
H89 H170 3.3894 no 1_655
H14N Cl6 3.3934 no 1_655
H14N Cl8 3.4252 no .
H14N C65 3.5099 no 1_655
H14N H65 2.9665 no 1_655
H91 C36 3.4938 no 2_746
H91 C37 2.8342 no 2_746
H91 C39 3.1413 no 2_746
H91 C145 3.5423 no 2_646
H91 H37 2.7282 no 2_746
H91 H39 3.2340 no 2_746
H91 H145 2.6484 no 2_646
H91 H147 3.4358 no 2_646
H91 H148 3.5285 no 2_646
H92 Cl6 3.3637 no 1_655
H92 H54 2.8617 no 1_655
H92 H10N 3.1496 no 1_655
H93 N9 3.3192 no 1_655
H93 N10 2.9784 no 1_655
H93 C39 3.5092 no 2_746
H93 C40 3.4530 no 2_746
H93 C41 3.1999 no 2_746
H93 C42 3.4863 no 2_746
H93 C57 3.0838 no 1_655
H93 C61 3.5199 no 1_655
H93 C62 2.8625 no 1_655
H93 C63 3.5586 no 1_655
H93 H42 2.8677 no 2_746
H93 H10N 2.5644 no 1_655
H93 H63 3.0870 no 1_655
H94 Cl8 3.2130 no .
H94 C56 3.5804 no .
H94 C58 3.3837 no .
H94 C144 3.5207 no 2_646
H94 C145 3.5823 no 2_646
H94 H56 2.6952 no .
H94 H58 2.8428 no .
H94 H144 3.0158 no 2_646
H94 H145 3.1280 no 2_646
H94 H171 3.5523 no .
H95 C2 3.4676 no 2_746
H95 C42 3.3295 no 2_746
H95 C60 3.3923 no 1_655
H95 C61 2.9397 no 1_655
H95 C62 3.2930 no 1_655
H95 H2 3.0320 no 2_746
H95 H17 3.3056 no .
H95 H42 2.4021 no 2_746
H95 H45 3.5298 no 1_654
H95 H61 2.9572 no 1_655
H95 H63 3.0888 no 1_655
H96 Cl9 3.3410 no .
H96 C58 3.1910 no .
H96 C59 2.9432 no .
H96 C171 3.5629 no .
H96 H58 3.0552 no .
H96 H59 2.6233 no .
H96 H144 3.1643 no 2_646
H96 H157 3.4923 no 2_645
H96 H171 3.0561 no .
H15N Cl9 3.2145 no .
H15N C17 3.0512 no .
H15N C18 2.9388 no .
H15N H17 2.9678 no .
H15N H18 2.7660 no .
H98 C2 3.5434 no 2_746
H98 C17 3.2634 no .
H98 C18 3.3311 no .
H98 H2 3.5882 no 2_746
H98 H17 2.6494 no .
H98 H18 2.7848 no .
H98 H44 3.2475 no 1_654
H98 H45 3.0651 no 1_654
H99 C1 3.0524 no 2_746
H99 C2 2.9839 no 2_746
H99 C3 3.1507 no 2_746
H99 C4 3.3338 no 2_746
H99 C5 3.3879 no 2_746
H99 C6 3.2883 no 2_746
H99 H2 3.3932 no 2_746
H99 H157 3.1157 no 2_645
H100 C2 3.5393 no 2_746
H100 C3 2.7822 no 2_746
H100 C4 2.7553 no 2_746
H100 C5 3.5206 no 2_746
H100 C44 3.4107 no 1_654
H100 H3 2.8493 no 2_746
H100 H4 2.7857 no 2_746
H100 H18 3.3557 no .
H100 H44 3.1313 no 1_654
H100 H45 3.5083 no 1_654
H100 H156 3.2907 no 2_645
H101 C4 3.5734 no 2_746
H101 C154 3.5796 no 2_645
H101 H4 2.9266 no 2_746
H101 H85 3.1254 no 1_654
H101 H87 3.2087 no 1_554
H101 H151 2.8321 no 2_645
H101 H154 3.2289 no 2_645
H101 H155 3.0946 no 2_645
H101 H156 3.4465 no 2_645
H102 C87 3.2022 no 1_554
H102 C151 3.5640 no 2_645
H102 C154 3.5140 no 2_645
H102 H50 3.0160 no 1_554
H102 H51 3.4157 no 1_554
H102 H82 2.9786 no 1_654
H102 H85 3.2537 no 1_654
H102 H86 3.4676 no 1_554
H102 H87 2.5558 no 1_554
H102 H151 3.3204 no 2_645
H102 H155 2.6940 no 2_645
H103 C47 3.3738 no 1_554
H103 C130 2.9821 no .
H103 H47 3.2520 no 1_554
H103 H50 3.0171 no 1_554
H103 H82 2.9737 no 1_654
H103 H129 3.5941 no .
H103 H130 2.2240 no .
H16N C60 3.2921 no .
H16N H59 3.5701 no .
H16N H60 2.7492 no .
H105 C43 3.5733 no 1_554
H105 C44 3.2603 no 1_554
H105 C45 2.9217 no 1_554
H105 C46 2.9248 no 1_554
H105 C47 3.2505 no 1_554
H105 C48 3.5721 no 1_554
H105 C130 3.4524 no .
H105 C131 3.5337 no .
H105 H45 3.2635 no 1_554
H105 H46 3.2754 no 1_554
H105 H60 3.1379 no .
H105 H130 2.7903 no .
H105 H131 2.9539 no .
H106 C130 2.8133 no .
H106 C131 2.8949 no .
H106 H21 3.3112 no .
H106 H130 2.4099 no .
H106 H131 2.5592 no .
H107 C44 2.9647 no 1_554
H107 C45 3.0908 no 1_554
H107 H17 3.5801 no 1_455
H107 H44 2.8157 no 1_554
H107 H45 3.0311 no 1_554
H107 H60 3.1510 no .
H107 H61 2.9768 no .
H107 H84 3.4953 no 1_554
H107 H131 3.0457 no .
H108 Cl9 3.4632 no .
H108 N4 2.9846 no .
H108 C15 3.3587 no .
H108 C19 3.0724 no .
H108 C20 2.7976 no .
H108 C21 3.3762 no .
H108 H19 3.2737 no .
H108 H4N 2.8576 no .
H108 H21 2.8001 no .
H109 C15 3.4489 no 1_455
H109 C16 2.8862 no 1_455
H109 C17 2.8726 no 1_455
H109 C18 3.4006 no 1_455
H109 H16 3.0822 no 1_455
H109 H17 3.0765 no 1_455
H109 H61 3.3156 no .
H109 H64 3.0841 no .
H109 H133 3.3901 no .
H109 H134 3.3975 no .
H110 Cl7 3.5637 no .
H110 H12 3.1087 no .
H110 H4N 3.0074 no .
H17N Cl7 2.7560 no .
H17N C66 3.0169 no .
H17N H64 3.3424 no .
H17N H66 2.4350 no .
H17N H68 3.5778 no .
H112 Cl1 3.3252 no .
H112 C134 3.1989 no .
H112 C136 2.8368 no .
H112 C138 2.9410 no .
H112 C139 3.3869 no .
H112 H133 3.5054 no .
H112 H136 3.1170 no .
H112 H138 3.2706 no .
H113 C134 3.5566 no .
H113 C135 3.4642 no .
H113 C137 3.5383 no .
H113 H3N 3.5833 no 1_455
H113 H14 2.9415 no 1_455
H113 H16 3.5747 no 1_455
H114 Cl1 3.2083 no .
H114 C137 3.5764 no .
H114 C138 3.0181 no .
H114 C139 2.8620 no .
H114 C140 2.8631 no .
H114 H11 3.1039 no 1_455
H114 H138 3.1148 no .
H114 H140 2.5202 no .
H114 H141 2.7771 no .
H115 N1 3.3157 no .
H115 C41 3.2750 no .
H115 C42 3.0345 no .
H115 C140 3.0912 no .
H115 C142 3.5770 no .
H115 H1N 2.8083 no .
H115 H9 3.4677 no 1_455
H115 H11 3.0097 no 1_455
H115 H43 2.3996 no .
H115 H140 2.6903 no .
H115 H141 2.5813 no .
H115 H142 2.7396 no .
H116 N1 3.0373 no .
H116 C1 2.8301 no .
H116 C2 3.1173 no .
H116 C6 3.3412 no .
H116 C42 3.3476 no .
H116 C159 3.2788 no 1_556
H116 C161 3.0479 no 1_556
H116 H1N 2.8057 no .
H116 H2 3.3287 no .
H116 H43 2.7191 no .
H116 H159 2.3288 no 1_556
H116 H161 2.7357 no 1_556
H116 H162 2.4578 no 1_556
H117 C161 3.0544 no 1_556
H117 C162 2.9787 no 1_556
H117 C164 2.9179 no 1_556
H117 H10 3.3333 no .
H117 H68 3.3542 no .
H117 H161 2.9808 no 1_556
H117 H162 2.6979 no 1_556
H117 H164 2.9348 no 1_556
H18N Cl7 2.9397 no .
H18N C10 3.4167 no .
H18N C12 3.4546 no .
H18N C66 3.5936 no .
H18N H10 2.8482 no .
H18N H12 2.9233 no .
H18N H66 2.8109 no .
H18N H68 3.3925 no .
H119 C68 3.4013 no .
H119 C162 3.3488 no 1_556
H119 C163 3.4145 no 1_556
H119 C164 3.0919 no 1_556
H119 C165 3.2323 no 1_556
H119 C166 2.9036 no 1_556
H119 C167 2.9723 no 1_556
H119 H68 2.5455 no .
H119 H164 3.5740 no 1_556
H119 H166 3.3082 no 1_556
H119 H167 3.5028 no 1_556
H120 C10 3.3262 no .
H120 C164 3.4674 no 1_556
H120 C166 3.2729 no 1_556
H120 H7 3.3337 no .
H120 H10 2.8233 no .
H120 H164 3.5684 no 1_556
H120 H166 3.2577 no 1_556
H121 Cl6 3.2885 no .
H121 C66 2.8405 no .
H121 C68 3.0175 no .
H121 H66 2.5152 no .
H121 H68 2.8393 no .
H121 H167 3.0314 no 1_556
H122 N11 2.7116 no 1_655
H122 C67 3.5779 no 1_655
H122 C70 3.0628 no 1_655
H122 C71 2.8819 no 1_655
H122 C72 3.3058 no 1_655
H122 C76 3.5454 no 1_655
H122 H67 2.8219 no 1_655
H122 H11N 3.3540 no 1_655
H122 H71 2.5772 no 1_655
H122 H72 3.4137 no 1_655
H122 H12N 3.5180 no 1_655
H123 Cl4 3.1469 no .
H123 Cl6 3.1850 no .
H123 H9N 3.0363 no .
H123 H128 3.0312 no 1_556
H123 H167 3.2237 no 1_556
H124 Cl5 3.1161 no 1_655
H124 N11 2.7393 no 1_655
H124 N12 3.2454 no 1_655
H124 C67 3.1459 no 1_655
H124 C70 3.5356 no 1_655
H124 C71 3.4797 no 1_655
H124 H67 2.4934 no 1_655
H124 H11N 2.8068 no 1_655
H124 H12N 2.3917 no 1_655
H19N Cl11 2.8496 no .
H19N C24 3.4522 no .
H19N C26 2.8971 no .
H19N H24 3.4009 no .
H19N H26 2.3871 no .
H19N H29 3.3626 no .
H19N H77 3.4841 no 1_654
H126 Cl5 3.5061 no 1_655
H126 C80 3.3524 no 1_655
H126 C128 3.2368 no 1_556
H126 C129 3.3613 no 1_556
H126 H12N 3.3014 no 1_655
H126 H80 3.0319 no 1_655
H126 H128 2.6196 no 1_556
H126 H129 2.8830 no 1_556
H127 C50 3.5071 no .
H127 C51 2.9649 no .
H127 C53 2.8747 no .
H127 C55 3.3692 no .
H127 C128 3.3513 no 1_556
H127 C129 3.2520 no 1_556
H127 H51 3.2131 no .
H127 H53 3.0562 no .
H127 H128 2.7762 no 1_556
H127 H129 2.5746 no 1_556
H128 Cl4 3.2655 no 1_554
H128 C123 2.9743 no 1_554
H128 C125 2.8934 no 1_554
H128 C126 2.9094 no 1_554
H128 H77 3.4839 no 1_654
H128 H80 3.0218 no 1_654
H128 H123 3.0312 no 1_554
H128 H126 2.6196 no 1_554
H128 H127 2.7762 no 1_554
H129 N8 3.4440 no 1_554
H129 C49 3.2138 no 1_554
H129 C50 3.2244 no 1_554
H129 C51 3.4144 no 1_554
H129 C126 3.1791 no 1_554
H129 H8N 2.9768 no 1_554
H129 H50 2.7160 no 1_554
H129 H51 3.4102 no 1_554
H129 H80 3.0724 no 1_654
H129 H86 3.0314 no 1_554
H129 H103 3.5941 no .
H129 H126 2.8830 no 1_554
H129 H127 2.5746 no 1_554
H130 N8 2.9262 no 1_554
H130 C43 3.2482 no 1_554
H130 C47 3.3336 no 1_554
H130 C48 2.8305 no 1_554
H130 C49 3.2893 no 1_554
H130 C103 3.1739 no .
H130 C105 3.0501 no .
H130 H8N 2.6345 no 1_554
H130 H50 2.7172 no 1_554
H130 H103 2.2240 no .
H130 H105 2.7903 no .
H130 H106 2.4099 no .
H131 C105 2.9772 no .
H131 C106 2.9514 no .
H131 C107 2.9905 no .
H131 H24 3.4908 no .
H131 H81 3.1939 no 1_554
H131 H84 3.4872 no 1_554
H131 H105 2.9539 no .
H131 H106 2.5592 no .
H131 H107 3.0457 no .
H20N Cl11 2.9223 no .
H20N C79 3.4685 no 1_554
H20N C81 3.3688 no 1_554
H20N H24 3.3312 no .
H20N H26 2.8842 no .
H20N H79 2.9680 no 1_554
H20N H81 2.7694 no 1_554
H133 C24 3.5025 no .
H133 C106 3.2708 no .
H133 C107 3.0966 no .
H133 C108 3.3216 no .
H133 C109 2.9455 no .
H133 C110 3.1725 no .
H133 C111 2.9766 no .
H133 H24 2.6300 no .
H133 H109 3.3901 no .
H133 H112 3.5054 no .
H134 C81 3.1958 no 1_554
H134 C107 3.4932 no .
H134 C109 3.3522 no .
H134 H81 2.6977 no 1_554
H134 H84 3.1182 no 1_554
H134 H109 3.3975 no .
H135 N4 2.7517 no 1_455
H135 C15 3.5746 no 1_455
H135 C19 3.3391 no 1_455
H135 C20 2.9192 no 1_455
H135 C21 3.0770 no 1_455
H135 C23 3.5709 no 1_455
H135 H3N 3.5672 no 1_455
H135 H19 3.4454 no 1_455
H135 H4N 3.3569 no 1_455
H135 H22 2.5765 no 1_455
H135 H23 2.8086 no 1_455
H136 Cl2 3.2392 no .
H136 C24 3.0031 no .
H136 C26 2.8404 no .
H136 H24 2.7958 no .
H136 H26 2.4844 no .
H136 H112 3.1170 no .
H137 Cl3 3.1109 no 1_455
H137 N3 3.2575 no 1_455
H137 N4 2.7836 no 1_455
H137 C20 3.4976 no 1_455
H137 C21 3.5608 no 1_455
H137 C23 3.1804 no 1_455
H137 H3N 2.4224 no 1_455
H137 H4N 2.8138 no 1_455
H137 H23 2.5364 no 1_455
H138 Cl1 3.1431 no .
H138 Cl2 3.1472 no .
H138 C37 3.4959 no .
H138 H6N 3.0894 no .
H138 H112 3.2706 no .
H138 H114 3.1148 no .
H21N Cl12 3.1044 no .
H21N C38 3.0947 no .
H21N H35 3.2964 no .
H21N H38 2.7566 no .
H140 Cl3 3.5798 no 1_455
H140 C11 3.4393 no 1_455
H140 C114 3.1100 no .
H140 C115 3.1867 no .
H140 H11 3.0952 no 1_455
H140 H3N 3.3601 no 1_455
H140 H114 2.5202 no .
H140 H115 2.6903 no .
H141 C36 3.4258 no .
H141 C38 3.0008 no .
H141 C40 2.9079 no .
H141 C41 3.2492 no .
H141 C114 3.3489 no .
H141 C115 3.2490 no .
H141 H38 3.3289 no .
H141 H40 3.1953 no .
H141 H114 2.7771 no .
H141 H115 2.5813 no .
H142 C9 2.9917 no 1_455
H142 C11 3.2239 no 1_455
H142 C115 3.4975 no .
H142 H9 2.8188 no 1_455
H142 H11 3.2143 no 1_455
H142 H40 3.1148 no .
H142 H115 2.7396 no .
H142 H169 3.5069 no 1_455
H143 N2 3.2057 no 1_455
H143 C7 3.1686 no 1_455
H143 C8 3.2896 no 1_455
H143 C9 3.2155 no 1_455
H143 C158 3.1901 no 1_556
H143 H2N 2.6228 no 1_455
H143 H8 2.7332 no 1_455
H143 H9 2.8829 no 1_455
H143 H157 3.5599 no 1_556
H143 H158 2.6175 no 1_556
H143 H169 3.5128 no 1_455
H144 C92 3.4805 no 2_656
H144 C94 2.9054 no 2_656
H144 C96 3.0024 no 2_656
H144 H2N 3.1113 no 1_455
H144 H39 2.8921 no 1_455
H144 H58 3.2599 no 2_656
H144 H94 3.0158 no 2_656
H144 H96 3.1643 no 2_656
H144 H169 3.4347 no 1_455
H145 C91 3.3612 no 2_656
H145 C92 3.5853 no 2_656
H145 C94 3.4345 no 2_656
H145 H37 3.0813 no 1_455
H145 H39 3.1423 no 1_455
H145 H57 3.5450 no 2_656
H145 H91 2.6484 no 2_656
H145 H94 3.1280 no 2_656
H145 H169 3.2919 no 1_455
H22N Cl2 3.3878 no 1_455
H22N Cl12 3.5811 no .
H22N C25 3.5333 no 1_455
H22N H25 3.0372 no 1_455
H22N H38 3.5673 no .
H22N H169 3.5768 no 1_455
H147 C51 3.4222 no 2_656
H147 C53 2.8156 no 2_656
H147 C55 3.5999 no 2_656
H147 H51 3.4172 no 2_656
H147 H53 2.3198 no 2_656
H147 H57 3.5313 no 2_656
H147 H91 3.4358 no 2_656
H148 Cl2 3.1891 no 1_455
H148 H5N 2.9678 no 1_455
H148 H37 2.6843 no 1_455
H148 H91 3.5285 no 2_656
H149 N5 3.1124 no 1_455
H149 N6 3.1741 no 1_455
H149 C29 2.9774 no 1_455
H149 C34 3.0396 no 1_455
H149 C88 2.9880 no 2_656
H149 C89 3.2350 no 2_656
H149 H5N 2.7441 no 1_455
H149 H28 3.3248 no 1_455
H149 H6N 3.5974 no 1_455
H149 H88 2.8298 no 2_656
H149 H89 3.2519 no 2_656
H150 Cl12 3.0786 no .
H150 H25 3.5231 no 1_455
H150 H33 3.2622 no .
H150 H35 2.6950 no .
H151 C29 3.3216 no 1_455
H151 C30 3.0945 no 1_455
H151 C31 3.4609 no 1_455
H151 C101 3.4816 no 2_655
H151 H28 3.3441 no 1_455
H151 H30 3.2433 no 1_455
H151 H88 3.4540 no 2_656
H151 H101 2.8321 no 2_655
H151 H102 3.3204 no 2_655
H152 Cl10 3.1873 no .
H152 C32 3.2167 no .
H152 C33 3.2950 no .
H152 C172 3.4234 no .
H152 H32 2.9823 no .
H152 H33 3.1079 no .
H152 H47 3.5863 no 2_656
H152 H49 2.6767 no 2_656
H152 H172 2.9905 no .
H23N Cl10 3.2412 no .
H23N C73 2.8946 no 1_554
H23N C74 2.9342 no 1_554
H23N H73 2.7532 no 1_554
H23N H74 2.8154 no 1_554
H154 C73 3.4194 no 1_554
H154 C74 3.2845 no 1_554
H154 C101 3.4171 no 2_655
H154 H4 3.1512 no 1_454
H154 H5 3.3140 no 1_454
H154 H73 2.9092 no 1_554
H154 H74 2.6341 no 1_554
H154 H101 3.2289 no 2_655
H155 C47 3.5560 no 2_656
H155 C101 2.9348 no 2_655
H155 C102 2.6906 no 2_655
H155 C103 3.3251 no 2_655
H155 H47 2.6701 no 2_656
H155 H49 3.3920 no 2_656
H155 H50 3.4613 no 2_656
H155 H101 3.0946 no 2_655
H155 H102 2.6940 no 2_655
H156 C99 3.1043 no 2_655
H156 C100 2.9115 no 2_655
H156 C101 3.0179 no 2_655
H156 C102 3.2898 no 2_655
H156 C103 3.4557 no 2_655
H156 C104 3.3922 no 2_655
H156 H5 3.2258 no 1_454
H156 H46 3.2405 no 2_656
H156 H47 3.5120 no 2_656
H156 H73 3.5722 no 1_554
H156 H100 3.2907 no 2_655
H156 H101 3.4465 no 2_655
H157 N15 3.0387 no 2_655
H157 C59 3.4572 no 2_655
H157 C98 3.5411 no 2_655
H157 C99 3.2296 no 2_655
H157 H8 3.3840 no 1_454
H157 H46 3.3949 no 2_656
H157 H59 2.5507 no 2_655
H157 H96 3.4923 no 2_655
H157 H99 3.1157 no 2_655
H157 H143 3.5599 no 1_554
H158 C59 3.2343 no 2_655
H158 C143 3.2956 no 1_554
H158 H2 3.2948 no 1_554
H158 H8 3.2681 no 1_454
H158 H9 3.3020 no 1_454
H158 H43 3.1703 no 1_554
H158 H59 2.5334 no 2_655
H158 H143 2.6175 no 1_554
H159 C2 3.1464 no 1_554
H159 C3 3.5163 no 1_554
H159 C116 3.1520 no 1_554
H159 H2 2.9205 no 1_554
H159 H3 3.5470 no 1_554
H159 H9 2.9593 no 1_454
H159 H43 3.2320 no 1_554
H159 H116 2.3288 no 1_554
H24N Cl10 3.4642 no .
H24N C31 3.1272 no .
H24N C32 3.4074 no .
H24N H31 2.6858 no .
H24N H32 3.2333 no .
H24N H172 3.5546 no .
H161 C2 3.2316 no 1_554
H161 C3 2.8135 no 1_554
H161 C4 2.9884 no 1_554
H161 C5 3.5098 no 1_554
H161 C116 3.4240 no 1_554
H161 C117 3.5442 no 1_554
H161 H3 3.0051 no 1_554
H161 H4 3.2955 no 1_554
H161 H31 2.9812 no .
H161 H116 2.7357 no 1_554
H161 H117 2.9808 no 1_554
H162 C116 2.9081 no 1_554
H162 C117 3.0336 no 1_554
H162 H9 3.5293 no 1_454
H162 H70 3.1134 no 1_554
H162 H72 3.4567 no 1_554
H162 H116 2.4578 no 1_554
H162 H117 2.6979 no 1_554
H163 Cl10 3.3664 no .
H163 N11 2.8915 no 1_554
H163 C70 3.3089 no 1_554
H163 C71 2.7098 no 1_554
H163 C72 3.0440 no 1_554
H163 C76 3.2417 no 1_554
H163 H11N 2.7237 no 1_554
H163 H70 2.7574 no 1_554
H163 H72 3.2704 no 1_554
H164 C4 3.0826 no 1_554
H164 C5 3.1179 no 1_554
H164 C30 3.5406 no .
H164 C31 3.5440 no .
H164 H4 3.0252 no 1_554
H164 H5 3.0899 no 1_554
H164 H30 2.9195 no .
H164 H31 2.9241 no .
H164 H117 2.9348 no 1_554
H164 H119 3.5740 no 1_554
H164 H120 3.5684 no 1_554
H165 Cl11 3.5032 no .
H165 H11N 2.9742 no 1_554
H165 H79 3.0272 no 1_554
H166 C73 3.3996 no 1_654
H166 C74 2.8705 no 1_654
H166 C75 2.9110 no 1_654
H166 C76 3.5087 no 1_654
H166 H29 3.1078 no .
H166 H30 3.1821 no .
H166 H74 3.0580 no 1_654
H166 H75 3.0968 no 1_654
H166 H119 3.3082 no 1_554
H166 H120 3.2577 no 1_554
H167 Cl4 3.4180 no 1_554
H167 C120 3.2341 no 1_554
H167 C121 2.8070 no 1_554
H167 C123 2.9341 no 1_554
H167 C125 3.4560 no 1_554
H167 H119 3.5028 no 1_554
H167 H121 3.0314 no 1_554
H167 H123 3.2237 no 1_554
H168 C120 3.5171 no 1_554
H168 C122 3.5085 no 1_554
H168 H75 3.4935 no 1_654
H168 H77 2.8407 no 1_654
H169 N22 3.5691 no 1_655
H169 C141 2.8132 no 1_655
H169 C142 2.9007 no 1_655
H169 C143 2.9125 no 1_655
H169 C144 2.8488 no 1_655
H169 C145 2.7444 no 1_655
H169 C146 2.7129 no 1_655
H169 H39 3.0659 no .
H169 H142 3.5069 no 1_655
H169 H143 3.5128 no 1_655
H169 H144 3.4347 no 1_655
H169 H145 3.2919 no 1_655
H169 H22N 3.5768 no 1_655
H170 N13 3.5816 no 1_455
H170 C85 2.7334 no 1_455
H170 C86 2.7642 no 1_455
H170 C87 2.8132 no 1_455
H170 C88 2.8483 no 1_455
H170 C89 2.8018 no 1_455
H170 C90 2.7449 no 1_455
H170 H52 3.1435 no .
H170 H86 3.3398 no 1_455
H170 H87 3.3947 no 1_455
H170 H88 3.4570 no 1_455
H170 H89 3.3894 no 1_455
H171 C57 2.7334 no .
H171 C58 2.7686 no .
H171 C59 2.8562 no .
H171 C60 2.8794 no .
H171 C61 2.8469 no .
H171 C62 2.7865 no .
H171 H9N 3.5856 no .
H171 H58 3.3217 no .
H171 H59 3.4576 no .
H171 H60 3.4704 no .
H171 H61 3.4349 no .
H171 H94 3.5523 no .
H171 H96 3.0561 no .
H172 N6 3.5596 no .
H172 C29 2.8123 no .
H172 C30 2.9076 no .
H172 C31 2.9353 no .
H172 C32 2.8841 no .
H172 C33 2.7582 no .
H172 C34 2.7136 no .
H172 H30 3.5085 no .
H172 H31 3.5341 no .
H172 H32 3.4824 no .
H172 H33 3.2975 no .
H172 H6N 3.5385 no .
H172 H152 2.9905 no .
H172 H24N 3.5546 no .

loop_
_geom_hbond_atom_site_label_D
_geom_hbond_atom_site_label_H
_geom_hbond_atom_site_label_A
_geom_hbond_distance_DA
_geom_hbond_distance_DH
_geom_hbond_distance_HA
_geom_hbond_angle_DHA
_geom_hbond_publ_flag
N1 H1N N2 2.759(3) 0.914 2.551 93.3 no
N2 H2N N1 2.759(3) 0.879 2.492 98.2 no
N3 H3N N4 2.739(3) 0.893 2.554 92.3 no
N4 H4N N3 2.739(3) 0.816 2.384 107.2 no
N5 H5N N6 2.708(3) 0.855 2.356 105.1 no
N6 H6N N5 2.708(3) 0.918 2.369 101.6 no
N7 H7N N8 2.755(3) 0.727 2.527 100.6 no
N8 H8N N7 2.755(3) 0.854 2.433 103.1 no
N9 H9N N10 2.719(4) 0.863 2.439 99.6 no
N10 H10N N9 2.719(4) 0.797 2.430 102.7 no
N11 H11N N12 2.730(3) 0.822 2.447 101.3 no
N12 H12N N11 2.730(3) 0.901 2.465 97.3 no
N13 H13N N14 2.710(3) 0.771 2.432 102.9 no
N14 H14N N13 2.710(3) 0.943 2.464 94.7 no
N15 H15N N16 2.742(3) 0.807 2.477 100.6 no
N16 H16N N15 2.742(3) 0.796 2.491 99.8 no
N17 H17N N18 2.731(3) 0.901 2.479 96.5 no
N18 H18N N17 2.731(3) 0.840 2.490 97.6 no
N19 H19N N20 2.742(3) 0.907 2.541 93.0 no
N20 H20N N19 2.742(3) 0.820 2.462 101.2 no
N21 H21N N22 2.709(4) 0.764 2.424 103.7 no
N22 H22N N21 2.709(4) 0.895 2.406 100.0 no
N23 H23N N24 2.755(3) 0.818 2.509 98.8 no
N24 H24N N23 2.755(3) 0.929 2.472 97.7 no

loop_
_geom_torsion_atom_site_label_1
_geom_torsion_atom_site_label_2
_geom_torsion_atom_site_label_3
_geom_torsion_atom_site_label_4
_geom_torsion
_geom_torsion_publ_flag
C1 N1 C42 C41 174.33(18) no
C42 N1 C1 C2 -7.1(4) no
C42 N1 C1 C6 173.49(19) no
C6 N2 C7 C8 166.84(19) no
C7 N2 C6 C1 179.78(19) no
C7 N2 C6 C5 -3.2(4) no
C14 N3 C15 C16 1.4(4) no
C14 N3 C15 C20 178.0(2) no
C15 N3 C14 C13 -171.13(19) no
C20 N4 C21 C22 -177.63(18) no
C21 N4 C20 C15 -179.08(19) no
C21 N4 C20 C19 2.1(4) no
C28 N5 C29 C30 12.9(4) no
C28 N5 C29 C34 -170.28(19) no
C29 N5 C28 C27 -166.33(19) no
C34 N6 C35 C36 179.10(19) no
C35 N6 C34 C29 -174.26(19) no
C35 N6 C34 C33 7.1(4) no
C43 N7 C84 C83 172.33(18) no
C84 N7 C43 C44 -4.9(4) no
C84 N7 C43 C48 177.72(18) no
C48 N8 C49 C50 179.55(18) no
C49 N8 C48 C43 170.36(18) no
C49 N8 C48 C47 -11.5(4) no
C56 N9 C57 C58 8.0(4) no
C56 N9 C57 C62 -173.42(19) no
C57 N9 C56 C55 -176.60(18) no
C62 N10 C63 C64 -169.29(19) no
C63 N10 C62 C57 -172.15(19) no
C63 N10 C62 C61 11.1(4) no
C70 N11 C71 C72 3.3(4) no
C70 N11 C71 C76 -177.65(18) no
C71 N11 C70 C69 -178.13(18) no
C76 N12 C77 C78 -170.13(19) no
C77 N12 C76 C71 -179.9(2) no
C77 N12 C76 C75 3.1(4) no
C85 N13 C126 C125 169.45(18) no
C126 N13 C85 C86 -13.8(4) no
C126 N13 C85 C90 168.84(19) no
C90 N14 C91 C92 -178.77(19) no
C91 N14 C90 C85 175.11(19) no
C91 N14 C90 C89 -5.8(4) no
C98 N15 C99 C100 6.4(4) no
C98 N15 C99 C104 -174.42(19) no
C99 N15 C98 C97 178.30(18) no
C104 N16 C105 C106 -166.80(19) no
C105 N16 C104 C99 -178.79(19) no
C105 N16 C104 C103 4.2(4) no
C112 N17 C113 C114 -5.2(4) no
C112 N17 C113 C118 177.8(2) no
C113 N17 C112 C111 172.13(19) no
C118 N18 C119 C120 177.29(18) no
C119 N18 C118 C113 178.35(18) no
C119 N18 C118 C117 -3.3(4) no
C127 N19 C168 C167 167.40(19) no
C168 N19 C127 C128 -1.1(4) no
C168 N19 C127 C132 -177.5(2) no
C132 N20 C133 C134 177.87(18) no
C133 N20 C132 C127 177.87(18) no
C133 N20 C132 C131 -2.5(4) no
C140 N21 C141 C142 -13.0(4) no
C140 N21 C141 C146 170.6(2) no
C141 N21 C140 C139 167.9(2) no
C146 N22 C147 C148 177.61(19) no
C147 N22 C146 C141 175.17(19) no
C147 N22 C146 C145 -6.5(4) no
C154 N23 C155 C156 8.3(4) no
C154 N23 C155 C160 -172.76(19) no
C155 N23 C154 C153 -177.53(18) no
C160 N24 C161 C162 -173.94(18) no
C161 N24 C160 C155 -178.31(18) no
C161 N24 C160 C159 4.0(4) no
N1 C1 C2 C3 -178.5(2) no
N1 C1 C6 N2 -6.4(4) no
N1 C1 C6 C5 176.55(19) no
C2 C1 C6 N2 174.2(2) no
C2 C1 C6 C5 -2.9(4) no
C6 C1 C2 C3 0.9(4) no
C1 C2 C3 C4 1.3(4) no
C2 C3 C4 C5 -1.5(4) no
C3 C4 C5 C6 -0.6(4) no
C4 C5 C6 N2 -174.2(2) no
C4 C5 C6 C1 2.8(4) no
N2 C7 C8 C9 131.7(2) no
N2 C7 C8 C10 -56.3(3) no
C7 C8 C9 C11 171.56(19) no
C7 C8 C10 C12 -171.4(2) no
C9 C8 C10 C12 0.7(4) no
C10 C8 C9 C11 -0.5(4) no
C8 C9 C11 C13 -0.4(4) no
C8 C10 C12 C13 -0.1(4) no
C9 C11 C13 C12 1.1(4) no
C9 C11 C13 C14 -176.83(19) no
C10 C12 C13 C11 -0.8(4) no
C10 C12 C13 C14 177.1(2) no
C11 C13 C14 N3 -113.0(3) no
C12 C13 C14 N3 69.2(3) no
N3 C15 C16 C17 175.1(2) no
N3 C15 C20 N4 5.2(3) no
N3 C15 C20 C19 -175.88(19) no
C16 C15 C20 N4 -178.0(2) no
C16 C15 C20 C19 0.9(4) no
C20 C15 C16 C17 -1.5(4) no
C15 C16 C17 C18 1.0(4) no
C16 C17 C18 C19 0.2(4) no
C17 C18 C19 C20 -0.8(4) no
C18 C19 C20 N4 179.1(2) no
C18 C19 C20 C15 0.2(4) no
N4 C21 C22 C23 73.8(3) no
N4 C21 C22 C24 -110.7(3) no
C21 C22 C23 C25 172.99(19) no
C21 C22 C24 C26 -173.37(19) no
C23 C22 C24 C26 2.3(4) no
C24 C22 C23 C25 -2.6(4) no
C22 C23 C25 C27 -0.2(4) no
C22 C24 C26 C27 0.8(4) no
C23 C25 C27 C26 3.2(4) no
C23 C25 C27 C28 -172.4(2) no
C24 C26 C27 C25 -3.5(4) no
C24 C26 C27 C28 172.2(2) no
C25 C27 C28 N5 -120.3(3) no
C26 C27 C28 N5 64.1(3) no
N5 C29 C30 C31 177.4(2) no
N5 C29 C34 N6 2.6(4) no
N5 C29 C34 C33 -178.70(19) no
C30 C29 C34 N6 179.6(2) no
C30 C29 C34 C33 -1.7(4) no
C34 C29 C30 C31 0.6(4) no
C29 C30 C31 C32 1.3(4) no
C30 C31 C32 C33 -2.0(4) no
C31 C32 C33 C34 0.9(4) no
C32 C33 C34 N6 179.6(3) no
C32 C33 C34 C29 1.0(4) no
N6 C35 C36 C37 30.6(4) no
N6 C35 C36 C38 -152.3(2) no
C35 C36 C37 C39 176.7(3) no
C35 C36 C38 C40 -176.9(3) no
C37 C36 C38 C40 0.4(4) no
C38 C36 C37 C39 -0.5(4) no
C36 C37 C39 C41 0.7(4) no
C36 C38 C40 C41 -0.6(4) no
C37 C39 C41 C40 -0.8(4) no
C37 C39 C41 C42 -177.3(3) no
C38 C40 C41 C39 0.7(4) no
C38 C40 C41 C42 177.5(2) no
C39 C41 C42 N1 -17.1(4) no
C40 C41 C42 N1 166.3(2) no
N7 C43 C44 C45 -176.9(2) no
N7 C43 C48 N8 -4.5(4) no
N7 C43 C48 C47 177.24(19) no
C44 C43 C48 N8 178.0(2) no
C44 C43 C48 C47 -0.3(4) no
C48 C43 C44 C45 0.5(4) no
C43 C44 C45 C46 -0.7(4) no
C44 C45 C46 C47 0.6(4) no
C45 C46 C47 C48 -0.4(4) no
C46 C47 C48 N8 -177.9(2) no
C46 C47 C48 C43 0.2(4) no
N8 C49 C50 C51 157.09(19) no
N8 C49 C50 C52 -26.8(4) no
C49 C50 C51 C53 176.1(2) no
C49 C50 C52 C54 -175.1(2) no
C51 C50 C52 C54 1.1(4) no
C52 C50 C51 C53 -0.2(4) no
C50 C51 C53 C55 -1.1(4) no
C50 C52 C54 C55 -0.6(4) no
C51 C53 C55 C54 1.6(4) no
C51 C53 C55 C56 -175.3(2) no
C52 C54 C55 C53 -0.7(4) no
C52 C54 C55 C56 176.0(2) no
C53 C55 C56 N9 -150.1(2) no
C54 C55 C56 N9 33.1(4) no
N9 C57 C58 C59 178.9(2) no
N9 C57 C62 N10 3.2(4) no
N9 C57 C62 C61 -179.87(19) no
C58 C57 C62 N10 -178.1(2) no
C58 C57 C62 C61 -1.2(4) no
C62 C57 C58 C59 0.3(4) no
C57 C58 C59 C60 1.3(4) no
C58 C59 C60 C61 -1.9(4) no
C59 C60 C61 C62 0.9(4) no
C60 C61 C62 N10 177.3(3) no
C60 C61 C62 C57 0.6(4) no
N10 C63 C64 C65 -116.5(3) no
N10 C63 C64 C66 67.8(3) no
C63 C64 C65 C67 -172.72(19) no
C63 C64 C66 C68 172.81(19) no
C65 C64 C66 C68 -3.0(4) no
C66 C64 C65 C67 3.0(4) no
C64 C65 C67 C69 -0.3(4) no
C64 C66 C68 C69 0.3(4) no
C65 C67 C69 C68 -2.5(4) no
C65 C67 C69 C70 172.9(2) no
C66 C68 C69 C67 2.5(4) no
C66 C68 C69 C70 -172.9(2) no
C67 C69 C70 N11 72.1(3) no
C68 C69 C70 N11 -112.6(3) no
N11 C71 C72 C73 178.9(2) no
N11 C71 C76 N12 4.7(3) no
N11 C71 C76 C75 -178.14(19) no
C72 C71 C76 N12 -176.21(19) no
C72 C71 C76 C75 0.9(4) no
C76 C71 C72 C73 -0.1(4) no
C71 C72 C73 C74 0.1(4) no
C72 C73 C74 C75 -0.8(4) no
C73 C74 C75 C76 1.7(4) no
C74 C75 C76 N12 175.3(2) no
C74 C75 C76 C71 -1.7(4) no
N12 C77 C78 C79 66.0(3) no
N12 C77 C78 C80 -116.5(3) no
C77 C78 C79 C81 175.7(2) no
C77 C78 C80 C82 -175.3(2) no
C79 C78 C80 C82 2.1(4) no
C80 C78 C79 C81 -1.9(4) no
C78 C79 C81 C83 -0.4(4) no
C78 C80 C82 C83 -0.1(4) no
C79 C81 C83 C82 2.4(4) no
C79 C81 C83 C84 -170.7(2) no
C80 C82 C83 C81 -2.2(4) no
C80 C82 C83 C84 171.0(2) no
C81 C83 C84 N7 -59.7(3) no
C82 C83 C84 N7 127.2(3) no
N13 C85 C86 C87 -177.1(2) no
N13 C85 C90 N14 -2.5(4) no
N13 C85 C90 C89 178.32(19) no
C86 C85 C90 N14 180.0(2) no
C86 C85 C90 C89 0.8(4) no
C90 C85 C86 C87 0.2(4) no
C85 C86 C87 C88 -1.3(4) no
C86 C87 C88 C89 1.3(4) no
C87 C88 C89 C90 -0.3(4) no
C88 C89 C90 N14 -179.9(2) no
C88 C89 C90 C85 -0.8(4) no
N14 C91 C92 C93 144.2(2) no
N14 C91 C92 C94 -39.4(4) no
C91 C92 C93 C95 176.0(2) no
C91 C92 C94 C96 -174.8(3) no
C93 C92 C94 C96 1.6(4) no
C94 C92 C93 C95 -0.6(4) no
C92 C93 C95 C97 -1.5(4) no
C92 C94 C96 C97 -0.5(4) no
C93 C95 C97 C96 2.6(4) no
C93 C95 C97 C98 -173.7(2) no
C94 C96 C97 C95 -1.6(4) no
C94 C96 C97 C98 174.5(3) no
C95 C97 C98 N15 -154.4(2) no
C96 C97 C98 N15 29.5(4) no
N15 C99 C100 C101 178.2(2) no
N15 C99 C104 N16 5.3(4) no
N15 C99 C104 C103 -177.61(19) no
C100 C99 C104 N16 -175.5(2) no
C100 C99 C104 C103 1.6(4) no
C104 C99 C100 C101 -1.0(4) no
C99 C100 C101 C102 0.2(4) no
C100 C101 C102 C103 -0.1(4) no
C101 C102 C103 C104 0.7(4) no
C102 C103 C104 N16 175.5(2) no
C102 C103 C104 C99 -1.5(4) no
N16 C105 C106 C107 -126.9(3) no
N16 C105 C106 C108 59.3(3) no
C105 C106 C107 C109 -171.7(2) no
C105 C106 C108 C110 171.3(2) no
C107 C106 C108 C110 -2.6(4) no
C108 C106 C107 C109 2.2(4) no
C106 C107 C109 C111 -0.1(4) no
C106 C108 C110 C111 0.9(4) no
C107 C109 C111 C110 -1.6(4) no
C107 C109 C111 C112 175.4(2) no
C108 C110 C111 C109 1.2(4) no
C108 C110 C111 C112 -175.8(2) no
C109 C111 C112 N17 116.7(3) no
C110 C111 C112 N17 -66.3(3) no
N17 C113 C114 C115 -176.2(2) no
N17 C113 C118 N18 -4.8(4) no
N17 C113 C118 C117 176.75(19) no
C114 C113 C118 N18 178.1(2) no
C114 C113 C118 C117 -0.3(4) no
C118 C113 C114 C115 0.7(4) no
C113 C114 C115 C116 -0.6(4) no
C114 C115 C116 C117 0.2(4) no
C115 C116 C117 C118 0.2(4) no
C116 C117 C118 N18 -178.5(2) no
C116 C117 C118 C113 -0.1(4) no
N18 C119 C120 C121 -74.5(3) no
N18 C119 C120 C122 110.5(3) no
C119 C120 C121 C123 -172.37(19) no
C119 C120 C122 C124 172.83(19) no
C121 C120 C122 C124 -2.3(4) no
C122 C120 C121 C123 2.7(4) no
C120 C121 C123 C125 -0.2(4) no
C120 C122 C124 C125 -0.5(4) no
C121 C123 C125 C124 -2.6(4) no
C121 C123 C125 C126 172.5(2) no
C122 C124 C125 C123 2.9(4) no
C122 C124 C125 C126 -172.2(2) no
C123 C125 C126 N13 117.9(3) no
C124 C125 C126 N13 -67.2(3) no
N19 C127 C128 C129 -174.3(2) no
N19 C127 C132 N20 -5.2(3) no
N19 C127 C132 C131 175.10(19) no
C128 C127 C132 N20 178.20(19) no
C128 C127 C132 C131 -1.5(4) no
C132 C127 C128 C129 2.1(4) no
C127 C128 C129 C130 -1.3(4) no
C128 C129 C130 C131 -0.2(4) no
C129 C130 C131 C132 0.8(4) no
C130 C131 C132 N20 -179.6(2) no
C130 C131 C132 C127 0.0(4) no
N20 C133 C134 C135 115.6(3) no
N20 C133 C134 C136 -68.8(3) no
C133 C134 C135 C137 173.33(19) no
C133 C134 C136 C138 -172.87(19) no
C135 C134 C136 C138 2.7(4) no
C136 C134 C135 C137 -2.4(4) no
C134 C135 C137 C139 -0.4(4) no
C134 C136 C138 C139 -0.3(4) no
C135 C137 C139 C138 2.8(4) no
C135 C137 C139 C140 -172.5(2) no
C136 C138 C139 C137 -2.4(4) no
C136 C138 C139 C140 172.7(2) no
C137 C139 C140 N21 -67.1(3) no
C138 C139 C140 N21 117.8(3) no
N21 C141 C142 C143 -176.7(2) no
N21 C141 C146 N22 -3.4(4) no
N21 C141 C146 C145 178.2(2) no
C142 C141 C146 N22 -179.9(2) no
C142 C141 C146 C145 1.7(4) no
C146 C141 C142 C143 -0.4(4) no
C141 C142 C143 C144 -1.0(4) no
C142 C143 C144 C145 1.1(4) no
C143 C144 C145 C146 0.3(4) no
C144 C145 C146 N22 -179.9(3) no
C144 C145 C146 C141 -1.7(4) no
N22 C147 C148 C149 156.6(2) no
N22 C147 C148 C150 -27.3(4) no
C147 C148 C149 C151 176.6(2) no
C147 C148 C150 C152 -176.4(2) no
C149 C148 C150 C152 -0.3(4) no
C150 C148 C149 C151 0.3(4) no
C148 C149 C151 C153 -0.2(4) no
C148 C150 C152 C153 0.2(4) no
C149 C151 C153 C152 0.1(4) no
C149 C151 C153 C154 -176.6(2) no
C150 C152 C153 C151 -0.1(4) no
C150 C152 C153 C154 176.4(2) no
C151 C153 C154 N23 -162.2(2) no
C152 C153 C154 N23 21.3(4) no
N23 C155 C156 C157 177.1(2) no
N23 C155 C160 N24 4.5(4) no
N23 C155 C160 C159 -177.71(19) no
C156 C155 C160 N24 -176.5(2) no
C156 C155 C160 C159 1.3(4) no
C160 C155 C156 C157 -1.8(4) no
C155 C156 C157 C158 1.1(4) no
C156 C157 C158 C159 0.2(4) no
C157 C158 C159 C160 -0.8(4) no
C158 C159 C160 N24 177.7(2) no
C158 C159 C160 C155 0.0(4) no
N24 C161 C162 C163 61.1(3) no
N24 C161 C162 C164 -126.7(2) no
C161 C162 C163 C165 171.3(2) no
C161 C162 C164 C166 -171.80(19) no
C163 C162 C164 C166 0.6(4) no
C164 C162 C163 C165 -1.1(4) no
C162 C163 C165 C167 0.4(4) no
C162 C164 C166 C167 0.7(4) no
C163 C165 C167 C166 0.9(4) no
C163 C165 C167 C168 -176.9(2) no
C164 C166 C167 C165 -1.5(4) no
C164 C166 C167 C168 176.3(2) no
C165 C167 C168 N19 -66.2(3) no
C166 C167 C168 N19 116.1(3) no
